data_4311459
loop_
_publ_author_name
'Svilen Bobev'
'Joe D. Thompson'
'John L. Sarrao'
'Marilyn M. Olmstead'
'H\%akon Hope'
'Susan M. Kauzlarich'

_publ_contact_author
;
Dr. Svilen Bobev
LANSCE-12   Mail Stop H805
Los Alamos National Laboratory
Los Alamos, NM 87545
Phone: (505) 665-7272
Fax: (505) 665-2676
e-mail: sbobev@lanl.gov
USA
;
_publ_section_title
;
 Probing the Limits of the Zintl Concept: Structure and Bonding in
 Rare-Earth and Alkaline-Earth Zinc-Antimonides Yb9Zn4+xSb9 and
 Ca9Zn4.5Sb9
;
_journal_name_full 'Inorganic Chemistry'
_journal_page_first 5044
_journal_page_last 5052
_journal_paper_doi 10.1021/ic049836j
_journal_volume 43
_journal_year 2004
_chemical_formula_moiety Yb18Zn8.76Sb18
_chemical_formula_sum 'Sb18 Yb18 Zn8.76'
_chemical_formula_weight 5879.22
_chemical_melting_point ?
_chemical_name_common Yb18Zn8.76Sb18
_chemical_name_systematic
; 
 ? 
;
_space_group_IT_number 55
_symmetry_cell_setting orthorhombic
_symmetry_space_group_name_Hall '-P 2 2ab'
_symmetry_space_group_name_H-M 'P b a m'
_atom_sites_solution_hydrogens geom
_atom_sites_solution_primary direct
_atom_sites_solution_secondary difmap
_audit_creation_method SHELXL-97
_cell_angle_alpha 90.00
_cell_angle_beta 90.00
_cell_angle_gamma 90.00
_cell_formula_units_Z 1
_cell_length_a 21.706(2)
_cell_length_b 12.3381(13)
_cell_length_c 4.5297(5)
_cell_measurement_reflns_used 2169
_cell_measurement_temperature 90(3)
_cell_measurement_theta_max 31.5
_cell_measurement_theta_min 1.9
_cell_volume 1213.1(2)
_computing_cell_refinement 'SMART (Bruker, 2000)'
_computing_data_collection 'SMART (Bruker, 2000)'
_computing_data_reduction 'SAINT (Bruker, 1999)'
_computing_molecular_graphics 'SHELXTL 5.1 (Sheldrick, 1994)'
_computing_publication_material 'SHELXL-97 (Sheldrick, 1997)'
_computing_structure_refinement 'SHELXL-97 (Sheldrick, 1997)'
_computing_structure_solution 'SHELXS-97 (Sheldrick, 1990)'
_diffrn_ambient_temperature 90(3)
_diffrn_detector_area_resol_mean 8.3
_diffrn_measured_fraction_theta_full .966
_diffrn_measured_fraction_theta_max .966
_diffrn_measurement_device_type 'Bruker Smart 1000'
_diffrn_measurement_method \w
_diffrn_radiation_monochromator graphite
_diffrn_radiation_source 'normal-focus sealed tube'
_diffrn_radiation_type MoK\a
_diffrn_radiation_wavelength 0.71073
_diffrn_reflns_av_R_equivalents 0.0571
_diffrn_reflns_av_sigmaI/netI 0.0508
_diffrn_reflns_limit_h_max 31
_diffrn_reflns_limit_h_min -30
_diffrn_reflns_limit_k_max 17
_diffrn_reflns_limit_k_min -17
_diffrn_reflns_limit_l_max 3
_diffrn_reflns_limit_l_min -6
_diffrn_reflns_number 10569
_diffrn_reflns_theta_full 31.49
_diffrn_reflns_theta_max 31.49
_diffrn_reflns_theta_min 1.88
_exptl_absorpt_coefficient_mu 48.330
_exptl_absorpt_correction_T_max 0.0683
_exptl_absorpt_correction_T_min 0.0480
_exptl_absorpt_correction_type empirical
_exptl_crystal_colour dark-metallic
_exptl_crystal_density_diffrn 8.048
_exptl_crystal_density_method 'not measured'
_exptl_crystal_description irregular
_exptl_crystal_F_000 2440.8
_exptl_crystal_size_max 0.16
_exptl_crystal_size_mid 0.15
_exptl_crystal_size_min 0.12
_refine_diff_density_max 3.378
_refine_diff_density_min -2.370
_refine_diff_density_rms .581
_refine_ls_extinction_method none
_refine_ls_goodness_of_fit_ref 1.024
_refine_ls_hydrogen_treatment mixed
_refine_ls_matrix_type full
_refine_ls_number_parameters 76
_refine_ls_number_reflns 2169
_refine_ls_number_restraints 0
_refine_ls_restrained_S_all 1.024
_refine_ls_R_factor_all 0.0447
_refine_ls_R_factor_gt 0.0298
_refine_ls_shift/su_max 0.000
_refine_ls_shift/su_mean 0.000
_refine_ls_structure_factor_coef Fsqd
_refine_ls_weighting_details 'calc w=1/[\s^2^(Fo^2^)+(0.0211P)^2^+0.0000P] where P=(Fo^2^+2Fc^2^)/3'
_refine_ls_weighting_scheme calc
_refine_ls_wR_factor_gt 0.0563
_refine_ls_wR_factor_ref 0.0604
_reflns_number_gt 1746
_reflns_number_total 2169
_reflns_threshold_expression >2sigma(I)
_cod_data_source_file ic049836jsi20040209_113236_2.cif
_cod_data_source_block Yb18Zn8.76(3)Sb18
_cod_depositor_comments
;
The following automatic conversions were performed:
'_symmetry_cell_setting' value 'Orthorhombic' changed to 'orthorhombic'
according to '/home/adriana/struct/CIF-dictionaries/cif_core.dic'
dictionary named 'cif_core.dic' version 2.4.1 from 2010-06-29.

Automatic conversion script
Id: cif_fix_enum 1555 2011-01-17 13:19:09Z saulius 

The following automatic conversions were performed:

'_chemical_melting_point' value 'not measured' was changed to '?' -
the value is undefined or not given.

Automatic conversion script
Id: cif_fix_values 1569 2011-02-09 13:29:24Z adriana 
;
_cod_database_code 4311459

loop_
_symmetry_equiv_pos_as_xyz
'x, y, z'
'-x, -y, z'
'-x+1/2, y+1/2, -z'
'x+1/2, -y+1/2, -z'
'-x, -y, -z'
'x, y, -z'
'x-1/2, -y-1/2, z'
'-x-1/2, y-1/2, z'

loop_
_atom_site_label
_atom_site_type_symbol
_atom_site_fract_x
_atom_site_fract_y
_atom_site_fract_z
_atom_site_U_iso_or_equiv
_atom_site_adp_type
_atom_site_occupancy
_atom_site_symmetry_multiplicity
_atom_site_calc_flag
_atom_site_refinement_flags
_atom_site_disorder_assembly
_atom_site_disorder_group
Yb1 Yb 0.0000 0.0000 0.5000 0.00759(15) Uani 1 4 d S . .
Yb2 Yb 0.13866(2) 0.13494(4) 0.0000 0.00718(11) Uani 1 2 d S . .
Yb3 Yb 0.09074(2) 0.43511(4) 0.0000 0.00614(11) Uani 1 2 d S . .
Yb4 Yb 0.26199(2) 0.37625(4) 0.0000 0.00807(11) Uani 1 2 d S . .
Yb5 Yb 0.39865(2) 0.20927(4) 0.5000 0.00875(11) Uani 1 2 d S . .
Sb1 Sb 0.0000 0.5000 0.5000 0.0056(2) Uani 1 4 d S . .
Sb2 Sb 0.49640(3) 0.30690(7) 0.0000 0.00712(15) Uani 1 2 d S . .
Sb3 Sb 0.30610(3) 0.12040(6) 0.0000 0.00659(15) Uani 1 2 d S . .
Sb4 Sb 0.35266(3) 0.45854(6) 0.5000 0.00562(15) Uani 1 2 d S . .
Sb5 Sb 0.16800(3) 0.30898(6) 0.5000 0.00501(15) Uani 1 2 d S . .
Zn1 Zn 0.04641(6) 0.27593(11) 0.5000 0.0083(3) Uani 1 2 d S . .
Zn2 Zn 0.23953(6) 0.11715(11) 0.5000 0.0086(3) Uani 1 2 d S . .
Zn3 Zn 0.3957(4) 0.3922(8) 0.0000 0.021(3) Uani 0.190(6) 2 d SP . .

loop_
_atom_site_aniso_label
_atom_site_aniso_U_11
_atom_site_aniso_U_22
_atom_site_aniso_U_33
_atom_site_aniso_U_23
_atom_site_aniso_U_13
_atom_site_aniso_U_12
Yb1 0.0074(3) 0.0059(3) 0.0094(4) 0.000 0.000 -0.0011(2)
Yb2 0.0082(2) 0.0079(2) 0.0055(2) 0.000 0.000 0.00059(17)
Yb3 0.0061(2) 0.0063(2) 0.0060(2) 0.000 0.000 0.00097(17)
Yb4 0.0097(2) 0.0078(3) 0.0067(3) 0.000 0.000 -0.00184(18)
Yb5 0.0061(2) 0.0083(3) 0.0118(3) 0.000 0.000 -0.00083(17)
Sb1 0.0058(4) 0.0057(5) 0.0055(5) 0.000 0.000 0.0004(4)
Sb2 0.0095(3) 0.0067(4) 0.0051(4) 0.000 0.000 -0.0013(3)
Sb3 0.0063(3) 0.0079(4) 0.0056(4) 0.000 0.000 0.0012(3)
Sb4 0.0049(3) 0.0058(4) 0.0062(4) 0.000 0.000 0.0003(3)
Sb5 0.0046(3) 0.0054(4) 0.0050(4) 0.000 0.000 -0.0005(2)
Zn1 0.0061(6) 0.0093(7) 0.0095(7) 0.000 0.000 -0.0012(5)
Zn2 0.0060(6) 0.0114(7) 0.0085(7) 0.000 0.000 0.0000(5)
Zn3 0.020(5) 0.034(6) 0.008(4) 0.000 0.000 0.015(4)

loop_
_atom_type_symbol
_atom_type_description
_atom_type_scat_dispersion_real
_atom_type_scat_dispersion_imag
_atom_type_scat_source
Zn Zn 0.2839 1.4301 'International Tables Vol C Tables 4.2.6.8 and 6.1.1.4'
Sb Sb -0.5866 1.5461 'International Tables Vol C Tables 4.2.6.8 and 6.1.1.4'
Yb Yb -0.3850 5.5486 'International Tables Vol C Tables 4.2.6.8 and 6.1.1.4'

loop_
_geom_angle_atom_site_label_1
_geom_angle_atom_site_label_2
_geom_angle_atom_site_label_3
_geom_angle
_geom_angle_site_symmetry_1
_geom_angle_site_symmetry_3
_geom_angle_publ_flag
Sb4 Yb1 Sb4 180.0 7_565 3_546 ?
Sb4 Yb1 Sb2 82.073(16) 7_565 7_566 ?
Sb4 Yb1 Sb2 97.927(16) 3_546 7_566 ?
Sb4 Yb1 Sb2 97.927(16) 7_565 3_545 ?
Sb4 Yb1 Sb2 82.073(16) 3_546 3_545 ?
Sb2 Yb1 Sb2 180.0 7_566 3_545 ?
Sb4 Yb1 Sb2 82.073(16) 7_565 7_565 ?
Sb4 Yb1 Sb2 97.927(16) 3_546 7_565 ?
Sb2 Yb1 Sb2 87.07(2) 7_566 7_565 ?
Sb2 Yb1 Sb2 92.93(2) 3_545 7_565 ?
Sb4 Yb1 Sb2 97.927(16) 7_565 3_546 ?
Sb4 Yb1 Sb2 82.073(16) 3_546 3_546 ?
Sb2 Yb1 Sb2 92.93(2) 7_566 3_546 ?
Sb2 Yb1 Sb2 87.07(2) 3_545 3_546 ?
Sb2 Yb1 Sb2 180.000(19) 7_565 3_546 ?
Sb4 Yb1 Zn3 45.15(10) 7_565 7_565 ?
Sb4 Yb1 Zn3 134.85(10) 3_546 7_565 ?
Sb2 Yb1 Zn3 99.00(14) 7_566 7_565 ?
Sb2 Yb1 Zn3 81.00(14) 3_545 7_565 ?
Sb2 Yb1 Zn3 41.98(13) 7_565 7_565 ?
Sb2 Yb1 Zn3 138.02(13) 3_546 7_565 ?
Sb4 Yb1 Zn3 134.85(10) 7_565 3_546 ?
Sb4 Yb1 Zn3 45.15(10) 3_546 3_546 ?
Sb2 Yb1 Zn3 81.00(14) 7_566 3_546 ?
Sb2 Yb1 Zn3 99.00(14) 3_545 3_546 ?
Sb2 Yb1 Zn3 138.02(13) 7_565 3_546 ?
Sb2 Yb1 Zn3 41.98(13) 3_546 3_546 ?
Zn3 Yb1 Zn3 180.0 7_565 3_546 ?
Sb4 Yb1 Zn3 45.15(10) 7_565 7_566 ?
Sb4 Yb1 Zn3 134.85(10) 3_546 7_566 ?
Sb2 Yb1 Zn3 41.98(13) 7_566 7_566 ?
Sb2 Yb1 Zn3 138.02(13) 3_545 7_566 ?
Sb2 Yb1 Zn3 99.00(14) 7_565 7_566 ?
Sb2 Yb1 Zn3 81.00(14) 3_546 7_566 ?
Zn3 Yb1 Zn3 81.6(2) 7_565 7_566 ?
Zn3 Yb1 Zn3 98.4(2) 3_546 7_566 ?
Sb4 Yb1 Zn3 134.85(10) 7_565 3_545 ?
Sb4 Yb1 Zn3 45.15(10) 3_546 3_545 ?
Sb2 Yb1 Zn3 138.02(13) 7_566 3_545 ?
Sb2 Yb1 Zn3 41.98(13) 3_545 3_545 ?
Sb2 Yb1 Zn3 81.00(14) 7_565 3_545 ?
Sb2 Yb1 Zn3 99.00(14) 3_546 3_545 ?
Zn3 Yb1 Zn3 98.4(2) 7_565 3_545 ?
Zn3 Yb1 Zn3 81.6(2) 3_546 3_545 ?
Zn3 Yb1 Zn3 180.0 7_566 3_545 ?
Sb4 Yb1 Zn1 97.40(2) 7_565 . ?
Sb4 Yb1 Zn1 82.60(2) 3_546 . ?
Sb2 Yb1 Zn1 46.524(13) 7_566 . ?
Sb2 Yb1 Zn1 133.476(13) 3_545 . ?
Sb2 Yb1 Zn1 46.524(13) 7_565 . ?
Sb2 Yb1 Zn1 133.476(13) 3_546 . ?
Zn3 Yb1 Zn1 79.48(15) 7_565 . ?
Zn3 Yb1 Zn1 100.52(15) 3_546 . ?
Zn3 Yb1 Zn1 79.48(15) 7_566 . ?
Zn3 Yb1 Zn1 100.52(15) 3_545 . ?
Sb4 Yb1 Zn1 82.60(2) 7_565 5_556 ?
Sb4 Yb1 Zn1 97.40(2) 3_546 5_556 ?
Sb2 Yb1 Zn1 133.476(13) 7_566 5_556 ?
Sb2 Yb1 Zn1 46.524(13) 3_545 5_556 ?
Sb2 Yb1 Zn1 133.476(13) 7_565 5_556 ?
Sb2 Yb1 Zn1 46.524(13) 3_546 5_556 ?
Zn3 Yb1 Zn1 100.52(15) 7_565 5_556 ?
Zn3 Yb1 Zn1 79.48(15) 3_546 5_556 ?
Zn3 Yb1 Zn1 100.52(15) 7_566 5_556 ?
Zn3 Yb1 Zn1 79.48(15) 3_545 5_556 ?
Zn1 Yb1 Zn1 180.0 . 5_556 ?
Sb4 Yb1 Yb2 131.133(12) 7_565 . ?
Sb4 Yb1 Yb2 48.867(12) 3_546 . ?
Sb2 Yb1 Yb2 95.926(14) 7_566 . ?
Sb2 Yb1 Yb2 84.074(14) 3_545 . ?
Sb2 Yb1 Yb2 49.130(14) 7_565 . ?
Sb2 Yb1 Yb2 130.870(14) 3_546 . ?
Zn3 Yb1 Yb2 87.87(11) 7_565 . ?
Zn3 Yb1 Yb2 92.13(11) 3_546 . ?
Zn3 Yb1 Yb2 132.94(15) 7_566 . ?
Zn3 Yb1 Yb2 47.06(15) 3_545 . ?
Zn1 Yb1 Yb2 53.486(16) . . ?
Zn1 Yb1 Yb2 126.514(17) 5_556 . ?
Sb4 Yb1 Yb2 131.134(12) 7_565 1_556 ?
Sb4 Yb1 Yb2 48.866(12) 3_546 1_556 ?
Sb2 Yb1 Yb2 49.130(14) 7_566 1_556 ?
Sb2 Yb1 Yb2 130.870(14) 3_545 1_556 ?
Sb2 Yb1 Yb2 95.926(14) 7_565 1_556 ?
Sb2 Yb1 Yb2 84.074(14) 3_546 1_556 ?
Zn3 Yb1 Yb2 132.94(15) 7_565 1_556 ?
Zn3 Yb1 Yb2 47.06(15) 3_546 1_556 ?
Zn3 Yb1 Yb2 87.87(11) 7_566 1_556 ?
Zn3 Yb1 Yb2 92.13(11) 3_545 1_556 ?
Zn1 Yb1 Yb2 53.486(17) . 1_556 ?
Zn1 Yb1 Yb2 126.514(16) 5_556 1_556 ?
Yb2 Yb1 Yb2 66.726(10) . 1_556 ?
Sb4 Yb1 Yb2 48.866(12) 7_565 5 ?
Sb4 Yb1 Yb2 131.134(12) 3_546 5 ?
Sb2 Yb1 Yb2 130.870(14) 7_566 5 ?
Sb2 Yb1 Yb2 49.130(14) 3_545 5 ?
Sb2 Yb1 Yb2 84.074(14) 7_565 5 ?
Sb2 Yb1 Yb2 95.926(14) 3_546 5 ?
Zn3 Yb1 Yb2 47.06(15) 7_565 5 ?
Zn3 Yb1 Yb2 132.94(15) 3_546 5 ?
Zn3 Yb1 Yb2 92.13(11) 7_566 5 ?
Zn3 Yb1 Yb2 87.87(11) 3_545 5 ?
Zn1 Yb1 Yb2 126.514(16) . 5 ?
Zn1 Yb1 Yb2 53.486(16) 5_556 5 ?
Yb2 Yb1 Yb2 113.274(10) . 5 ?
Yb2 Yb1 Yb2 180.000(9) 1_556 5 ?
Sb4 Yb1 Yb2 48.866(12) 7_565 5_556 ?
Sb4 Yb1 Yb2 131.134(12) 3_546 5_556 ?
Sb2 Yb1 Yb2 84.074(14) 7_566 5_556 ?
Sb2 Yb1 Yb2 95.926(14) 3_545 5_556 ?
Sb2 Yb1 Yb2 130.870(14) 7_565 5_556 ?
Sb2 Yb1 Yb2 49.130(14) 3_546 5_556 ?
Zn3 Yb1 Yb2 92.13(11) 7_565 5_556 ?
Zn3 Yb1 Yb2 87.87(11) 3_546 5_556 ?
Zn3 Yb1 Yb2 47.06(15) 7_566 5_556 ?
Zn3 Yb1 Yb2 132.94(15) 3_545 5_556 ?
Zn1 Yb1 Yb2 126.514(17) . 5_556 ?
Zn1 Yb1 Yb2 53.486(16) 5_556 5_556 ?
Yb2 Yb1 Yb2 180.0 . 5_556 ?
Yb2 Yb1 Yb2 113.274(10) 1_556 5_556 ?
Yb2 Yb1 Yb2 66.726(10) 5 5_556 ?
Sb4 Yb1 Yb5 49.392(15) 7_565 7_565 ?
Sb4 Yb1 Yb5 130.608(15) 3_546 7_565 ?
Sb2 Yb1 Yb5 50.943(12) 7_566 7_565 ?
Sb2 Yb1 Yb5 129.057(12) 3_545 7_565 ?
Sb2 Yb1 Yb5 50.943(12) 7_565 7_565 ?
Sb2 Yb1 Yb5 129.057(12) 3_546 7_565 ?
Zn3 Yb1 Yb5 48.06(14) 7_565 7_565 ?
Zn3 Yb1 Yb5 131.94(14) 3_546 7_565 ?
Zn3 Yb1 Yb5 48.06(14) 7_566 7_565 ?
Zn3 Yb1 Yb5 131.94(14) 3_545 7_565 ?
Zn1 Yb1 Yb5 48.00(2) . 7_565 ?
Zn1 Yb1 Yb5 132.00(2) 5_556 7_565 ?
Yb2 Yb1 Yb5 92.147(11) . 7_565 ?
Yb2 Yb1 Yb5 92.147(11) 1_556 7_565 ?
Yb2 Yb1 Yb5 87.853(11) 5 7_565 ?
Yb2 Yb1 Yb5 87.853(11) 5_556 7_565 ?
Sb4 Yb1 Yb5 130.608(15) 7_565 3_546 ?
Sb4 Yb1 Yb5 49.392(15) 3_546 3_546 ?
Sb2 Yb1 Yb5 129.057(12) 7_566 3_546 ?
Sb2 Yb1 Yb5 50.943(12) 3_545 3_546 ?
Sb2 Yb1 Yb5 129.057(12) 7_565 3_546 ?
Sb2 Yb1 Yb5 50.943(12) 3_546 3_546 ?
Zn3 Yb1 Yb5 131.94(14) 7_565 3_546 ?
Zn3 Yb1 Yb5 48.06(14) 3_546 3_546 ?
Zn3 Yb1 Yb5 131.94(14) 7_566 3_546 ?
Zn3 Yb1 Yb5 48.06(14) 3_545 3_546 ?
Zn1 Yb1 Yb5 132.00(2) . 3_546 ?
Zn1 Yb1 Yb5 48.00(2) 5_556 3_546 ?
Yb2 Yb1 Yb5 87.853(11) . 3_546 ?
Yb2 Yb1 Yb5 87.853(11) 1_556 3_546 ?
Yb2 Yb1 Yb5 92.147(11) 5 3_546 ?
Yb2 Yb1 Yb5 92.147(11) 5_556 3_546 ?
Yb5 Yb1 Yb5 180.0 7_565 3_546 ?
Sb4 Yb1 Yb1 90.0 7_565 1_554 ?
Sb4 Yb1 Yb1 90.0 3_546 1_554 ?
Sb2 Yb1 Yb1 133.535(10) 7_566 1_554 ?
Sb2 Yb1 Yb1 46.465(10) 3_545 1_554 ?
Sb2 Yb1 Yb1 46.465(11) 7_565 1_554 ?
Sb2 Yb1 Yb1 133.535(10) 3_546 1_554 ?
Zn3 Yb1 Yb1 49.22(10) 7_565 1_554 ?
Zn3 Yb1 Yb1 130.78(10) 3_546 1_554 ?
Zn3 Yb1 Yb1 130.78(10) 7_566 1_554 ?
Zn3 Yb1 Yb1 49.22(10) 3_545 1_554 ?
Zn1 Yb1 Yb1 90.0 . 1_554 ?
Zn1 Yb1 Yb1 90.0 5_556 1_554 ?
Yb2 Yb1 Yb1 56.637(5) . 1_554 ?
Yb2 Yb1 Yb1 123.363(5) 1_556 1_554 ?
Yb2 Yb1 Yb1 56.637(5) 5 1_554 ?
Yb2 Yb1 Yb1 123.363(5) 5_556 1_554 ?
Yb5 Yb1 Yb1 90.0 7_565 1_554 ?
Yb5 Yb1 Yb1 90.0 3_546 1_554 ?
Sb4 Yb1 Yb1 90.0 7_565 1_556 ?
Sb4 Yb1 Yb1 90.0 3_546 1_556 ?
Sb2 Yb1 Yb1 46.465(10) 7_566 1_556 ?
Sb2 Yb1 Yb1 133.535(10) 3_545 1_556 ?
Sb2 Yb1 Yb1 133.535(10) 7_565 1_556 ?
Sb2 Yb1 Yb1 46.465(11) 3_546 1_556 ?
Zn3 Yb1 Yb1 130.78(10) 7_565 1_556 ?
Zn3 Yb1 Yb1 49.22(10) 3_546 1_556 ?
Zn3 Yb1 Yb1 49.22(10) 7_566 1_556 ?
Zn3 Yb1 Yb1 130.78(10) 3_545 1_556 ?
Zn1 Yb1 Yb1 90.0 . 1_556 ?
Zn1 Yb1 Yb1 90.0 5_556 1_556 ?
Yb2 Yb1 Yb1 123.363(5) . 1_556 ?
Yb2 Yb1 Yb1 56.637(5) 1_556 1_556 ?
Yb2 Yb1 Yb1 123.363(5) 5 1_556 ?
Yb2 Yb1 Yb1 56.637(5) 5_556 1_556 ?
Yb5 Yb1 Yb1 90.0 7_565 1_556 ?
Yb5 Yb1 Yb1 90.0 3_546 1_556 ?
Yb1 Yb1 Yb1 180.0 1_554 1_556 ?
Zn3 Yb2 Sb4 48.95(5) 3_545 3_545 ?
Zn3 Yb2 Sb4 48.95(5) 3_545 3_546 ?
Sb4 Yb2 Sb4 92.07(3) 3_545 3_546 ?
Zn3 Yb2 Zn2 95.75(12) 3_545 1_554 ?
Sb4 Yb2 Zn2 52.71(3) 3_545 1_554 ?
Sb4 Yb2 Zn2 115.26(3) 3_546 1_554 ?
Zn3 Yb2 Zn2 95.75(12) 3_545 . ?
Sb4 Yb2 Zn2 115.26(3) 3_545 . ?
Sb4 Yb2 Zn2 52.71(3) 3_546 . ?
Zn2 Yb2 Zn2 91.66(4) 1_554 . ?
Zn3 Yb2 Sb2 89.09(17) 3_545 7_565 ?
Sb4 Yb2 Sb2 102.407(19) 3_545 7_565 ?
Sb4 Yb2 Sb2 102.407(19) 3_546 7_565 ?
Zn2 Yb2 Sb2 133.716(19) 1_554 7_565 ?
Zn2 Yb2 Sb2 133.716(19) . 7_565 ?
Zn3 Yb2 Sb5 134.625(15) 3_545 . ?
Sb4 Yb2 Sb5 165.03(2) 3_545 . ?
Sb4 Yb2 Sb5 86.705(17) 3_546 . ?
Zn2 Yb2 Sb5 114.72(3) 1_554 . ?
Zn2 Yb2 Sb5 53.01(3) . . ?
Sb2 Yb2 Sb5 92.42(2) 7_565 . ?
Zn3 Yb2 Sb5 134.625(14) 3_545 1_554 ?
Sb4 Yb2 Sb5 86.705(17) 3_545 1_554 ?
Sb4 Yb2 Sb5 165.03(2) 3_546 1_554 ?
Zn2 Yb2 Sb5 53.00(3) 1_554 1_554 ?
Zn2 Yb2 Sb5 114.72(3) . 1_554 ?
Sb2 Yb2 Sb5 92.42(2) 7_565 1_554 ?
Sb5 Yb2 Sb5 90.64(2) . 1_554 ?
Zn3 Yb2 Zn1 110.19(12) 3_545 1_554 ?
Sb4 Yb2 Zn1 84.95(2) 3_545 1_554 ?
Sb4 Yb2 Zn1 147.85(3) 3_546 1_554 ?
Zn2 Yb2 Zn1 88.11(3) 1_554 1_554 ?
Zn2 Yb2 Zn1 153.96(4) . 1_554 ?
Sb2 Yb2 Zn1 47.77(2) 7_565 1_554 ?
Sb5 Yb2 Zn1 103.90(3) . 1_554 ?
Sb5 Yb2 Zn1 46.91(2) 1_554 1_554 ?
Zn3 Yb2 Zn1 110.19(12) 3_545 . ?
Sb4 Yb2 Zn1 147.85(3) 3_545 . ?
Sb4 Yb2 Zn1 84.95(2) 3_546 . ?
Zn2 Yb2 Zn1 153.96(4) 1_554 . ?
Zn2 Yb2 Zn1 88.11(3) . . ?
Sb2 Yb2 Zn1 47.77(2) 7_565 . ?
Sb5 Yb2 Zn1 46.91(2) . . ?
Sb5 Yb2 Zn1 103.90(3) 1_554 . ?
Zn1 Yb2 Zn1 80.98(3) 1_554 . ?
Zn3 Yb2 Sb3 101.16(17) 3_545 . ?
Sb4 Yb2 Sb3 84.613(18) 3_545 . ?
Sb4 Yb2 Sb3 84.613(18) 3_546 . ?
Zn2 Yb2 Sb3 45.899(18) 1_554 . ?
Zn2 Yb2 Sb3 45.898(18) . . ?
Sb2 Yb2 Sb3 169.75(3) 7_565 . ?
Sb5 Yb2 Sb3 80.420(18) . . ?
Sb5 Yb2 Sb3 80.419(18) 1_554 . ?
Zn1 Yb2 Sb3 126.73(2) 1_554 . ?
Zn1 Yb2 Sb3 126.73(2) . . ?
Zn3 Yb2 Yb3 150.32(17) 3_545 . ?
Sb4 Yb2 Yb3 133.006(13) 3_545 . ?
Sb4 Yb2 Yb3 133.006(13) 3_546 . ?
Zn2 Yb2 Yb3 104.74(3) 1_554 . ?
Zn2 Yb2 Yb3 104.74(3) . . ?
Sb2 Yb2 Yb3 61.230(18) 7_565 . ?
Sb5 Yb2 Yb3 53.491(15) . . ?
Sb5 Yb2 Yb3 53.491(15) 1_554 . ?
Zn1 Yb2 Yb3 50.55(2) 1_554 . ?
Zn1 Yb2 Yb3 50.55(2) . . ?
Sb3 Yb2 Yb3 108.515(19) . . ?
Zn3 Yb2 Yb4 48.03(17) 3_545 3_545 ?
Sb4 Yb2 Yb4 52.655(14) 3_545 3_545 ?
Sb4 Yb2 Yb4 52.655(14) 3_546 3_545 ?
Zn2 Yb2 Yb4 63.53(3) 1_554 3_545 ?
Zn2 Yb2 Yb4 63.53(3) . 3_545 ?
Sb2 Yb2 Yb4 137.13(2) 7_565 3_545 ?
Sb5 Yb2 Yb4 116.529(17) . 3_545 ?
Sb5 Yb2 Yb4 116.529(17) 1_554 3_545 ?
Zn1 Yb2 Yb4 137.279(18) 1_554 3_545 ?
Zn1 Yb2 Yb4 137.279(18) . 3_545 ?
Sb3 Yb2 Yb4 53.128(16) . 3_545 ?
Yb3 Yb2 Yb4 161.643(18) . 3_545 ?
Zn3 Yb2 Yb4 152.03(17) 3_545 . ?
Sb4 Yb2 Yb4 118.315(17) 3_545 . ?
Sb4 Yb2 Yb4 118.315(17) 3_546 . ?
Zn2 Yb2 Yb4 65.68(3) 1_554 . ?
Zn2 Yb2 Yb4 65.68(3) . . ?
Sb2 Yb2 Yb4 118.88(2) 7_565 . ?
Sb5 Yb2 Yb4 50.583(13) . . ?
Sb5 Yb2 Yb4 50.583(13) 1_554 . ?
Zn1 Yb2 Yb4 90.74(3) 1_554 . ?
Zn1 Yb2 Yb4 90.74(3) . . ?
Sb3 Yb2 Yb4 50.868(16) . . ?
Yb3 Yb2 Yb4 57.647(14) . . ?
Yb4 Yb2 Yb4 103.996(14) 3_545 . ?
Zn3 Yb2 Yb1 55.32(12) 3_545 1_554 ?
Sb4 Yb2 Yb1 50.825(14) 3_545 1_554 ?
Sb4 Yb2 Yb1 99.204(19) 3_546 1_554 ?
Zn2 Yb2 Yb1 94.83(2) 1_554 1_554 ?
Zn2 Yb2 Yb1 150.82(3) . 1_554 ?
Sb2 Yb2 Yb1 51.657(13) 7_565 1_554 ?
Sb5 Yb2 Yb1 144.064(19) . 1_554 ?
Sb5 Yb2 Yb1 91.582(13) 1_554 1_554 ?
Zn1 Yb2 Yb1 54.90(2) 1_554 1_554 ?
Zn1 Yb2 Yb1 98.00(2) . 1_554 ?
Sb3 Yb2 Yb1 135.236(13) . 1_554 ?
Yb3 Yb2 Yb1 101.046(12) . 1_554 ?
Yb4 Yb2 Yb1 94.254(13) 3_545 1_554 ?
Yb4 Yb2 Yb1 142.117(8) . 1_554 ?
Zn3 Yb2 Yb1 55.32(12) 3_545 . ?
Sb4 Yb2 Yb1 99.204(18) 3_545 . ?
Sb4 Yb2 Yb1 50.825(14) 3_546 . ?
Zn2 Yb2 Yb1 150.82(3) 1_554 . ?
Zn2 Yb2 Yb1 94.83(2) . . ?
Sb2 Yb2 Yb1 51.657(13) 7_565 . ?
Sb5 Yb2 Yb1 91.581(13) . . ?
Sb5 Yb2 Yb1 144.065(19) 1_554 . ?
Zn1 Yb2 Yb1 98.00(2) 1_554 . ?
Zn1 Yb2 Yb1 54.90(2) . . ?
Sb3 Yb2 Yb1 135.236(13) . . ?
Yb3 Yb2 Yb1 101.046(12) . . ?
Yb4 Yb2 Yb1 94.254(13) 3_545 . ?
Yb4 Yb2 Yb1 142.117(9) . . ?
Yb1 Yb2 Yb1 66.727(10) 1_554 . ?
Zn3 Yb2 Yb2 90.0 3_545 1_554 ?
Sb4 Yb2 Yb2 43.966(13) 3_545 1_554 ?
Sb4 Yb2 Yb2 136.033(13) 3_546 1_554 ?
Zn2 Yb2 Yb2 44.171(18) 1_554 1_554 ?
Zn2 Yb2 Yb2 135.826(18) . 1_554 ?
Sb2 Yb2 Yb2 90.0 7_565 1_554 ?
Sb5 Yb2 Yb2 135.320(13) . 1_554 ?
Sb5 Yb2 Yb2 44.680(12) 1_554 1_554 ?
Zn1 Yb2 Yb2 49.508(16) 1_554 1_554 ?
Zn1 Yb2 Yb2 130.493(16) . 1_554 ?
Sb3 Yb2 Yb2 90.0 . 1_554 ?
Yb3 Yb2 Yb2 90.0 . 1_554 ?
Yb4 Yb2 Yb2 90.0 3_545 1_554 ?
Yb4 Yb2 Yb2 90.0 . 1_554 ?
Yb1 Yb2 Yb2 56.637(5) 1_554 1_554 ?
Yb1 Yb2 Yb2 123.364(5) . 1_554 ?
Zn3 Yb2 Yb2 90.0 3_545 1_556 ?
Sb4 Yb2 Yb2 136.033(13) 3_545 1_556 ?
Sb4 Yb2 Yb2 43.966(13) 3_546 1_556 ?
Zn2 Yb2 Yb2 135.827(18) 1_554 1_556 ?
Zn2 Yb2 Yb2 44.172(18) . 1_556 ?
Sb2 Yb2 Yb2 90.0 7_565 1_556 ?
Sb5 Yb2 Yb2 44.680(12) . 1_556 ?
Sb5 Yb2 Yb2 135.320(12) 1_554 1_556 ?
Zn1 Yb2 Yb2 130.493(16) 1_554 1_556 ?
Zn1 Yb2 Yb2 49.509(16) . 1_556 ?
Sb3 Yb2 Yb2 90.0 . 1_556 ?
Yb3 Yb2 Yb2 90.0 . 1_556 ?
Yb4 Yb2 Yb2 90.0 3_545 1_556 ?
Yb4 Yb2 Yb2 90.0 . 1_556 ?
Yb1 Yb2 Yb2 123.364(5) 1_554 1_556 ?
Yb1 Yb2 Yb2 56.637(5) . 1_556 ?
Yb2 Yb2 Yb2 180.0 1_554 1_556 ?
Zn3 Yb2 Sb2 21.93(17) 3_545 3_545 ?
Sb4 Yb2 Sb2 58.329(16) 3_545 3_545 ?
Sb4 Yb2 Sb2 58.329(16) 3_546 3_545 ?
Zn2 Yb2 Sb2 110.51(3) 1_554 3_545 ?
Zn2 Yb2 Sb2 110.51(3) . 3_545 ?
Sb2 Yb2 Sb2 67.16(2) 7_565 3_545 ?
Sb5 Yb2 Sb2 131.546(14) . 3_545 ?
Sb5 Yb2 Sb2 131.547(13) 1_554 3_545 ?
Zn1 Yb2 Sb2 93.85(3) 1_554 3_545 ?
Zn1 Yb2 Sb2 93.85(3) . 3_545 ?
Sb3 Yb2 Sb2 123.09(2) . 3_545 ?
Yb3 Yb2 Sb2 128.395(17) . 3_545 ?
Yb4 Yb2 Sb2 69.962(16) 3_545 3_545 ?
Yb4 Yb2 Sb2 173.958(17) . 3_545 ?
Yb1 Yb2 Sb2 40.876(7) 1_554 3_545 ?
Yb1 Yb2 Sb2 40.876(7) . 3_545 ?
Yb2 Yb2 Sb2 90.0 1_554 3_545 ?
Yb2 Yb2 Sb2 90.0 1_556 3_545 ?
Zn3 Yb2 Zn3 72.4(2) 3_545 7_565 ?
Sb4 Yb2 Zn3 90.91(8) 3_545 7_565 ?
Sb4 Yb2 Zn3 90.91(8) 3_546 7_565 ?
Zn2 Yb2 Zn3 133.44(3) 1_554 7_565 ?
Zn2 Yb2 Zn3 133.44(3) . 7_565 ?
Sb2 Yb2 Zn3 16.72(11) 7_565 7_565 ?
Sb5 Yb2 Zn3 104.02(8) . 7_565 ?
Sb5 Yb2 Zn3 104.02(8) 1_554 7_565 ?
Zn1 Yb2 Zn3 57.22(7) 1_554 7_565 ?
Zn1 Yb2 Zn3 57.22(7) . 7_565 ?
Sb3 Yb2 Zn3 173.54(11) . 7_565 ?
Yb3 Yb2 Zn3 77.95(11) . 7_565 ?
Yb4 Yb2 Zn3 120.41(11) 3_545 7_565 ?
Yb4 Yb2 Zn3 135.59(11) . 7_565 ?
Yb1 Yb2 Zn3 40.98(6) 1_554 7_565 ?
Yb1 Yb2 Zn3 40.98(6) . 7_565 ?
Yb2 Yb2 Zn3 90.0 1_554 7_565 ?
Yb2 Yb2 Zn3 90.0 1_556 7_565 ?
Sb2 Yb2 Zn3 50.45(11) 3_545 7_565 ?
Sb1 Yb3 Sb1 93.619(15) 1_554 . ?
Sb1 Yb3 Zn1 56.12(2) 1_554 1_554 ?
Sb1 Yb3 Zn1 119.44(3) . 1_554 ?
Sb1 Yb3 Zn1 119.44(3) 1_554 . ?
Sb1 Yb3 Zn1 56.12(2) . . ?
Zn1 Yb3 Zn1 92.00(4) 1_554 . ?
Sb1 Yb3 Sb3 105.042(16) 1_554 3 ?
Sb1 Yb3 Sb3 105.042(16) . 3 ?
Zn1 Yb3 Sb3 131.26(2) 1_554 3 ?
Zn1 Yb3 Sb3 131.26(2) . 3 ?
Sb1 Yb3 Sb5 165.42(2) 1_554 . ?
Sb1 Yb3 Sb5 86.672(12) . . ?
Zn1 Yb3 Sb5 111.33(3) 1_554 . ?
Zn1 Yb3 Sb5 49.58(3) . . ?
Sb3 Yb3 Sb5 88.90(2) 3 . ?
Sb1 Yb3 Sb5 86.672(12) 1_554 1_554 ?
Sb1 Yb3 Sb5 165.42(2) . 1_554 ?
Zn1 Yb3 Sb5 49.58(3) 1_554 1_554 ?
Zn1 Yb3 Sb5 111.33(3) . 1_554 ?
Sb3 Yb3 Sb5 88.90(2) 3 1_554 ?
Sb5 Yb3 Sb5 89.42(2) . 1_554 ?
Sb1 Yb3 Sb2 81.602(14) 1_554 7_565 ?
Sb1 Yb3 Sb2 81.602(14) . 7_565 ?
Zn1 Yb3 Sb2 46.584(19) 1_554 7_565 ?
Zn1 Yb3 Sb2 46.584(19) . 7_565 ?
Sb3 Yb3 Sb2 170.04(2) 3 7_565 ?
Sb5 Yb3 Sb2 84.028(19) . 7_565 ?
Sb5 Yb3 Sb2 84.028(19) 1_554 7_565 ?
Sb1 Yb3 Yb4 132.198(8) 1_554 . ?
Sb1 Yb3 Yb4 132.198(8) . . ?
Zn1 Yb3 Yb4 100.39(3) 1_554 . ?
Zn1 Yb3 Yb4 100.39(3) . . ?
Sb3 Yb3 Yb4 56.648(18) 3 . ?
Sb5 Yb3 Yb4 52.848(13) . . ?
Sb5 Yb3 Yb4 52.847(13) 1_554 . ?
Sb2 Yb3 Yb4 113.39(2) 7_565 . ?
Sb1 Yb3 Yb2 114.808(12) 1_554 . ?
Sb1 Yb3 Yb2 114.808(12) . . ?
Zn1 Yb3 Yb2 58.81(2) 1_554 . ?
Zn1 Yb3 Yb2 58.81(2) . . ?
Sb3 Yb3 Yb2 119.91(2) 3 . ?
Sb5 Yb3 Yb2 52.680(14) . . ?
Sb5 Yb3 Yb2 52.680(14) 1_554 . ?
Sb2 Yb3 Yb2 50.131(16) 7_565 . ?
Yb4 Yb3 Yb2 63.258(13) . . ?
Sb1 Yb3 Yb5 103.118(15) 1_554 3_556 ?
Sb1 Yb3 Yb5 54.339(9) . 3_556 ?
Zn1 Yb3 Yb5 159.12(3) 1_554 3_556 ?
Zn1 Yb3 Yb5 97.77(2) . 3_556 ?
Sb3 Yb3 Yb5 50.787(13) 3 3_556 ?
Sb5 Yb3 Yb5 88.902(15) . 3_556 ?
Sb5 Yb3 Yb5 139.68(2) 1_554 3_556 ?
Sb2 Yb3 Yb5 135.735(13) 7_565 3_556 ?
Yb4 Yb3 Yb5 95.949(13) . 3_556 ?
Yb2 Yb3 Yb5 141.577(10) . 3_556 ?
Sb1 Yb3 Yb5 54.339(9) 1_554 3 ?
Sb1 Yb3 Yb5 103.118(15) . 3 ?
Zn1 Yb3 Yb5 97.77(2) 1_554 3 ?
Zn1 Yb3 Yb5 159.12(3) . 3 ?
Sb3 Yb3 Yb5 50.787(14) 3 3 ?
Sb5 Yb3 Yb5 139.68(2) . 3 ?
Sb5 Yb3 Yb5 88.902(15) 1_554 3 ?
Sb2 Yb3 Yb5 135.735(13) 7_565 3 ?
Yb4 Yb3 Yb5 95.949(13) . 3 ?
Yb2 Yb3 Yb5 141.577(10) . 3 ?
Yb5 Yb3 Yb5 67.485(14) 3_556 3 ?
Sb1 Yb3 Yb3 46.809(8) 1_554 5_565 ?
Sb1 Yb3 Yb3 46.809(8) . 5_565 ?
Zn1 Yb3 Yb3 87.24(3) 1_554 5_565 ?
Zn1 Yb3 Yb3 87.23(3) . 5_565 ?
Sb3 Yb3 Yb3 112.28(2) 3 5_565 ?
Sb5 Yb3 Yb3 131.652(13) . 5_565 ?
Sb5 Yb3 Yb3 131.653(13) 1_554 5_565 ?
Sb2 Yb3 Yb3 77.68(2) 7_565 5_565 ?
Yb4 Yb3 Yb3 168.93(2) . 5_565 ?
Yb2 Yb3 Yb3 127.81(2) . 5_565 ?
Yb5 Yb3 Yb3 74.924(14) 3_556 5_565 ?
Yb5 Yb3 Yb3 74.924(14) 3 5_565 ?
Sb1 Yb3 Yb3 136.810(8) 1_554 1_556 ?
Sb1 Yb3 Yb3 43.192(7) . 1_556 ?
Zn1 Yb3 Yb3 136.002(19) 1_554 1_556 ?
Zn1 Yb3 Yb3 43.998(19) . 1_556 ?
Sb3 Yb3 Yb3 90.0 3 1_556 ?
Sb5 Yb3 Yb3 45.288(11) . 1_556 ?
Sb5 Yb3 Yb3 134.710(11) 1_554 1_556 ?
Sb2 Yb3 Yb3 90.0 7_565 1_556 ?
Yb4 Yb3 Yb3 90.0 . 1_556 ?
Yb2 Yb3 Yb3 90.0 . 1_556 ?
Yb5 Yb3 Yb3 56.258(7) 3_556 1_556 ?
Yb5 Yb3 Yb3 123.743(7) 3 1_556 ?
Yb3 Yb3 Yb3 90.0 5_565 1_556 ?
Sb1 Yb3 Yb3 43.192(7) 1_554 1_554 ?
Sb1 Yb3 Yb3 136.810(8) . 1_554 ?
Zn1 Yb3 Yb3 43.998(19) 1_554 1_554 ?
Zn1 Yb3 Yb3 136.002(19) . 1_554 ?
Sb3 Yb3 Yb3 90.0 3 1_554 ?
Sb5 Yb3 Yb3 134.710(11) . 1_554 ?
Sb5 Yb3 Yb3 45.288(11) 1_554 1_554 ?
Sb2 Yb3 Yb3 90.0 7_565 1_554 ?
Yb4 Yb3 Yb3 90.0 . 1_554 ?
Yb2 Yb3 Yb3 90.0 . 1_554 ?
Yb5 Yb3 Yb3 123.743(7) 3_556 1_554 ?
Yb5 Yb3 Yb3 56.258(7) 3 1_554 ?
Yb3 Yb3 Yb3 90.0 5_565 1_554 ?
Yb3 Yb3 Yb3 180.0 1_556 1_554 ?
Sb1 Yb3 Zn2 134.38(2) 1_554 3_556 ?
Sb1 Yb3 Zn2 91.245(14) . 3_556 ?
Zn1 Yb3 Zn2 148.53(3) 1_554 3_556 ?
Zn1 Yb3 Zn2 100.62(2) . 3_556 ?
Sb3 Yb3 Zn2 30.876(13) 3 3_556 ?
Sb5 Yb3 Zn2 60.13(2) . 3_556 ?
Sb5 Yb3 Zn2 98.97(2) 1_554 3_556 ?
Sb2 Yb3 Zn2 143.871(17) 7_565 3_556 ?
Yb4 Yb3 Zn2 49.184(17) . 3_556 ?
Yb2 Yb3 Zn2 103.84(2) . 3_556 ?
Yb5 Yb3 Zn2 46.904(17) 3_556 3_556 ?
Yb5 Yb3 Zn2 80.392(17) 3 3_556 ?
Yb3 Yb3 Zn2 121.79(2) 5_565 3_556 ?
Yb3 Yb3 Zn2 62.305(8) 1_556 3_556 ?
Yb3 Yb3 Zn2 117.694(8) 1_554 3_556 ?
Sb1 Yb3 Zn2 91.245(14) 1_554 3 ?
Sb1 Yb3 Zn2 134.38(2) . 3 ?
Zn1 Yb3 Zn2 100.62(2) 1_554 3 ?
Zn1 Yb3 Zn2 148.53(3) . 3 ?
Sb3 Yb3 Zn2 30.876(13) 3 3 ?
Sb5 Yb3 Zn2 98.97(2) . 3 ?
Sb5 Yb3 Zn2 60.13(2) 1_554 3 ?
Sb2 Yb3 Zn2 143.871(17) 7_565 3 ?
Yb4 Yb3 Zn2 49.184(17) . 3 ?
Yb2 Yb3 Zn2 103.84(2) . 3 ?
Yb5 Yb3 Zn2 80.392(17) 3_556 3 ?
Yb5 Yb3 Zn2 46.904(17) 3 3 ?
Yb3 Yb3 Zn2 121.79(2) 5_565 3 ?
Yb3 Yb3 Zn2 117.694(8) 1_556 3 ?
Yb3 Yb3 Zn2 62.305(8) 1_554 3 ?
Zn2 Yb3 Zn2 55.389(16) 3_556 3 ?
Sb1 Yb3 Sb2 61.316(10) 1_554 3 ?
Sb1 Yb3 Sb2 61.316(10) . 3 ?
Zn1 Yb3 Sb2 117.40(3) 1_554 3 ?
Zn1 Yb3 Sb2 117.40(3) . 3 ?
Sb3 Yb3 Sb2 66.81(2) 3 3 ?
Sb5 Yb3 Sb2 130.202(14) . 3 ?
Sb5 Yb3 Sb2 130.202(14) 1_554 3 ?
Sb2 Yb3 Sb2 123.149(17) 7_565 3 ?
Yb4 Yb3 Sb2 123.462(17) . 3 ?
Yb2 Yb3 Sb2 173.280(16) . 3 ?
Yb5 Yb3 Sb2 41.802(10) 3_556 3 ?
Yb5 Yb3 Sb2 41.802(10) 3 3 ?
Yb3 Yb3 Sb2 45.470(14) 5_565 3 ?
Yb3 Yb3 Sb2 90.0 1_556 3 ?
Yb3 Yb3 Sb2 90.0 1_554 3 ?
Zn2 Yb3 Sb2 82.07(2) 3_556 3 ?
Zn2 Yb3 Sb2 82.07(2) 3 3 ?
Sb1 Yb3 Yb5 40.816(8) 1_554 7_564 ?
Sb1 Yb3 Yb5 83.960(12) . 7_564 ?
Zn1 Yb3 Yb5 37.61(2) 1_554 7_564 ?
Zn1 Yb3 Yb5 81.42(2) . 7_564 ?
Sb3 Yb3 Yb5 145.766(13) 3 7_564 ?
Sb5 Yb3 Yb5 124.96(2) . 7_564 ?
Sb5 Yb3 Yb5 86.804(15) 1_554 7_564 ?
Sb2 Yb3 Yb5 40.962(11) 7_565 7_564 ?
Yb4 Yb3 Yb5 137.732(13) . 7_564 ?
Yb2 Yb3 Yb5 83.343(13) . 7_564 ?
Yb5 Yb3 Yb5 125.893(12) 3_556 7_564 ?
Yb5 Yb3 Yb5 95.154(12) 3 7_564 ?
Yb3 Yb3 Yb5 50.969(12) 5_565 7_564 ?
Yb3 Yb3 Yb5 116.543(5) 1_556 7_564 ?
Yb3 Yb3 Yb5 63.458(5) 1_554 7_564 ?
Zn2 Yb3 Yb5 172.58(2) 3_556 7_564 ?
Zn2 Yb3 Yb5 125.189(10) 3 7_564 ?
Sb2 Yb3 Yb5 90.650(13) 3 7_564 ?
Sb1 Yb3 Yb5 83.960(13) 1_554 7_565 ?
Sb1 Yb3 Yb5 40.816(8) . 7_565 ?
Zn1 Yb3 Yb5 81.42(2) 1_554 7_565 ?
Zn1 Yb3 Yb5 37.61(2) . 7_565 ?
Sb3 Yb3 Yb5 145.766(13) 3 7_565 ?
Sb5 Yb3 Yb5 86.804(15) . 7_565 ?
Sb5 Yb3 Yb5 124.961(19) 1_554 7_565 ?
Sb2 Yb3 Yb5 40.962(11) 7_565 7_565 ?
Yb4 Yb3 Yb5 137.732(13) . 7_565 ?
Yb2 Yb3 Yb5 83.343(13) . 7_565 ?
Yb5 Yb3 Yb5 95.154(12) 3_556 7_565 ?
Yb5 Yb3 Yb5 125.893(12) 3 7_565 ?
Yb3 Yb3 Yb5 50.969(12) 5_565 7_565 ?
Yb3 Yb3 Yb5 63.458(4) 1_556 7_565 ?
Yb3 Yb3 Yb5 116.543(4) 1_554 7_565 ?
Zn2 Yb3 Yb5 125.189(10) 3_556 7_565 ?
Zn2 Yb3 Yb5 172.58(2) 3 7_565 ?
Sb2 Yb3 Yb5 90.650(13) 3 7_565 ?
Yb5 Yb3 Yb5 53.085(9) 7_564 7_565 ?
Zn3 Yb4 Sb5 131.46(6) . 1_554 ?
Zn3 Yb4 Sb5 131.46(6) . . ?
Sb5 Yb4 Sb5 91.60(2) 1_554 . ?
Zn3 Yb4 Sb4 50.09(7) . 1_554 ?
Sb5 Yb4 Sb4 88.445(15) 1_554 1_554 ?
Sb5 Yb4 Sb4 176.40(3) . 1_554 ?
Zn3 Yb4 Sb4 50.09(7) . . ?
Sb5 Yb4 Sb4 176.40(3) 1_554 . ?
Sb5 Yb4 Sb4 88.446(16) . . ?
Sb4 Yb4 Sb4 91.28(2) 1_554 . ?
Zn3 Yb4 Sb3 77.01(19) . . ?
Sb5 Yb4 Sb3 86.33(2) 1_554 . ?
Sb5 Yb4 Sb3 86.33(2) . . ?
Sb4 Yb4 Sb3 97.26(2) 1_554 . ?
Sb4 Yb4 Sb3 97.26(2) . . ?
Zn3 Yb4 Sb3 112.25(19) . 3 ?
Sb5 Yb4 Sb3 87.22(2) 1_554 3 ?
Sb5 Yb4 Sb3 87.22(2) . 3 ?
Sb4 Yb4 Sb3 89.19(2) 1_554 3 ?
Sb4 Yb4 Sb3 89.19(2) . 3 ?
Sb3 Yb4 Sb3 170.740(19) . 3 ?
Zn3 Yb4 Zn2 87.42(16) . 3_556 ?
Sb5 Yb4 Zn2 129.63(3) 1_554 3_556 ?
Sb5 Yb4 Zn2 76.63(2) . 3_556 ?
Sb4 Yb4 Zn2 100.59(2) 1_554 3_556 ?
Sb4 Yb4 Zn2 46.94(2) . 3_556 ?
Sb3 Yb4 Zn2 139.789(17) . 3_556 ?
Sb3 Yb4 Zn2 44.117(18) 3 3_556 ?
Zn3 Yb4 Zn2 87.42(16) . 3 ?
Sb5 Yb4 Zn2 76.63(2) 1_554 3 ?
Sb5 Yb4 Zn2 129.63(3) . 3 ?
Sb4 Yb4 Zn2 46.94(2) 1_554 3 ?
Sb4 Yb4 Zn2 100.59(2) . 3 ?
Sb3 Yb4 Zn2 139.789(17) . 3 ?
Sb3 Yb4 Zn2 44.117(18) 3 3 ?
Zn2 Yb4 Zn2 74.61(3) 3_556 3 ?
Zn3 Yb4 Yb3 165.07(19) . . ?
Sb5 Yb4 Yb3 54.310(14) 1_554 . ?
Sb5 Yb4 Yb3 54.309(14) . . ?
Sb4 Yb4 Yb3 123.254(16) 1_554 . ?
Sb4 Yb4 Yb3 123.255(16) . . ?
Sb3 Yb4 Yb3 117.93(2) . . ?
Sb3 Yb4 Yb3 52.813(17) 3 . ?
Zn2 Yb4 Yb3 80.73(2) 3_556 . ?
Zn2 Yb4 Yb3 80.73(2) 3 . ?
Zn3 Yb4 Yb2 52.08(19) . 3 ?
Sb5 Yb4 Yb2 125.397(16) 1_554 3 ?
Sb5 Yb4 Yb2 125.397(16) . 3 ?
Sb4 Yb4 Yb2 52.162(15) 1_554 3 ?
Sb4 Yb4 Yb2 52.162(15) . 3 ?
Sb3 Yb4 Yb2 129.08(2) . 3 ?
Sb3 Yb4 Yb2 60.178(18) 3 3 ?
Zn2 Yb4 Yb2 49.147(19) 3_556 3 ?
Zn2 Yb4 Yb2 49.147(19) 3 3 ?
Yb3 Yb4 Yb2 112.991(17) . 3 ?
Zn3 Yb4 Zn2 100.25(16) . . ?
Sb5 Yb4 Zn2 96.82(2) 1_554 . ?
Sb5 Yb4 Zn2 45.27(2) . . ?
Sb4 Yb4 Zn2 138.28(3) 1_554 . ?
Sb4 Yb4 Zn2 85.76(2) . . ?
Sb3 Yb4 Zn2 42.351(17) . . ?
Sb3 Yb4 Zn2 132.27(2) 3 . ?
Zn2 Yb4 Zn2 107.173(9) 3_556 . ?
Zn2 Yb4 Zn2 172.149(15) 3 . ?
Yb3 Yb4 Zn2 91.95(2) . . ?
Yb2 Yb4 Zn2 137.737(18) 3 . ?
Zn3 Yb4 Zn2 100.25(16) . 1_554 ?
Sb5 Yb4 Zn2 45.27(2) 1_554 1_554 ?
Sb5 Yb4 Zn2 96.82(2) . 1_554 ?
Sb4 Yb4 Zn2 85.76(2) 1_554 1_554 ?
Sb4 Yb4 Zn2 138.28(3) . 1_554 ?
Sb3 Yb4 Zn2 42.351(18) . 1_554 ?
Sb3 Yb4 Zn2 132.26(2) 3 1_554 ?
Zn2 Yb4 Zn2 172.148(15) 3_556 1_554 ?
Zn2 Yb4 Zn2 107.173(9) 3 1_554 ?
Yb3 Yb4 Zn2 91.95(2) . 1_554 ?
Yb2 Yb4 Zn2 137.738(18) 3 1_554 ?
Zn2 Yb4 Zn2 70.01(3) . 1_554 ?
Zn3 Yb4 Yb2 135.84(19) . . ?
Sb5 Yb4 Yb2 51.161(14) 1_554 . ?
Sb5 Yb4 Yb2 51.161(14) . . ?
Sb4 Yb4 Yb2 130.826(14) 1_554 . ?
Sb4 Yb4 Yb2 130.826(14) . . ?
Sb3 Yb4 Yb2 58.831(17) . . ?
Sb3 Yb4 Yb2 111.91(2) 3 . ?
Zn2 Yb4 Yb2 125.84(2) 3_556 . ?
Zn2 Yb4 Yb2 125.84(2) 3 . ?
Yb3 Yb4 Yb2 59.095(14) . . ?
Yb2 Yb4 Yb2 172.086(17) 3 . ?
Zn2 Yb4 Yb2 46.789(18) . . ?
Zn2 Yb4 Yb2 46.788(18) 1_554 . ?
Zn3 Yb4 Yb5 48.58(14) . 1_554 ?
Sb5 Yb4 Yb5 86.646(15) 1_554 1_554 ?
Sb5 Yb4 Yb5 134.69(2) . 1_554 ?
Sb4 Yb4 Yb5 48.904(17) 1_554 1_554 ?
Sb4 Yb4 Yb5 95.876(18) . 1_554 ?
Sb3 Yb4 Yb5 48.362(12) . 1_554 ?
Sb3 Yb4 Yb5 137.761(13) 3 1_554 ?
Zn2 Yb4 Yb5 135.44(2) 3_556 1_554 ?
Zn2 Yb4 Yb5 93.927(19) 3 1_554 ?
Yb3 Yb4 Yb5 140.859(11) . 1_554 ?
Yb2 Yb4 Yb5 90.623(14) 3 1_554 ?
Zn2 Yb4 Yb5 89.96(2) . 1_554 ?
Zn2 Yb4 Yb5 52.40(2) 1_554 1_554 ?
Yb2 Yb4 Yb5 96.077(15) . 1_554 ?
Zn3 Yb4 Yb5 48.58(14) . . ?
Sb5 Yb4 Yb5 134.69(2) 1_554 . ?
Sb5 Yb4 Yb5 86.647(15) . . ?
Sb4 Yb4 Yb5 95.877(18) 1_554 . ?
Sb4 Yb4 Yb5 48.905(17) . . ?
Sb3 Yb4 Yb5 48.361(12) . . ?
Sb3 Yb4 Yb5 137.762(13) 3 . ?
Zn2 Yb4 Yb5 93.928(19) 3_556 . ?
Zn2 Yb4 Yb5 135.44(2) 3 . ?
Yb3 Yb4 Yb5 140.859(11) . . ?
Yb2 Yb4 Yb5 90.623(14) 3 . ?
Zn2 Yb4 Yb5 52.40(2) . . ?
Zn2 Yb4 Yb5 89.96(2) 1_554 . ?
Yb2 Yb4 Yb5 96.077(15) . . ?
Yb5 Yb4 Yb5 64.183(12) 1_554 . ?
Zn3 Yb4 Yb4 90.0 . 1_556 ?
Sb5 Yb4 Yb4 135.800(12) 1_554 1_556 ?
Sb5 Yb4 Yb4 44.201(12) . 1_556 ?
Sb4 Yb4 Yb4 135.642(12) 1_554 1_556 ?
Sb4 Yb4 Yb4 44.358(12) . 1_556 ?
Sb3 Yb4 Yb4 90.0 . 1_556 ?
Sb3 Yb4 Yb4 90.0 3 1_556 ?
Zn2 Yb4 Yb4 52.694(14) 3_556 1_556 ?
Zn2 Yb4 Yb4 127.306(14) 3 1_556 ?
Yb3 Yb4 Yb4 90.0 . 1_556 ?
Yb2 Yb4 Yb4 90.0 3 1_556 ?
Zn2 Yb4 Yb4 54.993(13) . 1_556 ?
Zn2 Yb4 Yb4 125.006(13) 1_554 1_556 ?
Yb2 Yb4 Yb4 90.0 . 1_556 ?
Yb5 Yb4 Yb4 122.091(6) 1_554 1_556 ?
Yb5 Yb4 Yb4 57.908(6) . 1_556 ?
Zn3 Yb4 Yb4 90.0 . 1_554 ?
Sb5 Yb4 Yb4 44.200(12) 1_554 1_554 ?
Sb5 Yb4 Yb4 135.799(12) . 1_554 ?
Sb4 Yb4 Yb4 44.358(12) 1_554 1_554 ?
Sb4 Yb4 Yb4 135.642(12) . 1_554 ?
Sb3 Yb4 Yb4 90.0 . 1_554 ?
Sb3 Yb4 Yb4 90.0 3 1_554 ?
Zn2 Yb4 Yb4 127.306(15) 3_556 1_554 ?
Zn2 Yb4 Yb4 52.694(14) 3 1_554 ?
Yb3 Yb4 Yb4 90.0 . 1_554 ?
Yb2 Yb4 Yb4 90.0 3 1_554 ?
Zn2 Yb4 Yb4 125.006(13) . 1_554 ?
Zn2 Yb4 Yb4 54.994(13) 1_554 1_554 ?
Yb2 Yb4 Yb4 90.0 . 1_554 ?
Yb5 Yb4 Yb4 57.908(6) 1_554 1_554 ?
Yb5 Yb4 Yb4 122.091(6) . 1_554 ?
Yb4 Yb4 Yb4 180.00(2) 1_556 1_554 ?
Zn3 Yb4 Sb2 13.43(19) . . ?
Sb5 Yb4 Sb2 126.388(15) 1_554 . ?
Sb5 Yb4 Sb2 126.388(15) . . ?
Sb4 Yb4 Sb2 55.973(14) 1_554 . ?
Sb4 Yb4 Sb2 55.973(14) . . ?
Sb3 Yb4 Sb2 63.581(17) . . ?
Sb3 Yb4 Sb2 125.68(2) 3 . ?
Zn2 Yb4 Sb2 98.08(2) 3_556 . ?
Zn2 Yb4 Sb2 98.08(2) 3 . ?
Yb3 Yb4 Sb2 178.492(17) . . ?
Yb2 Yb4 Sb2 65.502(14) 3 . ?
Zn2 Yb4 Sb2 89.28(2) . . ?
Zn2 Yb4 Sb2 89.28(2) 1_554 . ?
Yb2 Yb4 Sb2 122.412(17) . . ?
Yb5 Yb4 Sb2 39.972(9) 1_554 . ?
Yb5 Yb4 Sb2 39.972(9) . . ?
Yb4 Yb4 Sb2 90.0 1_556 . ?
Yb4 Yb4 Sb2 90.0 1_554 . ?
Zn3 Yb4 Zn1 152.79(7) . 1_554 ?
Sb5 Yb4 Zn1 21.543(12) 1_554 1_554 ?
Sb5 Yb4 Zn1 71.187(16) . 1_554 ?
Sb4 Yb4 Zn1 108.378(14) 1_554 1_554 ?
Sb4 Yb4 Zn1 157.121(15) . 1_554 ?
Sb3 Yb4 Zn1 91.86(2) . 1_554 ?
Sb3 Yb4 Zn1 79.76(2) 3 1_554 ?
Zn2 Yb4 Zn1 115.68(3) 3_556 1_554 ?
Zn2 Yb4 Zn1 85.39(2) 3 1_554 ?
Yb3 Yb4 Zn1 35.415(14) . 1_554 ?
Yb2 Yb4 Zn1 133.011(18) 3 1_554 ?
Zn2 Yb4 Zn1 86.99(2) . 1_554 ?
Zn2 Yb4 Zn1 57.40(2) 1_554 1_554 ?
Yb2 Yb4 Zn1 40.740(15) . 1_554 ?
Yb5 Yb4 Zn1 105.796(15) 1_554 1_554 ?
Yb5 Yb4 Zn1 136.26(2) . 1_554 ?
Yb4 Yb4 Zn1 115.076(7) 1_556 1_554 ?
Yb4 Yb4 Zn1 64.924(7) 1_554 1_554 ?
Sb2 Yb4 Zn1 145.598(15) . 1_554 ?
Zn3 Yb5 Zn3 90.2(3) . 1_556 ?
Zn3 Yb5 Zn1 88.85(16) . 7_665 ?
Zn3 Yb5 Zn1 88.84(16) 1_556 7_665 ?
Zn3 Yb5 Sb3 136.55(14) . 1_556 ?
Zn3 Yb5 Sb3 74.32(15) 1_556 1_556 ?
Zn1 Yb5 Sb3 129.960(17) 7_665 1_556 ?
Zn3 Yb5 Sb3 74.32(15) . . ?
Zn3 Yb5 Sb3 136.55(14) 1_556 . ?
Zn1 Yb5 Sb3 129.961(17) 7_665 . ?
Sb3 Yb5 Sb3 89.40(2) 1_556 . ?
Zn3 Yb5 Sb4 47.36(12) . . ?
Zn3 Yb5 Sb4 47.36(12) 1_556 . ?
Zn1 Yb5 Sb4 104.72(3) 7_665 . ?
Sb3 Yb5 Sb4 97.54(2) 1_556 . ?
Sb3 Yb5 Sb4 97.54(2) . . ?
Zn3 Yb5 Sb2 103.84(15) . 1_556 ?
Zn3 Yb5 Sb2 43.58(14) 1_556 1_556 ?
Zn1 Yb5 Sb2 48.937(17) 7_665 1_556 ?
Sb3 Yb5 Sb2 92.426(15) 1_556 1_556 ?
Sb3 Yb5 Sb2 178.04(2) . 1_556 ?
Sb4 Yb5 Sb2 81.52(2) . 1_556 ?
Zn3 Yb5 Sb2 43.58(14) . . ?
Zn3 Yb5 Sb2 103.84(15) 1_556 . ?
Zn1 Yb5 Sb2 48.936(17) 7_665 . ?
Sb3 Yb5 Sb2 178.04(2) 1_556 . ?
Sb3 Yb5 Sb2 92.427(15) . . ?
Sb4 Yb5 Sb2 81.52(2) . . ?
Sb2 Yb5 Sb2 85.74(2) 1_556 . ?
Zn3 Yb5 Sb1 123.38(13) . 3_546 ?
Zn3 Yb5 Sb1 123.38(13) 1_556 3_546 ?
Zn1 Yb5 Sb1 52.83(3) 7_665 3_546 ?
Sb3 Yb5 Sb1 98.361(19) 1_556 3_546 ?
Sb3 Yb5 Sb1 98.362(19) . 3_546 ?
Sb4 Yb5 Sb1 157.55(2) . 3_546 ?
Sb2 Yb5 Sb1 82.072(18) 1_556 3_546 ?
Sb2 Yb5 Sb1 82.071(18) . 3_546 ?
Zn3 Yb5 Zn2 101.63(16) . . ?
Zn3 Yb5 Zn2 101.63(16) 1_556 . ?
Zn1 Yb5 Zn2 165.04(4) 7_665 . ?
Sb3 Yb5 Zn2 45.646(12) 1_556 . ?
Sb3 Yb5 Zn2 45.645(12) . . ?
Sb4 Yb5 Zn2 90.23(3) . . ?
Sb2 Yb5 Zn2 135.932(13) 1_556 . ?
Sb2 Yb5 Zn2 135.933(12) . . ?
Sb1 Yb5 Zn2 112.22(3) 3_546 . ?
Zn3 Yb5 Yb3 101.14(12) . 3_545 ?
Zn3 Yb5 Yb3 168.52(12) 1_556 3_545 ?
Zn1 Yb5 Yb3 89.47(2) 7_665 3_545 ?
Sb3 Yb5 Yb3 98.246(19) 1_556 3_545 ?
Sb3 Yb5 Yb3 50.357(16) . 3_545 ?
Sb4 Yb5 Yb3 143.758(10) . 3_545 ?
Sb2 Yb5 Yb3 129.95(2) 1_556 3_545 ?
Sb2 Yb5 Yb3 83.471(16) . 3_545 ?
Sb1 Yb5 Yb3 48.078(9) 3_546 3_545 ?
Zn2 Yb5 Yb3 78.13(2) . 3_545 ?
Zn3 Yb5 Yb3 168.52(12) . 3_546 ?
Zn3 Yb5 Yb3 101.14(12) 1_556 3_546 ?
Zn1 Yb5 Yb3 89.47(2) 7_665 3_546 ?
Sb3 Yb5 Yb3 50.357(16) 1_556 3_546 ?
Sb3 Yb5 Yb3 98.245(19) . 3_546 ?
Sb4 Yb5 Yb3 143.758(10) . 3_546 ?
Sb2 Yb5 Yb3 83.471(16) 1_556 3_546 ?
Sb2 Yb5 Yb3 129.95(2) . 3_546 ?
Sb1 Yb5 Yb3 48.078(9) 3_546 3_546 ?
Zn2 Yb5 Yb3 78.13(2) . 3_546 ?
Yb3 Yb5 Yb3 67.485(14) 3_545 3_546 ?
Zn3 Yb5 Yb1 53.76(15) . 3_556 ?
Zn3 Yb5 Yb1 53.76(15) 1_556 3_556 ?
Zn1 Yb5 Yb1 55.22(3) 7_665 3_556 ?
Sb3 Yb5 Yb1 128.060(15) 1_556 3_556 ?
Sb3 Yb5 Yb1 128.060(15) . 3_556 ?
Sb4 Yb5 Yb1 49.502(16) . 3_556 ?
Sb2 Yb5 Yb1 50.084(14) 1_556 3_556 ?
Sb2 Yb5 Yb1 50.085(14) . 3_556 ?
Sb1 Yb5 Yb1 108.048(14) 3_546 3_556 ?
Zn2 Yb5 Yb1 139.74(3) . 3_556 ?
Yb3 Yb5 Yb1 132.664(11) 3_545 3_556 ?
Yb3 Yb5 Yb1 132.664(11) 3_546 3_556 ?
Zn3 Yb5 Yb4 91.22(13) . 1_556 ?
Zn3 Yb5 Yb4 43.01(15) 1_556 1_556 ?
Zn1 Yb5 Yb4 131.86(2) 7_665 1_556 ?
Sb3 Yb5 Yb4 49.964(16) 1_556 1_556 ?
Sb3 Yb5 Yb4 95.976(18) . 1_556 ?
Sb4 Yb5 Yb4 47.586(12) . 1_556 ?
Sb2 Yb5 Yb4 84.675(16) 1_556 1_556 ?
Sb2 Yb5 Yb4 129.06(2) . 1_556 ?
Sb1 Yb5 Yb4 144.999(9) 3_546 1_556 ?
Zn2 Yb5 Yb4 59.34(2) . 1_556 ?
Yb3 Yb5 Yb4 137.335(15) 3_545 1_556 ?
Yb3 Yb5 Yb4 98.344(11) 3_546 1_556 ?
Yb1 Yb5 Yb4 87.239(13) 3_556 1_556 ?
Zn3 Yb5 Yb4 43.01(15) . . ?
Zn3 Yb5 Yb4 91.22(13) 1_556 . ?
Zn1 Yb5 Yb4 131.86(2) 7_665 . ?
Sb3 Yb5 Yb4 95.977(18) 1_556 . ?
Sb3 Yb5 Yb4 49.964(16) . . ?
Sb4 Yb5 Yb4 47.586(12) . . ?
Sb2 Yb5 Yb4 129.06(2) 1_556 . ?
Sb2 Yb5 Yb4 84.676(16) . . ?
Sb1 Yb5 Yb4 144.999(9) 3_546 . ?
Zn2 Yb5 Yb4 59.34(2) . . ?
Yb3 Yb5 Yb4 98.344(11) 3_545 . ?
Yb3 Yb5 Yb4 137.335(15) 3_546 . ?
Yb1 Yb5 Yb4 87.239(13) 3_556 . ?
Yb4 Yb5 Yb4 64.183(12) 1_556 . ?
Zn3 Yb5 Yb5 135.09(13) . 1_556 ?
Zn3 Yb5 Yb5 44.91(13) 1_556 1_556 ?
Zn1 Yb5 Yb5 90.0 7_665 1_556 ?
Sb3 Yb5 Yb5 45.300(12) 1_556 1_556 ?
Sb3 Yb5 Yb5 134.700(12) . 1_556 ?
Sb4 Yb5 Yb5 90.0 . 1_556 ?
Sb2 Yb5 Yb5 47.130(11) 1_556 1_556 ?
Sb2 Yb5 Yb5 132.869(11) . 1_556 ?
Sb1 Yb5 Yb5 90.0 3_546 1_556 ?
Zn2 Yb5 Yb5 90.0 . 1_556 ?
Yb3 Yb5 Yb5 123.743(7) 3_545 1_556 ?
Yb3 Yb5 Yb5 56.258(7) 3_546 1_556 ?
Yb1 Yb5 Yb5 90.0 3_556 1_556 ?
Yb4 Yb5 Yb5 57.908(6) 1_556 1_556 ?
Yb4 Yb5 Yb5 122.091(6) . 1_556 ?
Zn3 Yb5 Yb5 44.91(13) . 1_554 ?
Zn3 Yb5 Yb5 135.09(13) 1_556 1_554 ?
Zn1 Yb5 Yb5 90.000(1) 7_665 1_554 ?
Sb3 Yb5 Yb5 134.701(12) 1_556 1_554 ?
Sb3 Yb5 Yb5 45.301(12) . 1_554 ?
Sb4 Yb5 Yb5 90.000(1) . 1_554 ?
Sb2 Yb5 Yb5 132.870(11) 1_556 1_554 ?
Sb2 Yb5 Yb5 47.130(11) . 1_554 ?
Sb1 Yb5 Yb5 90.0 3_546 1_554 ?
Zn2 Yb5 Yb5 90.0 . 1_554 ?
Yb3 Yb5 Yb5 56.258(7) 3_545 1_554 ?
Yb3 Yb5 Yb5 123.743(7) 3_546 1_554 ?
Yb1 Yb5 Yb5 90.0 3_556 1_554 ?
Yb4 Yb5 Yb5 122.091(6) 1_556 1_554 ?
Yb4 Yb5 Yb5 57.908(6) . 1_554 ?
Yb5 Yb5 Yb5 180.0 1_556 1_554 ?
Zn3 Yb5 Yb3 125.52(15) . 7_666 ?
Zn3 Yb5 Yb3 87.02(13) 1_556 7_666 ?
Zn1 Yb5 Yb3 36.739(18) 7_665 7_666 ?
Sb3 Yb5 Yb3 94.546(15) 1_556 7_666 ?
Sb3 Yb5 Yb3 135.07(2) . 7_666 ?
Sb4 Yb5 Yb3 126.034(16) . 7_666 ?
Sb2 Yb5 Yb3 45.478(16) 1_556 7_666 ?
Sb2 Yb5 Yb3 84.654(16) . 7_666 ?
Sb1 Yb5 Yb3 36.769(7) 3_546 7_666 ?
Zn2 Yb5 Yb3 132.19(2) . 7_666 ?
Yb3 Yb5 Yb3 84.847(12) 3_545 7_666 ?
Yb3 Yb5 Yb3 54.109(12) 3_546 7_666 ?
Yb1 Yb5 Yb3 82.502(11) 3_556 7_666 ?
Yb4 Yb5 Yb3 120.325(8) 1_556 7_666 ?
Yb4 Yb5 Yb3 168.437(14) . 7_666 ?
Yb5 Yb5 Yb3 63.458(5) 1_556 7_666 ?
Yb5 Yb5 Yb3 116.542(5) 1_554 7_666 ?
Zn3 Yb5 Yb3 87.02(13) . 7_665 ?
Zn3 Yb5 Yb3 125.52(15) 1_556 7_665 ?
Zn1 Yb5 Yb3 36.739(18) 7_665 7_665 ?
Sb3 Yb5 Yb3 135.06(2) 1_556 7_665 ?
Sb3 Yb5 Yb3 94.547(15) . 7_665 ?
Sb4 Yb5 Yb3 126.034(16) . 7_665 ?
Sb2 Yb5 Yb3 84.655(16) 1_556 7_665 ?
Sb2 Yb5 Yb3 45.477(16) . 7_665 ?
Sb1 Yb5 Yb3 36.769(7) 3_546 7_665 ?
Zn2 Yb5 Yb3 132.19(2) . 7_665 ?
Yb3 Yb5 Yb3 54.109(12) 3_545 7_665 ?
Yb3 Yb5 Yb3 84.847(11) 3_546 7_665 ?
Yb1 Yb5 Yb3 82.502(11) 3_556 7_665 ?
Yb4 Yb5 Yb3 168.438(14) 1_556 7_665 ?
Yb4 Yb5 Yb3 120.325(9) . 7_665 ?
Yb5 Yb5 Yb3 116.542(5) 1_556 7_665 ?
Yb5 Yb5 Yb3 63.458(5) 1_554 7_665 ?
Yb3 Yb5 Yb3 53.085(10) 7_666 7_665 ?
Zn3 Yb5 Sb5 132.20(14) . 3_546 ?
Zn3 Yb5 Sb5 132.20(14) 1_556 3_546 ?
Zn1 Yb5 Sb5 109.58(3) 7_665 3_546 ?
Sb3 Yb5 Sb5 59.854(16) 1_556 3_546 ?
Sb3 Yb5 Sb5 59.854(16) . 3_546 ?
Sb4 Yb5 Sb5 145.69(2) . 3_546 ?
Sb2 Yb5 Sb5 121.763(17) 1_556 3_546 ?
Sb2 Yb5 Sb5 121.762(17) . 3_546 ?
Sb1 Yb5 Sb5 56.758(13) 3_546 3_546 ?
Zn2 Yb5 Sb5 55.46(2) . 3_546 ?
Yb3 Yb5 Sb5 38.712(9) 3_545 3_546 ?
Yb3 Yb5 Sb5 38.712(9) 3_546 3_546 ?
Yb1 Yb5 Sb5 164.806(14) 3_556 3_546 ?
Yb4 Yb5 Sb5 105.556(14) 1_556 3_546 ?
Yb4 Yb5 Sb5 105.556(13) . 3_546 ?
Yb5 Yb5 Sb5 90.0 1_556 3_546 ?
Yb5 Yb5 Sb5 90.0 1_554 3_546 ?
Yb3 Yb5 Sb5 83.914(13) 7_666 3_546 ?
Yb3 Yb5 Sb5 83.914(13) 7_665 3_546 ?
Zn1 Sb1 Zn1 180.0 . 5_566 ?
Zn1 Sb1 Yb3 62.663(17) . . ?
Zn1 Sb1 Yb3 117.338(17) 5_566 . ?
Zn1 Sb1 Yb3 117.338(17) . 5_565 ?
Zn1 Sb1 Yb3 62.661(17) 5_566 5_565 ?
Yb3 Sb1 Yb3 86.382(15) . 5_565 ?
Zn1 Sb1 Yb3 62.662(17) . 1_556 ?
Zn1 Sb1 Yb3 117.339(17) 5_566 1_556 ?
Yb3 Sb1 Yb3 93.618(15) . 1_556 ?
Yb3 Sb1 Yb3 180.0 5_565 1_556 ?
Zn1 Sb1 Yb3 117.338(17) . 5_566 ?
Zn1 Sb1 Yb3 62.661(17) 5_566 5_566 ?
Yb3 Sb1 Yb3 180.0 . 5_566 ?
Yb3 Sb1 Yb3 93.617(15) 5_565 5_566 ?
Yb3 Sb1 Yb3 86.383(15) 1_556 5_566 ?
Zn1 Sb1 Yb5 60.45(3) . 7_565 ?
Zn1 Sb1 Yb5 119.55(3) 5_566 7_565 ?
Yb3 Sb1 Yb5 102.416(12) . 7_565 ?
Yb3 Sb1 Yb5 77.584(12) 5_565 7_565 ?
Yb3 Sb1 Yb5 102.416(12) 1_556 7_565 ?
Yb3 Sb1 Yb5 77.584(12) 5_566 7_565 ?
Zn1 Sb1 Yb5 119.55(3) . 3_556 ?
Zn1 Sb1 Yb5 60.45(3) 5_566 3_556 ?
Yb3 Sb1 Yb5 77.584(12) . 3_556 ?
Yb3 Sb1 Yb5 102.416(12) 5_565 3_556 ?
Yb3 Sb1 Yb5 77.584(12) 1_556 3_556 ?
Yb3 Sb1 Yb5 102.416(12) 5_566 3_556 ?
Yb5 Sb1 Yb5 180.0 7_565 3_556 ?
Zn1 Sb1 Sb5 37.10(3) . . ?
Zn1 Sb1 Sb5 142.90(3) 5_566 . ?
Yb3 Sb1 Sb5 47.747(8) . . ?
Yb3 Sb1 Sb5 132.254(8) 5_565 . ?
Yb3 Sb1 Sb5 47.746(8) 1_556 . ?
Yb3 Sb1 Sb5 132.254(8) 5_566 . ?
Yb5 Sb1 Sb5 97.555(15) 7_565 . ?
Yb5 Sb1 Sb5 82.445(15) 3_556 . ?
Zn1 Sb1 Sb5 142.90(3) . 5_566 ?
Zn1 Sb1 Sb5 37.10(3) 5_566 5_566 ?
Yb3 Sb1 Sb5 132.253(8) . 5_566 ?
Yb3 Sb1 Sb5 47.746(8) 5_565 5_566 ?
Yb3 Sb1 Sb5 132.254(8) 1_556 5_566 ?
Yb3 Sb1 Sb5 47.746(8) 5_566 5_566 ?
Yb5 Sb1 Sb5 82.445(15) 7_565 5_566 ?
Yb5 Sb1 Sb5 97.555(15) 3_556 5_566 ?
Sb5 Sb1 Sb5 180.000(19) . 5_566 ?
Zn1 Sb1 Sb2 36.856(16) . 7_565 ?
Zn1 Sb1 Sb2 143.144(15) 5_566 7_565 ?
Yb3 Sb1 Sb2 54.260(13) . 7_565 ?
Yb3 Sb1 Sb2 80.546(13) 5_565 7_565 ?
Yb3 Sb1 Sb2 99.454(13) 1_556 7_565 ?
Yb3 Sb1 Sb2 125.741(13) 5_566 7_565 ?
Yb5 Sb1 Sb2 48.345(11) 7_565 7_565 ?
Yb5 Sb1 Sb2 131.655(11) 3_556 7_565 ?
Sb5 Sb1 Sb2 63.199(13) . 7_565 ?
Sb5 Sb1 Sb2 116.801(13) 5_566 7_565 ?
Zn1 Sb1 Sb2 143.144(16) . 3_556 ?
Zn1 Sb1 Sb2 36.856(15) 5_566 3_556 ?
Yb3 Sb1 Sb2 125.740(13) . 3_556 ?
Yb3 Sb1 Sb2 99.454(13) 5_565 3_556 ?
Yb3 Sb1 Sb2 80.546(13) 1_556 3_556 ?
Yb3 Sb1 Sb2 54.259(13) 5_566 3_556 ?
Yb5 Sb1 Sb2 131.655(11) 7_565 3_556 ?
Yb5 Sb1 Sb2 48.345(11) 3_556 3_556 ?
Sb5 Sb1 Sb2 116.801(13) . 3_556 ?
Sb5 Sb1 Sb2 63.199(13) 5_566 3_556 ?
Sb2 Sb1 Sb2 180.0 7_565 3_556 ?
Zn1 Sb1 Sb2 36.856(16) . 7_566 ?
Zn1 Sb1 Sb2 143.144(15) 5_566 7_566 ?
Yb3 Sb1 Sb2 99.454(13) . 7_566 ?
Yb3 Sb1 Sb2 125.741(13) 5_565 7_566 ?
Yb3 Sb1 Sb2 54.259(13) 1_556 7_566 ?
Yb3 Sb1 Sb2 80.546(12) 5_566 7_566 ?
Yb5 Sb1 Sb2 48.345(11) 7_565 7_566 ?
Yb5 Sb1 Sb2 131.655(11) 3_556 7_566 ?
Sb5 Sb1 Sb2 63.199(13) . 7_566 ?
Sb5 Sb1 Sb2 116.801(13) 5_566 7_566 ?
Sb2 Sb1 Sb2 61.759(13) 7_565 7_566 ?
Sb2 Sb1 Sb2 118.241(13) 3_556 7_566 ?
Zn1 Sb1 Sb2 143.144(16) . 3 ?
Zn1 Sb1 Sb2 36.856(15) 5_566 3 ?
Yb3 Sb1 Sb2 80.546(13) . 3 ?
Yb3 Sb1 Sb2 54.259(13) 5_565 3 ?
Yb3 Sb1 Sb2 125.741(13) 1_556 3 ?
Yb3 Sb1 Sb2 99.454(13) 5_566 3 ?
Yb5 Sb1 Sb2 131.655(11) 7_565 3 ?
Yb5 Sb1 Sb2 48.345(11) 3_556 3 ?
Sb5 Sb1 Sb2 116.801(13) . 3 ?
Sb5 Sb1 Sb2 63.199(13) 5_566 3 ?
Sb2 Sb1 Sb2 118.241(13) 7_565 3 ?
Sb2 Sb1 Sb2 61.759(13) 3_556 3 ?
Sb2 Sb1 Sb2 180.0 7_566 3 ?
Zn1 Sb1 Sb1 90.0 . 1_556 ?
Zn1 Sb1 Sb1 90.0 5_566 1_556 ?
Yb3 Sb1 Sb1 136.809(8) . 1_556 ?
Yb3 Sb1 Sb1 136.808(7) 5_565 1_556 ?
Yb3 Sb1 Sb1 43.192(7) 1_556 1_556 ?
Yb3 Sb1 Sb1 43.192(7) 5_566 1_556 ?
Yb5 Sb1 Sb1 90.0 7_565 1_556 ?
Yb5 Sb1 Sb1 90.0 3_556 1_556 ?
Sb5 Sb1 Sb1 90.0 . 1_556 ?
Sb5 Sb1 Sb1 90.0 5_566 1_556 ?
Sb2 Sb1 Sb1 120.879(6) 7_565 1_556 ?
Sb2 Sb1 Sb1 59.121(6) 3_556 1_556 ?
Sb2 Sb1 Sb1 59.121(7) 7_566 1_556 ?
Sb2 Sb1 Sb1 120.879(7) 3 1_556 ?
Zn1 Sb1 Sb1 90.0 . 1_554 ?
Zn1 Sb1 Sb1 90.0 5_566 1_554 ?
Yb3 Sb1 Sb1 43.191(8) . 1_554 ?
Yb3 Sb1 Sb1 43.192(7) 5_565 1_554 ?
Yb3 Sb1 Sb1 136.808(7) 1_556 1_554 ?
Yb3 Sb1 Sb1 136.808(7) 5_566 1_554 ?
Yb5 Sb1 Sb1 90.0 7_565 1_554 ?
Yb5 Sb1 Sb1 90.0 3_556 1_554 ?
Sb5 Sb1 Sb1 90.0 . 1_554 ?
Sb5 Sb1 Sb1 90.0 5_566 1_554 ?
Sb2 Sb1 Sb1 59.121(7) 7_565 1_554 ?
Sb2 Sb1 Sb1 120.879(6) 3_556 1_554 ?
Sb2 Sb1 Sb1 120.879(7) 7_566 1_554 ?
Sb2 Sb1 Sb1 59.121(7) 3 1_554 ?
Sb1 Sb1 Sb1 180.0 1_556 1_554 ?
Zn1 Sb1 Sb3 90.52(2) . 7_565 ?
Zn1 Sb1 Sb3 89.48(2) 5_566 7_565 ?
Yb3 Sb1 Sb3 97.283(11) . 7_565 ?
Yb3 Sb1 Sb3 38.131(12) 5_565 7_565 ?
Yb3 Sb1 Sb3 141.869(12) 1_556 7_565 ?
Yb3 Sb1 Sb3 82.717(12) 5_566 7_565 ?
Yb5 Sb1 Sb3 39.531(10) 7_565 7_565 ?
Yb5 Sb1 Sb3 140.469(10) 3_556 7_565 ?
Sb5 Sb1 Sb3 123.034(13) . 7_565 ?
Sb5 Sb1 Sb3 56.966(13) 5_566 7_565 ?
Sb2 Sb1 Sb3 59.880(13) 7_565 7_565 ?
Sb2 Sb1 Sb3 120.120(13) 3_556 7_565 ?
Sb2 Sb1 Sb3 87.861(12) 7_566 7_565 ?
Sb2 Sb1 Sb3 92.139(12) 3 7_565 ?
Sb1 Sb1 Sb3 116.905(5) 1_556 7_565 ?
Sb1 Sb1 Sb3 63.095(5) 1_554 7_565 ?
Zn1 Sb1 Sb3 89.48(2) . 3_556 ?
Zn1 Sb1 Sb3 90.52(2) 5_566 3_556 ?
Yb3 Sb1 Sb3 82.717(11) . 3_556 ?
Yb3 Sb1 Sb3 141.869(12) 5_565 3_556 ?
Yb3 Sb1 Sb3 38.131(12) 1_556 3_556 ?
Yb3 Sb1 Sb3 97.283(12) 5_566 3_556 ?
Yb5 Sb1 Sb3 140.469(10) 7_565 3_556 ?
Yb5 Sb1 Sb3 39.531(10) 3_556 3_556 ?
Sb5 Sb1 Sb3 56.966(13) . 3_556 ?
Sb5 Sb1 Sb3 123.034(13) 5_566 3_556 ?
Sb2 Sb1 Sb3 120.120(13) 7_565 3_556 ?
Sb2 Sb1 Sb3 59.880(13) 3_556 3_556 ?
Sb2 Sb1 Sb3 92.139(12) 7_566 3_556 ?
Sb2 Sb1 Sb3 87.861(12) 3 3_556 ?
Sb1 Sb1 Sb3 63.095(5) 1_556 3_556 ?
Sb1 Sb1 Sb3 116.905(5) 1_554 3_556 ?
Sb3 Sb1 Sb3 180.0 7_565 3_556 ?
Zn1 Sb1 Sb3 90.52(2) . 7_566 ?
Zn1 Sb1 Sb3 89.48(2) 5_566 7_566 ?
Yb3 Sb1 Sb3 141.869(12) . 7_566 ?
Yb3 Sb1 Sb3 82.717(12) 5_565 7_566 ?
Yb3 Sb1 Sb3 97.283(11) 1_556 7_566 ?
Yb3 Sb1 Sb3 38.131(12) 5_566 7_566 ?
Yb5 Sb1 Sb3 39.531(10) 7_565 7_566 ?
Yb5 Sb1 Sb3 140.469(10) 3_556 7_566 ?
Sb5 Sb1 Sb3 123.034(13) . 7_566 ?
Sb5 Sb1 Sb3 56.966(13) 5_566 7_566 ?
Sb2 Sb1 Sb3 87.861(12) 7_565 7_566 ?
Sb2 Sb1 Sb3 92.139(12) 3_556 7_566 ?
Sb2 Sb1 Sb3 59.880(13) 7_566 7_566 ?
Sb2 Sb1 Sb3 120.120(13) 3 7_566 ?
Sb1 Sb1 Sb3 63.095(5) 1_556 7_566 ?
Sb1 Sb1 Sb3 116.905(5) 1_554 7_566 ?
Sb3 Sb1 Sb3 53.810(10) 7_565 7_566 ?
Sb3 Sb1 Sb3 126.190(10) 3_556 7_566 ?
Zn1 Sb1 Sb3 89.48(2) . 3 ?
Zn1 Sb1 Sb3 90.52(2) 5_566 3 ?
Yb3 Sb1 Sb3 38.131(12) . 3 ?
Yb3 Sb1 Sb3 97.283(11) 5_565 3 ?
Yb3 Sb1 Sb3 82.717(12) 1_556 3 ?
Yb3 Sb1 Sb3 141.869(12) 5_566 3 ?
Yb5 Sb1 Sb3 140.469(10) 7_565 3 ?
Yb5 Sb1 Sb3 39.531(10) 3_556 3 ?
Sb5 Sb1 Sb3 56.966(13) . 3 ?
Sb5 Sb1 Sb3 123.034(13) 5_566 3 ?
Sb2 Sb1 Sb3 92.139(12) 7_565 3 ?
Sb2 Sb1 Sb3 87.861(12) 3_556 3 ?
Sb2 Sb1 Sb3 120.120(13) 7_566 3 ?
Sb2 Sb1 Sb3 59.880(13) 3 3 ?
Sb1 Sb1 Sb3 116.905(5) 1_556 3 ?
Sb1 Sb1 Sb3 63.095(5) 1_554 3 ?
Sb3 Sb1 Sb3 126.190(10) 7_565 3 ?
Sb3 Sb1 Sb3 53.810(10) 3_556 3 ?
Sb3 Sb1 Sb3 180.000(17) 7_566 3 ?
Zn3 Sb2 Zn1 121.61(6) . 7_665 ?
Zn3 Sb2 Zn1 121.61(6) . 7_664 ?
Zn1 Sb2 Zn1 113.29(6) 7_665 7_664 ?
Zn3 Sb2 Yb2 141.2(2) . 7_665 ?
Zn1 Sb2 Yb2 72.26(3) 7_665 7_665 ?
Zn1 Sb2 Yb2 72.26(3) 7_664 7_665 ?
Zn3 Sb2 Yb1 72.96(17) . 3_556 ?
Zn1 Sb2 Yb1 71.84(3) 7_665 3_556 ?
Zn1 Sb2 Yb1 147.03(4) 7_664 3_556 ?
Yb2 Sb2 Yb1 79.214(17) 7_665 3_556 ?
Zn3 Sb2 Yb1 72.96(17) . 3 ?
Zn1 Sb2 Yb1 147.03(4) 7_665 3 ?
Zn1 Sb2 Yb1 71.84(3) 7_664 3 ?
Yb2 Sb2 Yb1 79.214(17) 7_665 3 ?
Yb1 Sb2 Yb1 87.07(2) 3_556 3 ?
Zn3 Sb2 Yb5 65.34(16) . 1_554 ?
Zn1 Sb2 Yb5 133.40(4) 7_665 1_554 ?
Zn1 Sb2 Yb5 63.29(3) 7_664 1_554 ?
Yb2 Sb2 Yb5 134.646(14) 7_665 1_554 ?
Yb1 Sb2 Yb5 138.24(3) 3_556 1_554 ?
Yb1 Sb2 Yb5 78.971(13) 3 1_554 ?
Zn3 Sb2 Yb5 65.34(16) . . ?
Zn1 Sb2 Yb5 63.29(3) 7_665 . ?
Zn1 Sb2 Yb5 133.40(4) 7_664 . ?
Yb2 Sb2 Yb5 134.646(14) 7_665 . ?
Yb1 Sb2 Yb5 78.971(13) 3_556 . ?
Yb1 Sb2 Yb5 138.24(3) 3 . ?
Yb5 Sb2 Yb5 85.74(2) 1_554 . ?
Zn3 Sb2 Yb3 150.2(2) . 7_665 ?
Zn1 Sb2 Yb3 57.50(3) 7_665 7_665 ?
Zn1 Sb2 Yb3 57.50(3) 7_664 7_665 ?
Yb2 Sb2 Yb3 68.64(2) 7_665 7_665 ?
Yb1 Sb2 Yb3 125.740(16) 3_556 7_665 ?
Yb1 Sb2 Yb3 125.740(16) 3 7_665 ?
Yb5 Sb2 Yb3 93.56(2) 1_554 7_665 ?
Yb5 Sb2 Yb3 93.56(2) . 7_665 ?
Zn3 Sb2 Sb4 32.29(4) . . ?
Zn1 Sb2 Sb4 90.83(3) 7_665 . ?
Zn1 Sb2 Sb4 153.83(3) 7_664 . ?
Yb2 Sb2 Sb4 127.61(2) 7_665 . ?
Yb1 Sb2 Sb4 48.465(12) 3_556 . ?
Yb1 Sb2 Sb4 93.73(2) 3 . ?
Yb5 Sb2 Sb4 93.07(2) 1_554 . ?
Yb5 Sb2 Sb4 48.270(16) . . ?
Yb3 Sb2 Sb4 140.520(16) 7_665 . ?
Zn3 Sb2 Sb4 32.29(4) . 1_554 ?
Zn1 Sb2 Sb4 153.83(3) 7_665 1_554 ?
Zn1 Sb2 Sb4 90.83(3) 7_664 1_554 ?
Yb2 Sb2 Sb4 127.61(2) 7_665 1_554 ?
Yb1 Sb2 Sb4 93.73(2) 3_556 1_554 ?
Yb1 Sb2 Sb4 48.465(12) 3 1_554 ?
Yb5 Sb2 Sb4 48.269(16) 1_554 1_554 ?
Yb5 Sb2 Sb4 93.07(2) . 1_554 ?
Yb3 Sb2 Sb4 140.520(16) 7_665 1_554 ?
Sb4 Sb2 Sb4 63.809(16) . 1_554 ?
Zn3 Sb2 Zn3 96.5(3) . 5_665 ?
Zn1 Sb2 Zn3 96.04(7) 7_665 5_665 ?
Zn1 Sb2 Zn3 96.04(7) 7_664 5_665 ?
Yb2 Sb2 Zn3 44.67(11) 7_665 5_665 ?
Yb1 Sb2 Zn3 51.28(5) 3_556 5_665 ?
Yb1 Sb2 Zn3 51.28(5) 3 5_665 ?
Yb5 Sb2 Zn3 130.25(5) 1_554 5_665 ?
Yb5 Sb2 Zn3 130.25(5) . 5_665 ?
Yb3 Sb2 Zn3 113.31(11) 7_665 5_665 ?
Sb4 Sb2 Zn3 91.10(9) . 5_665 ?
Sb4 Sb2 Zn3 91.10(9) 1_554 5_665 ?
Zn3 Sb2 Sb1 112.8(2) . 3_545 ?
Zn1 Sb2 Sb1 95.64(3) 7_665 3_545 ?
Zn1 Sb2 Sb1 40.61(3) 7_664 3_545 ?
Yb2 Sb2 Sb1 100.194(19) 7_665 3_545 ?
Yb1 Sb2 Sb1 167.116(15) 3_556 3_545 ?
Yb1 Sb2 Sb1 105.533(9) 3 3_545 ?
Yb5 Sb2 Sb1 49.583(13) 1_554 3_545 ?
Yb5 Sb2 Sb1 92.87(2) . 3_545 ?
Yb3 Sb2 Sb1 44.140(10) 7_665 3_545 ?
Sb4 Sb2 Sb1 131.21(2) . 3_545 ?
Sb4 Sb2 Sb1 96.677(14) 1_554 3_545 ?
Zn3 Sb2 Sb1 135.75(7) 5_665 3_545 ?
Zn3 Sb2 Sb1 112.8(2) . 3_546 ?
Zn1 Sb2 Sb1 40.61(3) 7_665 3_546 ?
Zn1 Sb2 Sb1 95.64(3) 7_664 3_546 ?
Yb2 Sb2 Sb1 100.194(19) 7_665 3_546 ?
Yb1 Sb2 Sb1 105.533(9) 3_556 3_546 ?
Yb1 Sb2 Sb1 167.116(15) 3 3_546 ?
Yb5 Sb2 Sb1 92.87(2) 1_554 3_546 ?
Yb5 Sb2 Sb1 49.582(13) . 3_546 ?
Yb3 Sb2 Sb1 44.140(10) 7_665 3_546 ?
Sb4 Sb2 Sb1 96.677(14) . 3_546 ?
Sb4 Sb2 Sb1 131.21(2) 1_554 3_546 ?
Zn3 Sb2 Sb1 135.75(7) 5_665 3_546 ?
Sb1 Sb2 Sb1 61.759(13) 3_545 3_546 ?
Zn3 Sb2 Sb2 90.0 . 1_556 ?
Zn1 Sb2 Sb2 33.36(3) 7_665 1_556 ?
Zn1 Sb2 Sb2 146.65(3) 7_664 1_556 ?
Yb2 Sb2 Sb2 90.0 7_665 1_556 ?
Yb1 Sb2 Sb2 46.465(10) 3_556 1_556 ?
Yb1 Sb2 Sb2 133.534(10) 3 1_556 ?
Yb5 Sb2 Sb2 132.870(11) 1_554 1_556 ?
Yb5 Sb2 Sb2 47.130(11) . 1_556 ?
Yb3 Sb2 Sb2 90.001(1) 7_665 1_556 ?
Sb4 Sb2 Sb2 58.095(8) . 1_556 ?
Sb4 Sb2 Sb2 121.903(8) 1_554 1_556 ?
Zn3 Sb2 Sb2 90.0 5_665 1_556 ?
Sb1 Sb2 Sb2 120.880(7) 3_545 1_556 ?
Sb1 Sb2 Sb2 59.121(6) 3_546 1_556 ?
Zn3 Sb2 Sb2 90.0 . 1_554 ?
Zn1 Sb2 Sb2 146.65(3) 7_665 1_554 ?
Zn1 Sb2 Sb2 33.36(3) 7_664 1_554 ?
Yb2 Sb2 Sb2 90.0 7_665 1_554 ?
Yb1 Sb2 Sb2 133.534(11) 3_556 1_554 ?
Yb1 Sb2 Sb2 46.465(10) 3 1_554 ?
Yb5 Sb2 Sb2 47.130(11) 1_554 1_554 ?
Yb5 Sb2 Sb2 132.869(11) . 1_554 ?
Yb3 Sb2 Sb2 90.0 7_665 1_554 ?
Sb4 Sb2 Sb2 121.903(8) . 1_554 ?
Sb4 Sb2 Sb2 58.095(8) 1_554 1_554 ?
Zn3 Sb2 Sb2 90.0 5_665 1_554 ?
Sb1 Sb2 Sb2 59.121(6) 3_545 1_554 ?
Sb1 Sb2 Sb2 120.880(7) 3_546 1_554 ?
Sb2 Sb2 Sb2 180.0 1_556 1_554 ?
Zn3 Sb2 Sb5 150.08(4) . 7_665 ?
Zn1 Sb2 Sb5 31.26(3) 7_665 7_665 ?
Zn1 Sb2 Sb5 88.27(3) 7_664 7_665 ?
Yb2 Sb2 Sb5 43.922(14) 7_665 7_665 ?
Yb1 Sb2 Sb5 82.326(13) 3_556 7_665 ?
Yb1 Sb2 Sb5 123.13(2) 3 7_665 ?
Yb5 Sb2 Sb5 137.78(3) 1_554 7_665 ?
Yb5 Sb2 Sb5 93.948(15) . 7_665 ?
Yb3 Sb2 Sb5 44.259(13) 7_665 7_665 ?
Sb4 Sb2 Sb5 117.791(10) . 7_665 ?
Sb4 Sb2 Sb5 171.14(2) 1_554 7_665 ?
Zn3 Sb2 Sb5 80.24(9) 5_665 7_665 ?
Sb1 Sb2 Sb5 88.373(17) 3_545 7_665 ?
Sb1 Sb2 Sb5 57.647(12) 3_546 7_665 ?
Sb2 Sb2 Sb5 60.418(7) 1_556 7_665 ?
Sb2 Sb2 Sb5 119.584(7) 1_554 7_665 ?
Zn3 Sb2 Sb5 150.08(4) . 7_664 ?
Zn1 Sb2 Sb5 88.27(3) 7_665 7_664 ?
Zn1 Sb2 Sb5 31.26(3) 7_664 7_664 ?
Yb2 Sb2 Sb5 43.922(14) 7_665 7_664 ?
Yb1 Sb2 Sb5 123.13(2) 3_556 7_664 ?
Yb1 Sb2 Sb5 82.326(13) 3 7_664 ?
Yb5 Sb2 Sb5 93.948(15) 1_554 7_664 ?
Yb5 Sb2 Sb5 137.78(3) . 7_664 ?
Yb3 Sb2 Sb5 44.259(13) 7_665 7_664 ?
Sb4 Sb2 Sb5 171.14(2) . 7_664 ?
Sb4 Sb2 Sb5 117.791(10) 1_554 7_664 ?
Zn3 Sb2 Sb5 80.24(9) 5_665 7_664 ?
Sb1 Sb2 Sb5 57.647(12) 3_545 7_664 ?
Sb1 Sb2 Sb5 88.373(17) 3_546 7_664 ?
Sb2 Sb2 Sb5 119.584(7) 1_556 7_664 ?
Sb2 Sb2 Sb5 60.418(7) 1_554 7_664 ?
Sb5 Sb2 Sb5 59.165(14) 7_665 7_664 ?
Zn3 Sb2 Sb3 54.8(2) . . ?
Zn1 Sb2 Sb3 99.57(3) 7_665 . ?
Zn1 Sb2 Sb3 99.57(3) 7_664 . ?
Yb2 Sb2 Sb3 163.96(3) 7_665 . ?
Yb1 Sb2 Sb3 111.923(17) 3_556 . ?
Yb1 Sb2 Sb3 111.923(17) 3 . ?
Yb5 Sb2 Sb3 42.872(11) 1_554 . ?
Yb5 Sb2 Sb3 42.872(11) . . ?
Yb3 Sb2 Sb3 95.32(2) 7_665 . ?
Sb4 Sb2 Sb3 64.940(17) . . ?
Sb4 Sb2 Sb3 64.940(17) 1_554 . ?
Zn3 Sb2 Sb3 151.36(11) 5_665 . ?
Sb1 Sb2 Sb3 66.290(13) 3_545 . ?
Sb1 Sb2 Sb3 66.290(13) 3_546 . ?
Sb2 Sb2 Sb3 90.0 1_556 . ?
Sb2 Sb2 Sb3 90.0 1_554 . ?
Sb5 Sb2 Sb3 123.892(19) 7_665 . ?
Sb5 Sb2 Sb3 123.892(19) 7_664 . ?
Zn3 Sb2 Sb2 66.2(2) . 5_665 ?
Zn1 Sb2 Sb2 111.32(3) 7_665 5_665 ?
Zn1 Sb2 Sb2 111.32(3) 7_664 5_665 ?
Yb2 Sb2 Sb2 75.04(2) 7_665 5_665 ?
Yb1 Sb2 Sb2 43.534(10) 3_556 5_665 ?
Yb1 Sb2 Sb2 43.534(10) 3 5_665 ?
Yb5 Sb2 Sb2 112.49(2) 1_554 5_665 ?
Yb5 Sb2 Sb2 112.49(2) . 5_665 ?
Yb3 Sb2 Sb2 143.68(3) 7_665 5_665 ?
Sb4 Sb2 Sb2 65.638(18) . 5_665 ?
Sb4 Sb2 Sb2 65.638(18) 1_554 5_665 ?
Zn3 Sb2 Sb2 30.37(11) 5_665 5_665 ?
Sb1 Sb2 Sb2 148.984(7) 3_545 5_665 ?
Sb1 Sb2 Sb2 148.984(7) 3_546 5_665 ?
Sb2 Sb2 Sb2 90.0 1_556 5_665 ?
Sb2 Sb2 Sb2 90.0 1_554 5_665 ?
Sb5 Sb2 Sb2 106.55(2) 7_665 5_665 ?
Sb5 Sb2 Sb2 106.55(2) 7_664 5_665 ?
Sb3 Sb2 Sb2 121.00(3) . 5_665 ?
Zn2 Sb3 Zn2 114.90(5) . 1_554 ?
Zn2 Sb3 Yb3 111.45(3) . 3_545 ?
Zn2 Sb3 Yb3 111.45(3) 1_554 3_545 ?
Zn2 Sb3 Yb5 75.39(3) . . ?
Zn2 Sb3 Yb5 158.99(4) 1_554 . ?
Yb3 Sb3 Yb5 78.856(19) 3_545 . ?
Zn2 Sb3 Yb5 158.99(4) . 1_554 ?
Zn2 Sb3 Yb5 75.39(3) 1_554 1_554 ?
Yb3 Sb3 Yb5 78.856(19) 3_545 1_554 ?
Yb5 Sb3 Yb5 89.40(2) . 1_554 ?
Zn2 Sb3 Yb4 81.85(3) . . ?
Zn2 Sb3 Yb4 81.85(3) 1_554 . ?
Yb3 Sb3 Yb4 152.47(3) 3_545 . ?
Yb5 Sb3 Yb4 81.67(2) . . ?
Yb5 Sb3 Yb4 81.67(2) 1_554 . ?
Zn2 Sb3 Yb4 75.51(3) . 3_545 ?
Zn2 Sb3 Yb4 75.51(3) 1_554 3_545 ?
Yb3 Sb3 Yb4 70.54(2) 3_545 3_545 ?
Yb5 Sb3 Yb4 125.488(18) . 3_545 ?
Yb5 Sb3 Yb4 125.489(18) 1_554 3_545 ?
Yb4 Sb3 Yb4 136.99(2) . 3_545 ?
Zn2 Sb3 Yb2 57.56(3) . . ?
Zn2 Sb3 Yb2 57.56(3) 1_554 . ?
Yb3 Sb3 Yb2 137.23(3) 3_545 . ?
Yb5 Sb3 Yb2 127.327(16) . . ?
Yb5 Sb3 Yb2 127.327(16) 1_554 . ?
Yb4 Sb3 Yb2 70.300(18) . . ?
Yb4 Sb3 Yb2 66.695(18) 3_545 . ?
Zn2 Sb3 Zn3 106.42(7) . . ?
Zn2 Sb3 Zn3 106.42(7) 1_554 . ?
Yb3 Sb3 Zn3 105.48(12) 3_545 . ?
Yb5 Sb3 Zn3 52.58(6) . . ?
Yb5 Sb3 Zn3 52.58(6) 1_554 . ?
Yb4 Sb3 Zn3 46.99(12) . . ?
Yb4 Sb3 Zn3 176.02(12) 3_545 . ?
Yb2 Sb3 Zn3 117.29(12) . . ?
Zn2 Sb3 Sb5 94.31(3) . 1_554 ?
Zn2 Sb3 Sb5 37.91(3) 1_554 1_554 ?
Yb3 Sb3 Sb5 148.297(10) 3_545 1_554 ?
Yb5 Sb3 Sb5 127.19(2) . 1_554 ?
Yb5 Sb3 Sb5 83.305(16) 1_554 1_554 ?
Yb4 Sb3 Sb5 45.515(13) . 1_554 ?
Yb4 Sb3 Sb5 100.02(2) 3_545 1_554 ?
Yb2 Sb3 Sb5 45.295(13) . 1_554 ?
Zn3 Sb3 Sb5 83.39(10) . 1_554 ?
Zn2 Sb3 Sb5 37.91(3) . . ?
Zn2 Sb3 Sb5 94.30(3) 1_554 . ?
Yb3 Sb3 Sb5 148.297(10) 3_545 . ?
Yb5 Sb3 Sb5 83.305(16) . . ?
Yb5 Sb3 Sb5 127.19(2) 1_554 . ?
Yb4 Sb3 Sb5 45.515(13) . . ?
Yb4 Sb3 Sb5 100.02(2) 3_545 . ?
Yb2 Sb3 Sb5 45.295(13) . . ?
Zn3 Sb3 Sb5 83.39(10) . . ?
Sb5 Sb3 Sb5 61.663(15) 1_554 . ?
Zn2 Sb3 Sb5 118.63(4) . 3_545 ?
Zn2 Sb3 Sb5 68.27(3) 1_554 3_545 ?
Yb3 Sb3 Sb5 45.723(14) 3_545 3_545 ?
Yb5 Sb3 Sb5 124.57(2) . 3_545 ?
Yb5 Sb3 Sb5 81.875(16) 1_554 3_545 ?
Yb4 Sb3 Sb5 148.674(10) . 3_545 ?
Yb4 Sb3 Sb5 44.581(13) 3_545 3_545 ?
Yb2 Sb3 Sb5 99.618(19) . 3_545 ?
Zn3 Sb3 Sb5 132.58(9) . 3_545 ?
Sb5 Sb3 Sb5 106.060(12) 1_554 3_545 ?
Sb5 Sb3 Sb5 142.47(2) . 3_545 ?
Zn2 Sb3 Sb5 68.27(3) . 3_546 ?
Zn2 Sb3 Sb5 118.63(4) 1_554 3_546 ?
Yb3 Sb3 Sb5 45.722(14) 3_545 3_546 ?
Yb5 Sb3 Sb5 81.875(16) . 3_546 ?
Yb5 Sb3 Sb5 124.57(2) 1_554 3_546 ?
Yb4 Sb3 Sb5 148.674(10) . 3_546 ?
Yb4 Sb3 Sb5 44.581(13) 3_545 3_546 ?
Yb2 Sb3 Sb5 99.618(19) . 3_546 ?
Zn3 Sb3 Sb5 132.58(9) . 3_546 ?
Sb5 Sb3 Sb5 142.47(2) 1_554 3_546 ?
Sb5 Sb3 Sb5 106.060(12) . 3_546 ?
Sb5 Sb3 Sb5 60.504(16) 3_545 3_546 ?
Zn2 Sb3 Sb3 32.55(3) . 1_556 ?
Zn2 Sb3 Sb3 147.45(3) 1_554 1_556 ?
Yb3 Sb3 Sb3 90.0 3_545 1_556 ?
Yb5 Sb3 Sb3 45.300(12) . 1_556 ?
Yb5 Sb3 Sb3 134.698(12) 1_554 1_556 ?
Yb4 Sb3 Sb3 90.0 . 1_556 ?
Yb4 Sb3 Sb3 90.0 3_545 1_556 ?
Yb2 Sb3 Sb3 90.0 . 1_556 ?
Zn3 Sb3 Sb3 90.0 . 1_556 ?
Sb5 Sb3 Sb3 120.832(8) 1_554 1_556 ?
Sb5 Sb3 Sb3 59.169(8) . 1_556 ?
Sb5 Sb3 Sb3 120.252(8) 3_545 1_556 ?
Sb5 Sb3 Sb3 59.748(8) 3_546 1_556 ?
Zn2 Sb3 Sb3 147.45(3) . 1_554 ?
Zn2 Sb3 Sb3 32.55(3) 1_554 1_554 ?
Yb3 Sb3 Sb3 90.0 3_545 1_554 ?
Yb5 Sb3 Sb3 134.699(12) . 1_554 ?
Yb5 Sb3 Sb3 45.300(11) 1_554 1_554 ?
Yb4 Sb3 Sb3 90.0 . 1_554 ?
Yb4 Sb3 Sb3 90.0 3_545 1_554 ?
Yb2 Sb3 Sb3 90.0 . 1_554 ?
Zn3 Sb3 Sb3 90.0 . 1_554 ?
Sb5 Sb3 Sb3 59.169(7) 1_554 1_554 ?
Sb5 Sb3 Sb3 120.832(8) . 1_554 ?
Sb5 Sb3 Sb3 59.748(8) 3_545 1_554 ?
Sb5 Sb3 Sb3 120.252(8) 3_546 1_554 ?
Sb3 Sb3 Sb3 180.0 1_556 1_554 ?
Zn2 Sb3 Sb4 90.33(3) . 3_545 ?
Zn2 Sb3 Sb4 34.14(3) 1_554 3_545 ?
Yb3 Sb3 Sb4 102.41(2) 3_545 3_545 ?
Yb5 Sb3 Sb4 164.881(16) . 3_545 ?
Yb5 Sb3 Sb4 105.664(11) 1_554 3_545 ?
Yb4 Sb3 Sb4 101.47(2) . 3_545 ?
Yb4 Sb3 Sb4 43.733(13) 3_545 3_545 ?
Yb2 Sb3 Sb4 43.138(13) . 3_545 ?
Zn3 Sb3 Sb4 138.97(8) . 3_545 ?
Sb5 Sb3 Sb4 57.721(16) 1_554 3_545 ?
Sb5 Sb3 Sb4 88.433(18) . 3_545 ?
Sb5 Sb3 Sb4 58.163(15) 3_545 3_545 ?
Sb5 Sb3 Sb4 88.314(18) 3_546 3_545 ?
Sb3 Sb3 Sb4 119.626(7) 1_556 3_545 ?
Sb3 Sb3 Sb4 60.376(7) 1_554 3_545 ?
Zn2 Sb3 Sb4 34.14(3) . 3_546 ?
Zn2 Sb3 Sb4 90.33(3) 1_554 3_546 ?
Yb3 Sb3 Sb4 102.41(2) 3_545 3_546 ?
Yb5 Sb3 Sb4 105.664(12) . 3_546 ?
Yb5 Sb3 Sb4 164.881(16) 1_554 3_546 ?
Yb4 Sb3 Sb4 101.47(2) . 3_546 ?
Yb4 Sb3 Sb4 43.733(13) 3_545 3_546 ?
Yb2 Sb3 Sb4 43.138(13) . 3_546 ?
Zn3 Sb3 Sb4 138.97(8) . 3_546 ?
Sb5 Sb3 Sb4 88.433(18) 1_554 3_546 ?
Sb5 Sb3 Sb4 57.721(16) . 3_546 ?
Sb5 Sb3 Sb4 88.314(18) 3_545 3_546 ?
Sb5 Sb3 Sb4 58.163(15) 3_546 3_546 ?
Sb3 Sb3 Sb4 60.376(7) 1_556 3_546 ?
Sb3 Sb3 Sb4 119.626(7) 1_554 3_546 ?
Sb4 Sb3 Sb4 59.250(14) 3_545 3_546 ?
Zn2 Sb3 Sb2 118.49(3) . . ?
Zn2 Sb3 Sb2 118.50(3) 1_554 . ?
Yb3 Sb3 Sb2 74.71(2) 3_545 . ?
Yb5 Sb3 Sb2 44.702(12) . . ?
Yb5 Sb3 Sb2 44.701(12) 1_554 . ?
Yb4 Sb3 Sb2 77.75(2) . . ?
Yb4 Sb3 Sb2 145.25(2) 3_545 . ?
Yb2 Sb3 Sb2 148.05(2) . . ?
Zn3 Sb3 Sb2 30.77(12) . . ?
Sb5 Sb3 Sb2 109.66(2) 1_554 . ?
Sb5 Sb3 Sb2 109.655(19) . . ?
Sb5 Sb3 Sb2 107.859(18) 3_545 . ?
Sb5 Sb3 Sb2 107.859(18) 3_546 . ?
Sb3 Sb3 Sb2 90.0 1_556 . ?
Sb3 Sb3 Sb2 90.0 1_554 . ?
Sb4 Sb3 Sb2 150.361(7) 3_545 . ?
Sb4 Sb3 Sb2 150.361(7) 3_546 . ?
Zn2 Sb3 Sb4 74.42(3) . . ?
Zn2 Sb3 Sb4 121.21(4) 1_554 . ?
Yb3 Sb3 Sb4 117.93(2) 3_545 . ?
Yb5 Sb3 Sb4 41.333(15) . . ?
Yb5 Sb3 Sb4 84.581(19) 1_554 . ?
Yb4 Sb3 Sb4 40.347(12) . . ?
Yb4 Sb3 Sb4 149.705(11) 3_545 . ?
Yb2 Sb3 Sb4 99.532(18) . . ?
Zn3 Sb3 Sb4 32.00(6) . . ?
Sb5 Sb3 Sb4 85.862(18) 1_554 . ?
Sb5 Sb3 Sb4 56.600(15) . . ?
Sb5 Sb3 Sb4 160.69(2) 3_545 . ?
Sb5 Sb3 Sb4 118.265(12) 3_546 . ?
Sb3 Sb3 Sb4 62.183(7) 1_556 . ?
Sb3 Sb3 Sb4 117.816(7) 1_554 . ?
Sb4 Sb3 Sb4 139.64(2) 3_545 . ?
Sb4 Sb3 Sb4 107.495(13) 3_546 . ?
Sb2 Sb3 Sb4 53.113(13) . . ?
Zn2 Sb3 Sb4 121.21(4) . 1_554 ?
Zn2 Sb3 Sb4 74.42(3) 1_554 1_554 ?
Yb3 Sb3 Sb4 117.93(2) 3_545 1_554 ?
Yb5 Sb3 Sb4 84.581(19) . 1_554 ?
Yb5 Sb3 Sb4 41.333(15) 1_554 1_554 ?
Yb4 Sb3 Sb4 40.347(12) . 1_554 ?
Yb4 Sb3 Sb4 149.705(11) 3_545 1_554 ?
Yb2 Sb3 Sb4 99.532(18) . 1_554 ?
Zn3 Sb3 Sb4 32.00(6) . 1_554 ?
Sb5 Sb3 Sb4 56.600(15) 1_554 1_554 ?
Sb5 Sb3 Sb4 85.862(18) . 1_554 ?
Sb5 Sb3 Sb4 118.266(12) 3_545 1_554 ?
Sb5 Sb3 Sb4 160.69(2) 3_546 1_554 ?
Sb3 Sb3 Sb4 117.816(7) 1_556 1_554 ?
Sb3 Sb3 Sb4 62.183(7) 1_554 1_554 ?
Sb4 Sb3 Sb4 107.495(13) 3_545 1_554 ?
Sb4 Sb3 Sb4 139.64(2) 3_546 1_554 ?
Sb2 Sb3 Sb4 53.114(13) . 1_554 ?
Sb4 Sb3 Sb4 55.632(14) . 1_554 ?
Zn3 Sb4 Zn3 122.5(3) . 1_556 ?
Zn3 Sb4 Zn2 118.69(16) . 3_556 ?
Zn3 Sb4 Zn2 118.69(16) 1_556 3_556 ?
Zn3 Sb4 Yb2 146.0(2) . 3_556 ?
Zn3 Sb4 Yb2 64.3(2) 1_556 3_556 ?
Zn2 Sb4 Yb2 63.84(2) 3_556 3_556 ?
Zn3 Sb4 Yb2 64.3(2) . 3 ?
Zn3 Sb4 Yb2 146.0(2) 1_556 3 ?
Zn2 Sb4 Yb2 63.84(2) 3_556 3 ?
Yb2 Sb4 Yb2 92.07(3) 3_556 3 ?
Zn3 Sb4 Yb4 59.75(19) . . ?
Zn3 Sb4 Yb4 138.6(2) 1_556 . ?
Zn2 Sb4 Yb4 77.28(3) 3_556 . ?
Yb2 Sb4 Yb4 140.67(3) 3_556 . ?
Yb2 Sb4 Yb4 75.182(14) 3 . ?
Zn3 Sb4 Yb4 138.6(2) . 1_556 ?
Zn3 Sb4 Yb4 59.75(19) 1_556 1_556 ?
Zn2 Sb4 Yb4 77.28(3) 3_556 1_556 ?
Yb2 Sb4 Yb4 75.182(14) 3_556 1_556 ?
Yb2 Sb4 Yb4 140.67(3) 3 1_556 ?
Yb4 Sb4 Yb4 91.28(2) . 1_556 ?
Zn3 Sb4 Yb5 65.6(2) . . ?
Zn3 Sb4 Yb5 65.6(2) 1_556 . ?
Zn2 Sb4 Yb5 152.34(4) 3_556 . ?
Yb2 Sb4 Yb5 129.747(16) 3_556 . ?
Yb2 Sb4 Yb5 129.747(16) 3 . ?
Yb4 Sb4 Yb5 83.51(2) . . ?
Yb4 Sb4 Yb5 83.51(2) 1_556 . ?
Zn3 Sb4 Yb1 72.11(19) . 3_556 ?
Zn3 Sb4 Yb1 72.11(19) 1_556 3_556 ?
Zn2 Sb4 Yb1 126.55(4) 3_556 3_556 ?
Yb2 Sb4 Yb1 80.310(17) 3_556 3_556 ?
Yb2 Sb4 Yb1 80.310(17) 3 3_556 ?
Yb4 Sb4 Yb1 131.618(14) . 3_556 ?
Yb4 Sb4 Yb1 131.618(13) 1_556 3_556 ?
Yb5 Sb4 Yb1 81.106(18) . 3_556 ?
Zn3 Sb4 Sb2 93.54(16) . 1_556 ?
Zn3 Sb4 Sb2 30.11(16) 1_556 1_556 ?
Zn2 Sb4 Sb2 145.667(16) 3_556 1_556 ?
Yb2 Sb4 Sb2 82.994(16) 3_556 1_556 ?
Yb2 Sb4 Sb2 129.70(2) 3 1_556 ?
Yb4 Sb4 Sb2 133.65(3) . 1_556 ?
Yb4 Sb4 Sb2 86.248(16) 1_556 1_556 ?
Yb5 Sb4 Sb2 50.206(14) . 1_556 ?
Yb1 Sb4 Sb2 49.461(13) 3_556 1_556 ?
Zn3 Sb4 Sb2 30.11(16) . . ?
Zn3 Sb4 Sb2 93.54(16) 1_556 . ?
Zn2 Sb4 Sb2 145.668(16) 3_556 . ?
Yb2 Sb4 Sb2 129.70(2) 3_556 . ?
Yb2 Sb4 Sb2 82.994(16) 3 . ?
Yb4 Sb4 Sb2 86.248(16) . . ?
Yb4 Sb4 Sb2 133.65(3) 1_556 . ?
Yb5 Sb4 Sb2 50.206(14) . . ?
Yb1 Sb4 Sb2 49.461(13) 3_556 . ?
Sb2 Sb4 Sb2 63.809(16) 1_556 . ?
Zn3 Sb4 Sb5 110.6(2) . 3_556 ?
Zn3 Sb4 Sb5 110.6(2) 1_556 3_556 ?
Zn2 Sb4 Sb5 39.72(3) 3_556 3_556 ?
Yb2 Sb4 Sb5 47.016(13) 3_556 3_556 ?
Yb2 Sb4 Sb5 47.016(14) 3 3_556 ?
Yb4 Sb4 Sb5 104.756(19) . 3_556 ?
Yb4 Sb4 Sb5 104.756(19) 1_556 3_556 ?
Yb5 Sb4 Sb5 167.94(2) . 3_556 ?
Yb1 Sb4 Sb5 86.835(19) 3_556 3_556 ?
Sb2 Sb4 Sb5 120.623(19) 1_556 3_556 ?
Sb2 Sb4 Sb5 120.623(19) . 3_556 ?
Zn3 Sb4 Sb5 101.3(2) . . ?
Zn3 Sb4 Sb5 101.3(2) 1_556 . ?
Zn2 Sb4 Sb5 69.08(3) 3_556 . ?
Yb2 Sb4 Sb5 110.096(18) 3_556 . ?
Yb2 Sb4 Sb5 110.096(18) 3 . ?
Yb4 Sb4 Sb5 45.698(11) . . ?
Yb4 Sb4 Sb5 45.698(12) 1_556 . ?
Yb5 Sb4 Sb5 83.26(2) . . ?
Yb1 Sb4 Sb5 164.37(3) 3_556 . ?
Sb2 Sb4 Sb5 118.60(2) 1_556 . ?
Sb2 Sb4 Sb5 118.60(2) . . ?
Sb5 Sb4 Sb5 108.798(18) 3_556 . ?
Zn3 Sb4 Zn1 95.7(2) . 3_556 ?
Zn3 Sb4 Zn1 95.7(2) 1_556 3_556 ?
Zn2 Sb4 Zn1 74.86(4) 3_556 3_556 ?
Yb2 Sb4 Zn1 50.741(15) 3_556 3_556 ?
Yb2 Sb4 Zn1 50.741(15) 3 3_556 ?
Yb4 Sb4 Zn1 125.667(18) . 3_556 ?
Yb4 Sb4 Zn1 125.667(18) 1_556 3_556 ?
Yb5 Sb4 Zn1 132.79(3) . 3_556 ?
Yb1 Sb4 Zn1 51.688(19) 3_556 3_556 ?
Sb2 Sb4 Zn1 91.46(2) 1_556 3_556 ?
Sb2 Sb4 Zn1 91.46(2) . 3_556 ?
Sb5 Sb4 Zn1 35.15(2) 3_556 3_556 ?
Sb5 Sb4 Zn1 143.94(3) . 3_556 ?
Zn3 Sb4 Sb4 151.26(16) . 1_556 ?
Zn3 Sb4 Sb4 28.74(16) 1_556 1_556 ?
Zn2 Sb4 Sb4 90.0 3_556 1_556 ?
Yb2 Sb4 Sb4 43.966(13) 3_556 1_556 ?
Yb2 Sb4 Sb4 136.033(13) 3 1_556 ?
Yb4 Sb4 Sb4 135.642(12) . 1_556 ?
Yb4 Sb4 Sb4 44.358(12) 1_556 1_556 ?
Yb5 Sb4 Sb4 90.0 . 1_556 ?
Yb1 Sb4 Sb4 90.0 3_556 1_556 ?
Sb2 Sb4 Sb4 58.095(8) 1_556 1_556 ?
Sb2 Sb4 Sb4 121.905(8) . 1_556 ?
Sb5 Sb4 Sb4 90.0 3_556 1_556 ?
Sb5 Sb4 Sb4 90.0 . 1_556 ?
Zn1 Sb4 Sb4 90.0 3_556 1_556 ?
Zn3 Sb4 Sb4 28.74(16) . 1_554 ?
Zn3 Sb4 Sb4 151.26(16) 1_556 1_554 ?
Zn2 Sb4 Sb4 90.0 3_556 1_554 ?
Yb2 Sb4 Sb4 136.033(13) 3_556 1_554 ?
Yb2 Sb4 Sb4 43.966(13) 3 1_554 ?
Yb4 Sb4 Sb4 44.358(12) . 1_554 ?
Yb4 Sb4 Sb4 135.642(11) 1_556 1_554 ?
Yb5 Sb4 Sb4 90.0 . 1_554 ?
Yb1 Sb4 Sb4 90.0 3_556 1_554 ?
Sb2 Sb4 Sb4 121.905(8) 1_556 1_554 ?
Sb2 Sb4 Sb4 58.096(8) . 1_554 ?
Sb5 Sb4 Sb4 90.0 3_556 1_554 ?
Sb5 Sb4 Sb4 90.0 . 1_554 ?
Zn1 Sb4 Sb4 90.0 3_556 1_554 ?
Sb4 Sb4 Sb4 180.0 1_556 1_554 ?
Zn3 Sb4 Sb3 88.67(16) . 3 ?
Zn3 Sb4 Sb3 147.52(16) 1_556 3 ?
Zn2 Sb4 Sb3 32.599(14) 3_556 3 ?
Yb2 Sb4 Sb3 95.70(2) 3_556 3 ?
Yb2 Sb4 Sb3 52.248(15) 3 3 ?
Yb4 Sb4 Sb3 47.074(15) . 3 ?
Yb4 Sb4 Sb3 91.478(19) 1_556 3 ?
Yb5 Sb4 Sb3 130.298(19) . 3 ?
Yb1 Sb4 Sb3 132.364(19) 3_556 3 ?
Sb2 Sb4 Sb3 177.603(13) 1_556 3 ?
Sb2 Sb4 Sb3 118.466(10) . 3 ?
Sb5 Sb4 Sb3 59.261(15) 3_556 3 ?
Sb5 Sb4 Sb3 59.939(16) . 3 ?
Zn1 Sb4 Sb3 89.25(2) 3_556 3 ?
Sb4 Sb4 Sb3 119.624(7) 1_556 3 ?
Sb4 Sb4 Sb3 60.375(7) 1_554 3 ?
Zn3 Sb4 Sb3 147.52(16) . 3_556 ?
Zn3 Sb4 Sb3 88.67(16) 1_556 3_556 ?
Zn2 Sb4 Sb3 32.599(14) 3_556 3_556 ?
Yb2 Sb4 Sb3 52.248(15) 3_556 3_556 ?
Yb2 Sb4 Sb3 95.70(2) 3 3_556 ?
Yb4 Sb4 Sb3 91.478(19) . 3_556 ?
Yb4 Sb4 Sb3 47.074(15) 1_556 3_556 ?
Yb5 Sb4 Sb3 130.298(19) . 3_556 ?
Yb1 Sb4 Sb3 132.364(19) 3_556 3_556 ?
Sb2 Sb4 Sb3 118.465(10) 1_556 3_556 ?
Sb2 Sb4 Sb3 177.604(13) . 3_556 ?
Sb5 Sb4 Sb3 59.261(15) 3_556 3_556 ?
Sb5 Sb4 Sb3 59.939(16) . 3_556 ?
Zn1 Sb4 Sb3 89.25(2) 3_556 3_556 ?
Sb4 Sb4 Sb3 60.375(7) 1_556 3_556 ?
Sb4 Sb4 Sb3 119.624(7) 1_554 3_556 ?
Sb3 Sb4 Sb3 59.249(14) 3 3_556 ?
Zn3 Sb4 Sb3 102.2(2) . 1_556 ?
Zn3 Sb4 Sb3 52.7(2) 1_556 1_556 ?
Zn2 Sb4 Sb3 116.88(3) 3_556 1_556 ?
Yb2 Sb4 Sb3 105.732(13) 3_556 1_556 ?
Yb2 Sb4 Sb3 160.537(17) 3 1_556 ?
Yb4 Sb4 Sb3 85.91(2) . 1_556 ?
Yb4 Sb4 Sb3 42.393(15) 1_556 1_556 ?
Yb5 Sb4 Sb3 41.122(13) . 1_556 ?
Yb1 Sb4 Sb3 109.961(18) 3_556 1_556 ?
Sb2 Sb4 Sb3 61.946(16) 1_556 1_556 ?
Sb2 Sb4 Sb3 91.314(19) . 1_556 ?
Sb5 Sb4 Sb3 146.461(13) 3_556 1_556 ?
Sb5 Sb4 Sb3 56.727(14) . 1_556 ?
Zn1 Sb4 Sb3 148.412(12) 3_556 1_556 ?
Sb4 Sb4 Sb3 62.184(7) 1_556 1_556 ?
Sb4 Sb4 Sb3 117.816(7) 1_554 1_556 ?
Sb3 Sb4 Sb3 116.660(17) 3 1_556 ?
Sb3 Sb4 Sb3 89.276(12) 3_556 1_556 ?
Zn3 Sb4 Sb3 52.7(2) . . ?
Zn3 Sb4 Sb3 102.2(2) 1_556 . ?
Zn2 Sb4 Sb3 116.88(3) 3_556 . ?
Yb2 Sb4 Sb3 160.536(17) 3_556 . ?
Yb2 Sb4 Sb3 105.732(13) 3 . ?
Yb4 Sb4 Sb3 42.393(15) . . ?
Yb4 Sb4 Sb3 85.91(2) 1_556 . ?
Yb5 Sb4 Sb3 41.122(13) . . ?
Yb1 Sb4 Sb3 109.962(18) 3_556 . ?
Sb2 Sb4 Sb3 91.315(19) 1_556 . ?
Sb2 Sb4 Sb3 61.947(16) . . ?
Sb5 Sb4 Sb3 146.461(13) 3_556 . ?
Sb5 Sb4 Sb3 56.727(14) . . ?
Zn1 Sb4 Sb3 148.413(12) 3_556 . ?
Sb4 Sb4 Sb3 117.816(7) 1_556 . ?
Sb4 Sb4 Sb3 62.184(7) 1_554 . ?
Sb3 Sb4 Sb3 89.276(12) 3 . ?
Sb3 Sb4 Sb3 116.660(17) 3_556 . ?
Sb3 Sb4 Sb3 55.633(14) 1_556 . ?
Zn1 Sb5 Zn2 114.48(5) . . ?
Zn1 Sb5 Yb4 132.712(15) . 1_556 ?
Zn2 Sb5 Yb4 82.27(3) . 1_556 ?
Zn1 Sb5 Yb4 132.712(15) . . ?
Zn2 Sb5 Yb4 82.27(3) . . ?
Yb4 Sb5 Yb4 91.60(2) 1_556 . ?
Zn1 Sb5 Yb2 72.51(3) . . ?
Zn2 Sb5 Yb2 63.00(2) . . ?
Yb4 Sb5 Yb2 144.68(3) 1_556 . ?
Yb4 Sb5 Yb2 78.256(14) . . ?
Zn1 Sb5 Yb2 72.51(3) . 1_556 ?
Zn2 Sb5 Yb2 63.00(2) . 1_556 ?
Yb4 Sb5 Yb2 78.256(14) 1_556 1_556 ?
Yb4 Sb5 Yb2 144.68(3) . 1_556 ?
Yb2 Sb5 Yb2 90.64(2) . 1_556 ?
Zn1 Sb5 Yb3 63.83(2) . 1_556 ?
Zn2 Sb5 Yb3 133.624(15) . 1_556 ?
Yb4 Sb5 Yb3 72.842(15) 1_556 1_556 ?
Yb4 Sb5 Yb3 135.54(3) . 1_556 ?
Yb2 Sb5 Yb3 136.22(3) . 1_556 ?
Yb2 Sb5 Yb3 73.829(15) 1_556 1_556 ?
Zn1 Sb5 Yb3 63.83(2) . . ?
Zn2 Sb5 Yb3 133.625(15) . . ?
Yb4 Sb5 Yb3 135.54(3) 1_556 . ?
Yb4 Sb5 Yb3 72.843(15) . . ?
Yb2 Sb5 Yb3 73.829(15) . . ?
Yb2 Sb5 Yb3 136.22(3) 1_556 . ?
Yb3 Sb5 Yb3 89.42(2) 1_556 . ?
Zn1 Sb5 Zn2 126.61(4) . 3_556 ?
Zn2 Sb5 Zn2 118.90(2) . 3_556 ?
Yb4 Sb5 Zn2 57.735(17) 1_556 3_556 ?
Yb4 Sb5 Zn2 57.735(17) . 3_556 ?
Yb2 Sb5 Zn2 133.589(13) . 3_556 ?
Yb2 Sb5 Zn2 133.589(13) 1_556 3_556 ?
Yb3 Sb5 Zn2 79.38(2) 1_556 3_556 ?
Yb3 Sb5 Zn2 79.38(2) . 3_556 ?
Zn1 Sb5 Sb1 41.66(3) . . ?
Zn2 Sb5 Sb1 156.14(4) . . ?
Yb4 Sb5 Sb1 113.561(19) 1_556 . ?
Yb4 Sb5 Sb1 113.561(19) . . ?
Yb2 Sb5 Sb1 101.422(18) . . ?
Yb2 Sb5 Sb1 101.423(17) 1_556 . ?
Yb3 Sb5 Sb1 45.582(11) 1_556 . ?
Yb3 Sb5 Sb1 45.581(11) . . ?
Zn2 Sb5 Sb1 84.96(2) 3_556 . ?
Zn1 Sb5 Sb4 75.30(4) . 3_546 ?
Zn2 Sb5 Sb4 39.19(3) . 3_546 ?
Yb4 Sb5 Sb4 109.145(19) 1_556 3_546 ?
Yb4 Sb5 Sb4 109.145(19) . 3_546 ?
Yb2 Sb5 Sb4 46.279(13) . 3_546 ?
Yb2 Sb5 Sb4 46.278(13) 1_556 3_546 ?
Yb3 Sb5 Sb4 115.283(18) 1_556 3_546 ?
Yb3 Sb5 Sb4 115.283(18) . 3_546 ?
Zn2 Sb5 Sb4 158.09(3) 3_556 3_546 ?
Sb1 Sb5 Sb4 116.954(19) . 3_546 ?
Zn1 Sb5 Sb4 164.06(4) . . ?
Zn2 Sb5 Sb4 81.45(3) . . ?
Yb4 Sb5 Sb4 45.856(12) 1_556 . ?
Yb4 Sb5 Sb4 45.856(12) . . ?
Yb2 Sb5 Sb4 117.613(18) . . ?
Yb2 Sb5 Sb4 117.613(18) 1_556 . ?
Yb3 Sb5 Sb4 105.725(19) 1_556 . ?
Yb3 Sb5 Sb4 105.73(2) . . ?
Zn2 Sb5 Sb4 37.45(2) 3_556 . ?
Sb1 Sb5 Sb4 122.40(2) . . ?
Sb4 Sb5 Sb4 120.64(2) 3_546 . ?
Zn1 Sb5 Sb3 126.16(3) . . ?
Zn2 Sb5 Sb3 35.678(16) . . ?
Yb4 Sb5 Sb3 93.88(2) 1_556 . ?
Yb4 Sb5 Sb3 48.154(16) . . ?
Yb2 Sb5 Sb3 54.285(15) . . ?
Yb2 Sb5 Sb3 98.34(2) 1_556 . ?
Yb3 Sb5 Sb3 165.566(16) 1_556 . ?
Yb3 Sb5 Sb3 104.318(11) . . ?
Zn2 Sb5 Sb3 98.56(2) 3_556 . ?
Sb1 Sb5 Sb3 148.813(8) . . ?
Sb4 Sb5 Sb3 63.017(16) 3_546 . ?
Sb4 Sb5 Sb3 66.673(17) . . ?
Zn1 Sb5 Sb3 126.16(3) . 1_556 ?
Zn2 Sb5 Sb3 35.678(16) . 1_556 ?
Yb4 Sb5 Sb3 48.154(16) 1_556 1_556 ?
Yb4 Sb5 Sb3 93.88(2) . 1_556 ?
Yb2 Sb5 Sb3 98.34(2) . 1_556 ?
Yb2 Sb5 Sb3 54.285(15) 1_556 1_556 ?
Yb3 Sb5 Sb3 104.317(12) 1_556 1_556 ?
Yb3 Sb5 Sb3 165.566(16) . 1_556 ?
Zn2 Sb5 Sb3 98.56(2) 3_556 1_556 ?
Sb1 Sb5 Sb3 148.814(8) . 1_556 ?
Sb4 Sb5 Sb3 63.018(16) 3_546 1_556 ?
Sb4 Sb5 Sb3 66.672(17) . 1_556 ?
Sb3 Sb5 Sb3 61.662(15) . 1_556 ?
Zn1 Sb5 Sb3 104.72(3) . 3_556 ?
Zn2 Sb5 Sb3 130.24(3) . 3_556 ?
Yb4 Sb5 Sb3 48.202(15) 1_556 3_556 ?
Yb4 Sb5 Sb3 93.20(2) . 3_556 ?
Yb2 Sb5 Sb3 163.621(18) . 3_556 ?
Yb2 Sb5 Sb3 104.061(13) 1_556 3_556 ?
Yb3 Sb5 Sb3 45.374(15) 1_556 3_556 ?
Yb3 Sb5 Sb3 90.37(2) . 3_556 ?
Zn2 Sb5 Sb3 35.488(13) 3_556 3_556 ?
Sb1 Sb5 Sb3 68.966(15) . 3_556 ?
Sb4 Sb5 Sb3 149.662(8) 3_546 3_556 ?
Sb4 Sb5 Sb3 61.898(15) . 3_556 ?
Sb3 Sb5 Sb3 128.564(18) . 3_556 ?
Sb3 Sb5 Sb3 96.141(12) 1_556 3_556 ?
Zn1 Sb5 Sb3 104.72(3) . 3 ?
Zn2 Sb5 Sb3 130.24(3) . 3 ?
Yb4 Sb5 Sb3 93.20(2) 1_556 3 ?
Yb4 Sb5 Sb3 48.201(15) . 3 ?
Yb2 Sb5 Sb3 104.061(12) . 3 ?
Yb2 Sb5 Sb3 163.622(18) 1_556 3 ?
Yb3 Sb5 Sb3 90.37(2) 1_556 3 ?
Yb3 Sb5 Sb3 45.374(15) . 3 ?
Zn2 Sb5 Sb3 35.488(13) 3_556 3 ?
Sb1 Sb5 Sb3 68.966(15) . 3 ?
Sb4 Sb5 Sb3 149.662(8) 3_546 3 ?
Sb4 Sb5 Sb3 61.898(15) . 3 ?
Sb3 Sb5 Sb3 96.141(12) . 3 ?
Sb3 Sb5 Sb3 128.563(18) 1_556 3 ?
Sb3 Sb5 Sb3 60.504(16) 3_556 3 ?
Zn1 Sb5 Sb5 90.0 . 1_556 ?
Zn2 Sb5 Sb5 90.0 . 1_556 ?
Yb4 Sb5 Sb5 44.200(12) 1_556 1_556 ?
Yb4 Sb5 Sb5 135.799(12) . 1_556 ?
Yb2 Sb5 Sb5 135.320(12) . 1_556 ?
Yb2 Sb5 Sb5 44.680(12) 1_556 1_556 ?
Yb3 Sb5 Sb5 45.288(11) 1_556 1_556 ?
Yb3 Sb5 Sb5 134.712(11) . 1_556 ?
Zn2 Sb5 Sb5 90.0 3_556 1_556 ?
Sb1 Sb5 Sb5 90.0 . 1_556 ?
Sb4 Sb5 Sb5 90.0 3_546 1_556 ?
Sb4 Sb5 Sb5 90.0 . 1_556 ?
Sb3 Sb5 Sb5 120.831(8) . 1_556 ?
Sb3 Sb5 Sb5 59.169(8) 1_556 1_556 ?
Sb3 Sb5 Sb5 59.748(8) 3_556 1_556 ?
Sb3 Sb5 Sb5 120.252(8) 3 1_556 ?
Zn1 Sb5 Sb5 90.0 . 1_554 ?
Zn2 Sb5 Sb5 90.0 . 1_554 ?
Yb4 Sb5 Sb5 135.799(12) 1_556 1_554 ?
Yb4 Sb5 Sb5 44.200(12) . 1_554 ?
Yb2 Sb5 Sb5 44.680(12) . 1_554 ?
Yb2 Sb5 Sb5 135.320(12) 1_556 1_554 ?
Yb3 Sb5 Sb5 134.713(11) 1_556 1_554 ?
Yb3 Sb5 Sb5 45.289(11) . 1_554 ?
Zn2 Sb5 Sb5 90.0 3_556 1_554 ?
Sb1 Sb5 Sb5 90.0 . 1_554 ?
Sb4 Sb5 Sb5 90.0 3_546 1_554 ?
Sb4 Sb5 Sb5 90.0 . 1_554 ?
Sb3 Sb5 Sb5 59.168(7) . 1_554 ?
Sb3 Sb5 Sb5 120.831(8) 1_556 1_554 ?
Sb3 Sb5 Sb5 120.252(8) 3_556 1_554 ?
Sb3 Sb5 Sb5 59.748(8) 3 1_554 ?
Sb5 Sb5 Sb5 180.0 1_556 1_554 ?
Zn1 Sb5 Sb2 31.794(14) . 7_565 ?
Zn2 Sb5 Sb2 100.65(3) . 7_565 ?
Yb4 Sb5 Sb2 163.758(15) 1_556 7_565 ?
Yb4 Sb5 Sb2 104.611(12) . 7_565 ?
Yb2 Sb5 Sb2 43.663(14) . 7_565 ?
Yb2 Sb5 Sb2 88.777(19) 1_556 7_565 ?
Yb3 Sb5 Sb2 94.304(19) 1_556 7_565 ?
Yb3 Sb5 Sb2 51.713(15) . 7_565 ?
Zn2 Sb5 Sb2 130.89(2) 3_556 7_565 ?
Sb1 Sb5 Sb2 59.155(14) . 7_565 ?
Sb4 Sb5 Sb2 66.813(16) 3_546 7_565 ?
Sb4 Sb5 Sb2 150.205(7) . 7_565 ?
Sb3 Sb5 Sb2 97.680(16) . 7_565 ?
Sb3 Sb5 Sb2 129.77(2) 1_556 7_565 ?
Sb3 Sb5 Sb2 128.07(2) 3_556 7_565 ?
Sb3 Sb5 Sb2 96.845(15) 3 7_565 ?
Sb5 Sb5 Sb2 119.583(7) 1_556 7_565 ?
Sb5 Sb5 Sb2 60.418(7) 1_554 7_565 ?
Zn1 Sb5 Sb2 31.794(14) . 7_566 ?
Zn2 Sb5 Sb2 100.65(3) . 7_566 ?
Yb4 Sb5 Sb2 104.611(12) 1_556 7_566 ?
Yb4 Sb5 Sb2 163.758(15) . 7_566 ?
Yb2 Sb5 Sb2 88.776(19) . 7_566 ?
Yb2 Sb5 Sb2 43.664(14) 1_556 7_566 ?
Yb3 Sb5 Sb2 51.713(15) 1_556 7_566 ?
Yb3 Sb5 Sb2 94.303(19) . 7_566 ?
Zn2 Sb5 Sb2 130.89(2) 3_556 7_566 ?
Sb1 Sb5 Sb2 59.155(14) . 7_566 ?
Sb4 Sb5 Sb2 66.813(16) 3_546 7_566 ?
Sb4 Sb5 Sb2 150.205(7) . 7_566 ?
Sb3 Sb5 Sb2 129.77(2) . 7_566 ?
Sb3 Sb5 Sb2 97.680(16) 1_556 7_566 ?
Sb3 Sb5 Sb2 96.845(15) 3_556 7_566 ?
Sb3 Sb5 Sb2 128.07(2) 3 7_566 ?
Sb5 Sb5 Sb2 60.418(7) 1_556 7_566 ?
Sb5 Sb5 Sb2 119.583(7) 1_554 7_566 ?
Sb2 Sb5 Sb2 59.165(14) 7_565 7_566 ?
Sb5 Zn1 Sb2 116.95(3) . 7_565 ?
Sb5 Zn1 Sb2 116.95(3) . 7_566 ?
Sb2 Zn1 Sb2 113.29(6) 7_565 7_566 ?
Sb5 Zn1 Sb1 101.24(5) . . ?
Sb2 Zn1 Sb1 102.54(4) 7_565 . ?
Sb2 Zn1 Sb1 102.54(4) 7_566 . ?
Sb5 Zn1 Yb3 66.59(3) . 1_556 ?
Sb2 Zn1 Yb3 163.40(5) 7_565 1_556 ?
Sb2 Zn1 Yb3 75.913(19) 7_566 1_556 ?
Sb1 Zn1 Yb3 61.22(3) . 1_556 ?
Sb5 Zn1 Yb3 66.59(3) . . ?
Sb2 Zn1 Yb3 75.913(19) 7_565 . ?
Sb2 Zn1 Yb3 163.40(5) 7_566 . ?
Sb1 Zn1 Yb3 61.22(3) . . ?
Yb3 Zn1 Yb3 92.00(4) 1_556 . ?
Sb5 Zn1 Yb5 167.96(6) . 7_565 ?
Sb2 Zn1 Yb5 67.77(3) 7_565 7_565 ?
Sb2 Zn1 Yb5 67.77(3) 7_566 7_565 ?
Sb1 Zn1 Yb5 66.72(3) . 7_565 ?
Yb3 Zn1 Yb5 105.65(3) 1_556 7_565 ?
Yb3 Zn1 Yb5 105.65(3) . 7_565 ?
Sb5 Zn1 Yb2 60.58(3) . . ?
Sb2 Zn1 Yb2 59.97(2) 7_565 . ?
Sb2 Zn1 Yb2 125.75(5) 7_566 . ?
Sb1 Zn1 Yb2 131.69(3) . . ?
Yb3 Zn1 Yb2 127.06(4) 1_556 . ?
Yb3 Zn1 Yb2 70.641(19) . . ?
Yb5 Zn1 Yb2 126.98(3) 7_565 . ?
Sb5 Zn1 Yb2 60.58(3) . 1_556 ?
Sb2 Zn1 Yb2 125.75(5) 7_565 1_556 ?
Sb2 Zn1 Yb2 59.97(2) 7_566 1_556 ?
Sb1 Zn1 Yb2 131.69(3) . 1_556 ?
Yb3 Zn1 Yb2 70.640(19) 1_556 1_556 ?
Yb3 Zn1 Yb2 127.07(4) . 1_556 ?
Yb5 Zn1 Yb2 126.98(3) 7_565 1_556 ?
Yb2 Zn1 Yb2 80.98(3) . 1_556 ?
Sb5 Zn1 Yb1 115.26(5) . . ?
Sb2 Zn1 Yb1 61.64(3) 7_565 . ?
Sb2 Zn1 Yb1 61.64(3) 7_566 . ?
Sb1 Zn1 Yb1 143.50(4) . . ?
Yb3 Zn1 Yb1 133.22(2) 1_556 . ?
Yb3 Zn1 Yb1 133.22(2) . . ?
Yb5 Zn1 Yb1 76.77(3) 7_565 . ?
Yb2 Zn1 Yb1 71.62(3) . . ?
Yb2 Zn1 Yb1 71.62(3) 1_556 . ?
Sb5 Zn1 Zn3 142.28(9) . 7_565 ?
Sb2 Zn1 Zn3 27.41(6) 7_565 7_565 ?
Sb2 Zn1 Zn3 87.45(6) 7_566 7_565 ?
Sb1 Zn1 Zn3 100.65(13) . 7_565 ?
Yb3 Zn1 Zn3 150.97(11) 1_556 7_565 ?
Yb3 Zn1 Zn3 98.52(7) . 7_565 ?
Yb5 Zn1 Zn3 45.45(11) 7_565 7_565 ?
Yb2 Zn1 Zn3 81.96(10) . 7_565 ?
Yb2 Zn1 Zn3 121.05(12) 1_556 7_565 ?
Yb1 Zn1 Zn3 49.45(12) . 7_565 ?
Sb5 Zn1 Zn3 142.28(9) . 7_566 ?
Sb2 Zn1 Zn3 87.45(6) 7_565 7_566 ?
Sb2 Zn1 Zn3 27.41(6) 7_566 7_566 ?
Sb1 Zn1 Zn3 100.65(13) . 7_566 ?
Yb3 Zn1 Zn3 98.52(7) 1_556 7_566 ?
Yb3 Zn1 Zn3 150.96(11) . 7_566 ?
Yb5 Zn1 Zn3 45.45(11) 7_565 7_566 ?
Yb2 Zn1 Zn3 121.05(12) . 7_566 ?
Yb2 Zn1 Zn3 81.96(10) 1_556 7_566 ?
Yb1 Zn1 Zn3 49.45(12) . 7_566 ?
Zn3 Zn1 Zn3 60.63(11) 7_565 7_566 ?
Sb5 Zn1 Sb4 69.56(3) . 3_546 ?
Sb2 Zn1 Sb4 82.33(4) 7_565 3_546 ?
Sb2 Zn1 Sb4 82.33(4) 7_566 3_546 ?
Sb1 Zn1 Sb4 170.80(4) . 3_546 ?
Yb3 Zn1 Sb4 113.27(3) 1_556 3_546 ?
Yb3 Zn1 Sb4 113.28(3) . 3_546 ?
Yb5 Zn1 Sb4 122.48(4) 7_565 3_546 ?
Yb2 Zn1 Sb4 44.311(17) . 3_546 ?
Yb2 Zn1 Sb4 44.310(17) 1_556 3_546 ?
Yb1 Zn1 Sb4 45.71(2) . 3_546 ?
Zn3 Zn1 Sb4 87.28(13) 7_565 3_546 ?
Zn3 Zn1 Sb4 87.28(13) 7_566 3_546 ?
Sb5 Zn1 Zn1 90.0 . 1_556 ?
Sb2 Zn1 Zn1 146.64(3) 7_565 1_556 ?
Sb2 Zn1 Zn1 33.36(3) 7_566 1_556 ?
Sb1 Zn1 Zn1 90.0 . 1_556 ?
Yb3 Zn1 Zn1 43.998(19) 1_556 1_556 ?
Yb3 Zn1 Zn1 136.001(19) . 1_556 ?
Yb5 Zn1 Zn1 90.0 7_565 1_556 ?
Yb2 Zn1 Zn1 130.492(16) . 1_556 ?
Yb2 Zn1 Zn1 49.508(16) 1_556 1_556 ?
Yb1 Zn1 Zn1 90.0 . 1_556 ?
Zn3 Zn1 Zn1 120.32(5) 7_565 1_556 ?
Zn3 Zn1 Zn1 59.69(5) 7_566 1_556 ?
Sb4 Zn1 Zn1 90.0 3_546 1_556 ?
Sb5 Zn1 Zn1 90.0 . 1_554 ?
Sb2 Zn1 Zn1 33.36(3) 7_565 1_554 ?
Sb2 Zn1 Zn1 146.64(3) 7_566 1_554 ?
Sb1 Zn1 Zn1 90.0 . 1_554 ?
Yb3 Zn1 Zn1 136.002(19) 1_556 1_554 ?
Yb3 Zn1 Zn1 43.998(19) . 1_554 ?
Yb5 Zn1 Zn1 90.0 7_565 1_554 ?
Yb2 Zn1 Zn1 49.508(16) . 1_554 ?
Yb2 Zn1 Zn1 130.491(16) 1_556 1_554 ?
Yb1 Zn1 Zn1 90.0 . 1_554 ?
Zn3 Zn1 Zn1 59.69(5) 7_565 1_554 ?
Zn3 Zn1 Zn1 120.32(5) 7_566 1_554 ?
Sb4 Zn1 Zn1 90.0 3_546 1_554 ?
Zn1 Zn1 Zn1 180.0 1_556 1_554 ?
Sb5 Zn1 Zn2 33.83(3) . . ?
Sb2 Zn1 Zn2 101.72(4) 7_565 . ?
Sb2 Zn1 Zn2 101.72(4) 7_566 . ?
Sb1 Zn1 Zn2 135.07(4) . . ?
Yb3 Zn1 Zn2 89.27(3) 1_556 . ?
Yb3 Zn1 Zn2 89.27(3) . . ?
Yb5 Zn1 Zn2 158.21(5) 7_565 . ?
Yb2 Zn1 Zn2 43.006(17) . . ?
Yb2 Zn1 Zn2 43.005(17) 1_556 . ?
Yb1 Zn1 Zn2 81.43(3) . . ?
Zn3 Zn1 Zn2 117.69(13) 7_565 . ?
Zn3 Zn1 Zn2 117.69(13) 7_566 . ?
Sb4 Zn1 Zn2 35.73(2) 3_546 . ?
Zn1 Zn1 Zn2 90.0 1_556 . ?
Zn1 Zn1 Zn2 90.0 1_554 . ?
Sb5 Zn1 Sb4 154.26(5) . 7_565 ?
Sb2 Zn1 Sb4 57.08(3) 7_565 7_565 ?
Sb2 Zn1 Sb4 57.08(3) 7_566 7_565 ?
Sb1 Zn1 Sb4 104.50(3) . 7_565 ?
Yb3 Zn1 Sb4 127.25(2) 1_556 7_565 ?
Yb3 Zn1 Sb4 127.25(2) . 7_565 ?
Yb5 Zn1 Sb4 37.78(2) 7_565 7_565 ?
Yb2 Zn1 Sb4 100.97(3) . 7_565 ?
Yb2 Zn1 Sb4 100.97(3) 1_556 7_565 ?
Yb1 Zn1 Sb4 38.993(15) . 7_565 ?
Zn3 Zn1 Sb4 30.38(5) 7_565 7_565 ?
Zn3 Zn1 Sb4 30.38(5) 7_566 7_565 ?
Sb4 Zn1 Sb4 84.70(3) 3_546 7_565 ?
Zn1 Zn1 Sb4 90.0 1_556 7_565 ?
Zn1 Zn1 Sb4 90.0 1_554 7_565 ?
Zn2 Zn1 Sb4 120.43(4) . 7_565 ?
Sb5 Zn1 Yb3 117.65(4) . 5_566 ?
Sb2 Zn1 Yb3 113.30(4) 7_565 5_566 ?
Sb2 Zn1 Yb3 70.33(3) 7_566 5_566 ?
Sb1 Zn1 Yb3 32.277(12) . 5_566 ?
Yb3 Zn1 Yb3 55.28(2) 1_556 5_566 ?
Yb3 Zn1 Yb3 93.50(3) . 5_566 ?
Yb5 Zn1 Yb3 52.09(2) 7_565 5_566 ?
Yb2 Zn1 Yb3 163.63(3) . 5_566 ?
Yb2 Zn1 Yb3 112.971(13) 1_556 5_566 ?
Yb1 Zn1 Yb3 119.88(3) . 5_566 ?
Zn3 Zn1 Yb3 96.90(12) 7_565 5_566 ?
Zn3 Zn1 Yb3 71.20(13) 7_566 5_566 ?
Sb4 Zn1 Yb3 152.054(14) 3_546 5_566 ?
Zn1 Zn1 Yb3 64.006(8) 1_556 5_566 ?
Zn1 Zn1 Yb3 115.995(8) 1_554 5_566 ?
Zn2 Zn1 Yb3 144.49(2) . 5_566 ?
Sb4 Zn1 Yb3 85.20(2) 7_565 5_566 ?
Sb5 Zn1 Yb3 117.65(4) . 5_565 ?
Sb2 Zn1 Yb3 70.33(3) 7_565 5_565 ?
Sb2 Zn1 Yb3 113.30(4) 7_566 5_565 ?
Sb1 Zn1 Yb3 32.277(12) . 5_565 ?
Yb3 Zn1 Yb3 93.50(3) 1_556 5_565 ?
Yb3 Zn1 Yb3 55.28(2) . 5_565 ?
Yb5 Zn1 Yb3 52.09(2) 7_565 5_565 ?
Yb2 Zn1 Yb3 112.970(13) . 5_565 ?
Yb2 Zn1 Yb3 163.63(3) 1_556 5_565 ?
Yb1 Zn1 Yb3 119.88(3) . 5_565 ?
Zn3 Zn1 Yb3 71.20(13) 7_565 5_565 ?
Zn3 Zn1 Yb3 96.90(12) 7_566 5_565 ?
Sb4 Zn1 Yb3 152.054(14) 3_546 5_565 ?
Zn1 Zn1 Yb3 115.995(8) 1_556 5_565 ?
Zn1 Zn1 Yb3 64.006(8) 1_554 5_565 ?
Zn2 Zn1 Yb3 144.49(2) . 5_565 ?
Sb4 Zn1 Yb3 85.20(2) 7_565 5_565 ?
Yb3 Zn1 Yb3 51.989(15) 5_566 5_565 ?
Sb5 Zn1 Sb5 59.478(14) . 1_556 ?
Sb2 Zn1 Sb5 161.75(5) 7_565 1_556 ?
Sb2 Zn1 Sb5 60.70(2) 7_566 1_556 ?
Sb1 Zn1 Sb5 95.68(2) . 1_556 ?
Yb3 Zn1 Sb5 34.768(15) 1_556 1_556 ?
Yb3 Zn1 Sb5 114.70(3) . 1_556 ?
Yb5 Zn1 Sb5 119.782(15) 7_565 1_556 ?
Yb2 Zn1 Sb5 108.05(3) . 1_556 ?
Yb2 Zn1 Sb5 36.015(13) 1_556 1_556 ?
Yb1 Zn1 Sb5 102.52(2) . 1_556 ?
Zn3 Zn1 Sb5 146.78(7) 7_565 1_556 ?
Zn3 Zn1 Sb5 88.11(6) 7_566 1_556 ?
Sb4 Zn1 Sb5 79.782(19) 3_546 1_556 ?
Zn1 Zn1 Sb5 30.522(14) 1_556 1_556 ?
Zn1 Zn1 Sb5 149.477(14) 1_554 1_556 ?
Zn2 Zn1 Sb5 65.046(16) . 1_556 ?
Sb4 Zn1 Sb5 117.224(16) 7_565 1_556 ?
Yb3 Zn1 Sb5 81.843(14) 5_566 1_556 ?
Yb3 Zn1 Sb5 127.82(3) 5_565 1_556 ?
Sb3 Zn2 Sb3 114.90(5) . 1_556 ?
Sb3 Zn2 Sb4 113.26(4) . 3_546 ?
Sb3 Zn2 Sb4 113.26(4) 1_556 3_546 ?
Sb3 Zn2 Sb5 106.41(4) . . ?
Sb3 Zn2 Sb5 106.41(4) 1_556 . ?
Sb4 Zn2 Sb5 101.10(5) 3_546 . ?
Sb3 Zn2 Yb2 167.54(4) . 1_556 ?
Sb3 Zn2 Yb2 76.541(18) 1_556 1_556 ?
Sb4 Zn2 Yb2 63.44(3) 3_546 1_556 ?
Sb5 Zn2 Yb2 64.00(3) . 1_556 ?
Sb3 Zn2 Yb2 76.540(18) . . ?
Sb3 Zn2 Yb2 167.54(4) 1_556 . ?
Sb4 Zn2 Yb2 63.44(3) 3_546 . ?
Sb5 Zn2 Yb2 64.00(3) . . ?
Yb2 Zn2 Yb2 91.65(4) 1_556 . ?
Sb3 Zn2 Yb5 58.97(3) . . ?
Sb3 Zn2 Yb5 58.97(3) 1_556 . ?
Sb4 Zn2 Yb5 153.85(5) 3_546 . ?
Sb5 Zn2 Yb5 105.05(4) . . ?
Yb2 Zn2 Yb5 129.56(2) 1_556 . ?
Yb2 Zn2 Yb5 129.56(3) . . ?
Sb3 Zn2 Yb4 60.38(3) . 3_545 ?
Sb3 Zn2 Yb4 121.83(5) 1_556 3_545 ?
Sb4 Zn2 Yb4 55.78(2) 3_546 3_545 ?
Sb5 Zn2 Yb4 131.32(3) . 3_545 ?
Yb2 Zn2 Yb4 118.94(4) 1_556 3_545 ?
Yb2 Zn2 Yb4 67.32(2) . 3_545 ?
Yb5 Zn2 Yb4 104.89(3) . 3_545 ?
Sb3 Zn2 Yb4 121.84(5) . 3_546 ?
Sb3 Zn2 Yb4 60.38(3) 1_556 3_546 ?
Sb4 Zn2 Yb4 55.78(2) 3_546 3_546 ?
Sb5 Zn2 Yb4 131.32(3) . 3_546 ?
Yb2 Zn2 Yb4 67.32(2) 1_556 3_546 ?
Yb2 Zn2 Yb4 118.94(4) . 3_546 ?
Yb5 Zn2 Yb4 104.89(3) . 3_546 ?
Yb4 Zn2 Yb4 74.61(3) 3_545 3_546 ?
Sb3 Zn2 Yb4 113.90(4) . 1_556 ?
Sb3 Zn2 Yb4 55.80(3) 1_556 1_556 ?
Sb4 Zn2 Yb4 130.88(3) 3_546 1_556 ?
Sb5 Zn2 Yb4 52.46(2) . 1_556 ?
Yb2 Zn2 Yb4 67.53(2) 1_556 1_556 ?
Yb2 Zn2 Yb4 116.15(4) . 1_556 ?
Yb5 Zn2 Yb4 68.26(2) . 1_556 ?
Yb4 Zn2 Yb4 173.12(4) 3_545 1_556 ?
Yb4 Zn2 Yb4 107.303(9) 3_546 1_556 ?
Sb3 Zn2 Yb4 55.80(3) . . ?
Sb3 Zn2 Yb4 113.90(4) 1_556 . ?
Sb4 Zn2 Yb4 130.88(3) 3_546 . ?
Sb5 Zn2 Yb4 52.46(2) . . ?
Yb2 Zn2 Yb4 116.15(4) 1_556 . ?
Yb2 Zn2 Yb4 67.53(2) . . ?
Yb5 Zn2 Yb4 68.26(2) . . ?
Yb4 Zn2 Yb4 107.304(9) 3_545 . ?
Yb4 Zn2 Yb4 173.12(4) 3_546 . ?
Yb4 Zn2 Yb4 70.01(3) 1_556 . ?
Sb3 Zn2 Sb5 76.24(3) . 3_546 ?
Sb3 Zn2 Sb5 76.24(3) 1_556 3_546 ?
Sb4 Zn2 Sb5 73.47(4) 3_546 3_546 ?
Sb5 Zn2 Sb5 174.56(5) . 3_546 ?
Yb2 Zn2 Sb5 112.65(3) 1_556 3_546 ?
Yb2 Zn2 Sb5 112.65(3) . 3_546 ?
Yb5 Zn2 Sb5 80.39(3) . 3_546 ?
Yb4 Zn2 Sb5 45.632(18) 3_545 3_546 ?
Yb4 Zn2 Sb5 45.632(18) 3_546 3_546 ?
Yb4 Zn2 Sb5 131.18(3) 1_556 3_546 ?
Yb4 Zn2 Sb5 131.18(3) . 3_546 ?
Sb3 Zn2 Zn2 147.45(3) . 1_556 ?
Sb3 Zn2 Zn2 32.55(3) 1_556 1_556 ?
Sb4 Zn2 Zn2 90.0 3_546 1_556 ?
Sb5 Zn2 Zn2 90.0 . 1_556 ?
Yb2 Zn2 Zn2 44.171(18) 1_556 1_556 ?
Yb2 Zn2 Zn2 135.826(18) . 1_556 ?
Yb5 Zn2 Zn2 90.0 . 1_556 ?
Yb4 Zn2 Zn2 127.305(14) 3_545 1_556 ?
Yb4 Zn2 Zn2 52.694(14) 3_546 1_556 ?
Yb4 Zn2 Zn2 54.994(13) 1_556 1_556 ?
Yb4 Zn2 Zn2 125.007(13) . 1_556 ?
Sb5 Zn2 Zn2 90.0 3_546 1_556 ?
Sb3 Zn2 Zn2 32.55(3) . 1_554 ?
Sb3 Zn2 Zn2 147.45(3) 1_556 1_554 ?
Sb4 Zn2 Zn2 90.0 3_546 1_554 ?
Sb5 Zn2 Zn2 90.0 . 1_554 ?
Yb2 Zn2 Zn2 135.827(18) 1_556 1_554 ?
Yb2 Zn2 Zn2 44.172(18) . 1_554 ?
Yb5 Zn2 Zn2 90.0 . 1_554 ?
Yb4 Zn2 Zn2 52.694(14) 3_545 1_554 ?
Yb4 Zn2 Zn2 127.305(14) 3_546 1_554 ?
Yb4 Zn2 Zn2 125.007(13) 1_556 1_554 ?
Yb4 Zn2 Zn2 54.994(13) . 1_554 ?
Sb5 Zn2 Zn2 90.0 3_546 1_554 ?
Zn2 Zn2 Zn2 179.998(1) 1_556 1_554 ?
Sb3 Zn2 Zn1 118.74(3) . . ?
Sb3 Zn2 Zn1 118.74(3) 1_556 . ?
Sb4 Zn2 Zn1 69.41(3) 3_546 . ?
Sb5 Zn2 Zn1 31.69(3) . . ?
Yb2 Zn2 Zn1 48.89(2) 1_556 . ?
Yb2 Zn2 Zn1 48.89(2) . . ?
Yb5 Zn2 Zn1 136.74(4) . . ?
Yb4 Zn2 Zn1 109.19(3) 3_545 . ?
Yb4 Zn2 Zn1 109.19(3) 3_546 . ?
Yb4 Zn2 Zn1 76.65(3) 1_556 . ?
Yb4 Zn2 Zn1 76.65(3) . . ?
Sb5 Zn2 Zn1 142.88(4) 3_546 . ?
Zn2 Zn2 Zn1 90.0 1_556 . ?
Zn2 Zn2 Zn1 90.0 1_554 . ?
Sb3 Zn2 Zn3 86.42(7) . 3_545 ?
Sb3 Zn2 Zn3 139.64(10) 1_556 3_545 ?
Sb4 Zn2 Zn3 29.29(5) 3_546 3_545 ?
Sb5 Zn2 Zn3 98.82(13) . 3_545 ?
Yb2 Zn2 Zn3 87.30(8) 1_556 3_545 ?
Yb2 Zn2 Zn3 41.54(11) . 3_545 ?
Yb5 Zn2 Zn3 142.13(9) . 3_545 ?
Yb4 Zn2 Zn3 38.87(11) 3_545 3_545 ?
Yb4 Zn2 Zn3 79.29(9) 3_546 3_545 ?
Yb4 Zn2 Zn3 147.57(12) 1_556 3_545 ?
Yb4 Zn2 Zn3 106.44(8) . 3_545 ?
Sb5 Zn2 Zn3 76.46(13) 3_546 3_545 ?
Zn2 Zn2 Zn3 119.28(5) 1_556 3_545 ?
Zn2 Zn2 Zn3 60.72(5) 1_554 3_545 ?
Zn1 Zn2 Zn3 71.31(12) . 3_545 ?
Sb3 Zn2 Zn3 139.64(10) . 3_546 ?
Sb3 Zn2 Zn3 86.42(7) 1_556 3_546 ?
Sb4 Zn2 Zn3 29.29(5) 3_546 3_546 ?
Sb5 Zn2 Zn3 98.82(13) . 3_546 ?
Yb2 Zn2 Zn3 41.54(11) 1_556 3_546 ?
Yb2 Zn2 Zn3 87.30(8) . 3_546 ?
Yb5 Zn2 Zn3 142.13(9) . 3_546 ?
Yb4 Zn2 Zn3 79.29(9) 3_545 3_546 ?
Yb4 Zn2 Zn3 38.87(11) 3_546 3_546 ?
Yb4 Zn2 Zn3 106.44(8) 1_556 3_546 ?
Yb4 Zn2 Zn3 147.57(12) . 3_546 ?
Sb5 Zn2 Zn3 76.46(13) 3_546 3_546 ?
Zn2 Zn2 Zn3 60.72(5) 1_556 3_546 ?
Zn2 Zn2 Zn3 119.28(5) 1_554 3_546 ?
Zn1 Zn2 Zn3 71.31(12) . 3_546 ?
Zn3 Zn2 Zn3 58.55(10) 3_545 3_546 ?
Sb3 Zn2 Yb3 89.55(3) . 3_546 ?
Sb3 Zn2 Yb3 37.68(2) 1_556 3_546 ?
Sb4 Zn2 Yb3 102.61(4) 3_546 3_546 ?
Sb5 Zn2 Yb3 143.14(3) . 3_546 ?
Yb2 Zn2 Yb3 102.877(17) 1_556 3_546 ?
Yb2 Zn2 Yb3 152.82(4) . 3_546 ?
Yb5 Zn2 Yb3 54.967(18) . 3_546 ?
Yb4 Zn2 Yb3 85.51(3) 3_545 3_546 ?
Yb4 Zn2 Yb3 50.087(16) 3_546 3_546 ?
Yb4 Zn2 Yb3 90.759(19) 1_556 3_546 ?
Yb4 Zn2 Yb3 123.13(3) . 3_546 ?
Sb5 Zn2 Yb3 40.488(14) 3_546 3_546 ?
Zn2 Zn2 Yb3 62.306(8) 1_556 3_546 ?
Zn2 Zn2 Yb3 117.696(8) 1_554 3_546 ?
Zn1 Zn2 Yb3 151.649(11) . 3_546 ?
Zn3 Zn2 Yb3 115.48(13) 3_545 3_546 ?
Zn3 Zn2 Yb3 88.61(11) 3_546 3_546 ?
Sb3 Zn2 Yb3 37.68(2) . 3_545 ?
Sb3 Zn2 Yb3 89.54(3) 1_556 3_545 ?
Sb4 Zn2 Yb3 102.61(4) 3_546 3_545 ?
Sb5 Zn2 Yb3 143.14(3) . 3_545 ?
Yb2 Zn2 Yb3 152.82(4) 1_556 3_545 ?
Yb2 Zn2 Yb3 102.878(17) . 3_545 ?
Yb5 Zn2 Yb3 54.967(19) . 3_545 ?
Yb4 Zn2 Yb3 50.087(16) 3_545 3_545 ?
Yb4 Zn2 Yb3 85.51(3) 3_546 3_545 ?
Yb4 Zn2 Yb3 123.13(3) 1_556 3_545 ?
Yb4 Zn2 Yb3 90.759(19) . 3_545 ?
Sb5 Zn2 Yb3 40.488(14) 3_546 3_545 ?
Zn2 Zn2 Yb3 117.696(8) 1_556 3_545 ?
Zn2 Zn2 Yb3 62.306(8) 1_554 3_545 ?
Zn1 Zn2 Yb3 151.649(11) . 3_545 ?
Zn3 Zn2 Yb3 88.61(11) 3_545 3_545 ?
Zn3 Zn2 Yb3 115.48(13) 3_546 3_545 ?
Yb3 Zn2 Yb3 55.390(16) 3_546 3_545 ?
Sb3 Zn2 Sb4 73.52(3) . . ?
Sb3 Zn2 Sb4 73.52(3) 1_556 . ?
Sb4 Zn2 Sb4 164.60(5) 3_546 . ?
Sb5 Zn2 Sb4 63.51(3) . . ?
Yb2 Zn2 Sb4 106.81(3) 1_556 . ?
Yb2 Zn2 Sb4 106.81(3) . . ?
Yb5 Zn2 Sb4 41.542(19) . . ?
Yb4 Zn2 Sb4 133.75(2) 3_545 . ?
Yb4 Zn2 Sb4 133.75(2) 3_546 . ?
Yb4 Zn2 Sb4 40.385(15) 1_556 . ?
Yb4 Zn2 Sb4 40.385(15) . . ?
Sb5 Zn2 Sb4 121.93(3) 3_546 . ?
Zn2 Zn2 Sb4 90.0 1_556 . ?
Zn2 Zn2 Sb4 90.0 1_554 . ?
Zn1 Zn2 Sb4 95.19(3) . . ?
Zn3 Zn2 Sb4 146.82(8) 3_545 . ?
Zn3 Zn2 Sb4 146.82(8) 3_546 . ?
Yb3 Zn2 Sb4 91.00(2) 3_546 . ?
Yb3 Zn2 Sb4 91.00(2) 3_545 . ?
Sb2 Zn3 Sb4 117.60(17) . . ?
Sb2 Zn3 Sb4 117.60(17) . 1_554 ?
Sb4 Zn3 Sb4 122.5(3) . 1_554 ?
Sb2 Zn3 Yb4 150.4(4) . . ?
Sb4 Zn3 Yb4 70.16(18) . . ?
Sb4 Zn3 Yb4 70.16(18) 1_554 . ?
Sb2 Zn3 Yb2 129.7(4) . 3 ?
Sb4 Zn3 Yb2 66.74(19) . 3 ?
Sb4 Zn3 Yb2 66.74(19) 1_554 3 ?
Yb4 Zn3 Yb2 79.9(2) . 3 ?
Sb2 Zn3 Yb5 71.08(18) . 1_554 ?
Sb4 Zn3 Yb5 148.4(4) . 1_554 ?
Sb4 Zn3 Yb5 67.04(10) 1_554 1_554 ?
Yb4 Zn3 Yb5 88.4(2) . 1_554 ?
Yb2 Zn3 Yb5 133.60(12) 3 1_554 ?
Sb2 Zn3 Yb5 71.08(18) . . ?
Sb4 Zn3 Yb5 67.04(10) . . ?
Sb4 Zn3 Yb5 148.4(4) 1_554 . ?
Yb4 Zn3 Yb5 88.4(2) . . ?
Yb2 Zn3 Yb5 133.60(12) 3 . ?
Yb5 Zn3 Yb5 90.2(3) 1_554 . ?
Sb2 Zn3 Yb1 65.05(17) . 3_556 ?
Sb4 Zn3 Yb1 62.74(12) . 3_556 ?
Sb4 Zn3 Yb1 133.4(4) 1_554 3_556 ?
Yb4 Zn3 Yb1 132.64(16) . 3_556 ?
Yb2 Zn3 Yb1 77.6(2) 3 3_556 ?
Yb5 Zn3 Yb1 136.1(3) 1_554 3_556 ?
Yb5 Zn3 Yb1 78.18(9) . 3_556 ?
Sb2 Zn3 Yb1 65.05(17) . 3 ?
Sb4 Zn3 Yb1 133.4(4) . 3 ?
Sb4 Zn3 Yb1 62.74(12) 1_554 3 ?
Yb4 Zn3 Yb1 132.64(16) . 3 ?
Yb2 Zn3 Yb1 77.6(2) 3 3 ?
Yb5 Zn3 Yb1 78.17(9) 1_554 3 ?
Yb5 Zn3 Yb1 136.1(3) . 3 ?
Yb1 Zn3 Yb1 81.6(2) 3_556 3 ?
Sb2 Zn3 Sb3 94.4(3) . . ?
Sb4 Zn3 Sb3 95.3(2) . . ?
Sb4 Zn3 Sb3 95.3(2) 1_554 . ?
Yb4 Zn3 Sb3 56.01(17) . . ?
Yb2 Zn3 Sb3 135.9(3) 3 . ?
Yb5 Zn3 Sb3 53.10(15) 1_554 . ?
Yb5 Zn3 Sb3 53.10(15) . . ?
Yb1 Zn3 Sb3 131.25(17) 3_556 . ?
Yb1 Zn3 Sb3 131.25(17) 3 . ?
Sb2 Zn3 Sb2 83.5(3) . 5_665 ?
Sb4 Zn3 Sb2 85.7(2) . 5_665 ?
Sb4 Zn3 Sb2 85.7(2) 1_554 5_665 ?
Yb4 Zn3 Sb2 126.1(3) . 5_665 ?
Yb2 Zn3 Sb2 46.23(14) 3 5_665 ?
Yb5 Zn3 Sb2 125.89(17) 1_554 5_665 ?
Yb5 Zn3 Sb2 125.89(17) . 5_665 ?
Yb1 Zn3 Sb2 47.72(12) 3_556 5_665 ?
Yb1 Zn3 Sb2 47.72(12) 3 5_665 ?
Sb3 Zn3 Sb2 177.9(2) . 5_665 ?
Sb2 Zn3 Zn1 30.97(6) . 7_665 ?
Sb4 Zn3 Zn1 88.14(11) . 7_665 ?
Sb4 Zn3 Zn1 148.5(2) 1_554 7_665 ?
Yb4 Zn3 Zn1 134.1(2) . 7_665 ?
Yb2 Zn3 Zn1 128.7(2) 3 7_665 ?
Yb5 Zn3 Zn1 90.95(19) 1_554 7_665 ?
Yb5 Zn3 Zn1 45.71(9) . 7_665 ?
Yb1 Zn3 Zn1 51.07(9) 3_556 7_665 ?
Yb1 Zn3 Zn1 91.78(18) 3 7_665 ?
Sb3 Zn3 Zn1 88.04(17) . 7_665 ?
Sb2 Zn3 Zn1 90.12(15) 5_665 7_665 ?
Sb2 Zn3 Zn1 30.97(6) . 7_664 ?
Sb4 Zn3 Zn1 148.5(2) . 7_664 ?
Sb4 Zn3 Zn1 88.14(11) 1_554 7_664 ?
Yb4 Zn3 Zn1 134.1(2) . 7_664 ?
Yb2 Zn3 Zn1 128.7(2) 3 7_664 ?
Yb5 Zn3 Zn1 45.71(9) 1_554 7_664 ?
Yb5 Zn3 Zn1 90.95(19) . 7_664 ?
Yb1 Zn3 Zn1 91.78(18) 3_556 7_664 ?
Yb1 Zn3 Zn1 51.07(9) 3 7_664 ?
Sb3 Zn3 Zn1 88.04(17) . 7_664 ?
Sb2 Zn3 Zn1 90.12(15) 5_665 7_664 ?
Zn1 Zn3 Zn1 60.63(11) 7_665 7_664 ?
Sb2 Zn3 Zn3 90.0 . 1_556 ?
Sb4 Zn3 Zn3 28.74(16) . 1_556 ?
Sb4 Zn3 Zn3 151.26(16) 1_554 1_556 ?
Yb4 Zn3 Zn3 90.0 . 1_556 ?
Yb2 Zn3 Zn3 90.0 3 1_556 ?
Yb5 Zn3 Zn3 135.09(13) 1_554 1_556 ?
Yb5 Zn3 Zn3 44.91(13) . 1_556 ?
Yb1 Zn3 Zn3 49.22(10) 3_556 1_556 ?
Yb1 Zn3 Zn3 130.78(10) 3 1_556 ?
Sb3 Zn3 Zn3 90.0 . 1_556 ?
Sb2 Zn3 Zn3 90.0 5_665 1_556 ?
Zn1 Zn3 Zn3 59.68(5) 7_665 1_556 ?
Zn1 Zn3 Zn3 120.31(5) 7_664 1_556 ?
Sb2 Zn3 Zn3 90.0 . 1_554 ?
Sb4 Zn3 Zn3 151.26(16) . 1_554 ?
Sb4 Zn3 Zn3 28.74(16) 1_554 1_554 ?
Yb4 Zn3 Zn3 90.0 . 1_554 ?
Yb2 Zn3 Zn3 90.0 3 1_554 ?
Yb5 Zn3 Zn3 44.91(13) 1_554 1_554 ?
Yb5 Zn3 Zn3 135.09(13) . 1_554 ?
Yb1 Zn3 Zn3 130.78(10) 3_556 1_554 ?
Yb1 Zn3 Zn3 49.22(10) 3 1_554 ?
Sb3 Zn3 Zn3 90.0 . 1_554 ?
Sb2 Zn3 Zn3 90.0 5_665 1_554 ?
Zn1 Zn3 Zn3 120.31(5) 7_665 1_554 ?
Zn1 Zn3 Zn3 59.68(5) 7_664 1_554 ?
Zn3 Zn3 Zn3 179.999(1) 1_556 1_554 ?
Sb2 Zn3 Zn2 146.21(17) . 3_556 ?
Sb4 Zn3 Zn2 32.01(11) . 3_556 ?
Sb4 Zn3 Zn2 90.6(2) 1_554 3_556 ?
Yb4 Zn3 Zn2 53.71(12) . 3_556 ?
Yb2 Zn3 Zn2 42.72(9) 3 3_556 ?
Yb5 Zn3 Zn2 141.4(2) 1_554 3_556 ?
Yb5 Zn3 Zn2 95.12(10) . 3_556 ?
Yb1 Zn3 Zn2 82.21(13) 3_556 3_556 ?
Yb1 Zn3 Zn2 120.2(2) 3 3_556 ?
Sb3 Zn3 Zn2 101.56(17) . 3_556 ?
Sb2 Zn3 Zn2 80.29(15) 5_665 3_556 ?
Zn1 Zn3 Zn2 119.49(4) 7_665 3_556 ?
Zn1 Zn3 Zn2 170.4(3) 7_664 3_556 ?
Zn3 Zn3 Zn2 60.72(5) 1_556 3_556 ?
Zn3 Zn3 Zn2 119.28(5) 1_554 3_556 ?
Sb2 Zn3 Zn2 146.21(17) . 3 ?
Sb4 Zn3 Zn2 90.6(2) . 3 ?
Sb4 Zn3 Zn2 32.01(11) 1_554 3 ?
Yb4 Zn3 Zn2 53.71(12) . 3 ?
Yb2 Zn3 Zn2 42.72(9) 3 3 ?
Yb5 Zn3 Zn2 95.12(10) 1_554 3 ?
Yb5 Zn3 Zn2 141.4(2) . 3 ?
Yb1 Zn3 Zn2 120.2(2) 3_556 3 ?
Yb1 Zn3 Zn2 82.21(13) 3 3 ?
Sb3 Zn3 Zn2 101.56(17) . 3 ?
Sb2 Zn3 Zn2 80.29(15) 5_665 3 ?
Zn1 Zn3 Zn2 170.4(3) 7_665 3 ?
Zn1 Zn3 Zn2 119.49(4) 7_664 3 ?
Zn3 Zn3 Zn2 119.28(5) 1_556 3 ?
Zn3 Zn3 Zn2 60.72(5) 1_554 3 ?
Zn2 Zn3 Zn2 58.55(10) 3_556 3 ?
Sb2 Zn3 Sb2 61.83(8) . 1_556 ?
Sb4 Zn3 Sb2 56.35(8) . 1_556 ?
Sb4 Zn3 Sb2 172.6(3) 1_554 1_556 ?
Yb4 Zn3 Sb2 114.24(12) . 1_556 ?
Yb2 Zn3 Sb2 107.55(14) 3 1_556 ?
Yb5 Zn3 Sb2 118.1(2) 1_554 1_556 ?
Yb5 Zn3 Sb2 38.98(5) . 1_556 ?
Yb1 Zn3 Sb2 39.20(4) 3_556 1_556 ?
Yb1 Zn3 Sb2 112.13(19) 3 1_556 ?
Sb3 Zn3 Sb2 92.08(13) . 1_556 ?
Sb2 Zn3 Sb2 86.92(12) 5_665 1_556 ?
Zn1 Zn3 Sb2 31.81(3) 7_665 1_556 ?
Zn1 Zn3 Sb2 92.30(13) 7_664 1_556 ?
Zn3 Zn3 Sb2 28.17(8) 1_556 1_556 ?
Zn3 Zn3 Sb2 151.83(8) 1_554 1_556 ?
Zn2 Zn3 Sb2 87.78(4) 3_556 1_556 ?
Zn2 Zn3 Sb2 145.43(15) 3 1_556 ?
Sb2 Zn3 Sb2 61.83(8) . 1_554 ?
Sb4 Zn3 Sb2 172.6(3) . 1_554 ?
Sb4 Zn3 Sb2 56.35(8) 1_554 1_554 ?
Yb4 Zn3 Sb2 114.24(12) . 1_554 ?
Yb2 Zn3 Sb2 107.55(14) 3 1_554 ?
Yb5 Zn3 Sb2 38.98(5) 1_554 1_554 ?
Yb5 Zn3 Sb2 118.1(2) . 1_554 ?
Yb1 Zn3 Sb2 112.13(19) 3_556 1_554 ?
Yb1 Zn3 Sb2 39.20(4) 3 1_554 ?
Sb3 Zn3 Sb2 92.08(13) . 1_554 ?
Sb2 Zn3 Sb2 86.92(12) 5_665 1_554 ?
Zn1 Zn3 Sb2 92.30(13) 7_665 1_554 ?
Zn1 Zn3 Sb2 31.81(3) 7_664 1_554 ?
Zn3 Zn3 Sb2 151.83(8) 1_556 1_554 ?
Zn3 Zn3 Sb2 28.17(8) 1_554 1_554 ?
Zn2 Zn3 Sb2 145.43(15) 3_556 1_554 ?
Zn2 Zn3 Sb2 87.78(4) 3 1_554 ?
Sb2 Zn3 Sb2 123.66(16) 1_556 1_554 ?
Sb2 Zn3 Sb3 173.0(4) . 3 ?
Sb4 Zn3 Sb3 61.60(16) . 3 ?
Sb4 Zn3 Sb3 61.60(16) 1_554 3 ?
Yb4 Zn3 Sb3 36.61(11) . 3 ?
Yb2 Zn3 Sb3 43.28(11) 3 3 ?
Yb5 Zn3 Sb3 113.48(17) 1_554 3 ?
Yb5 Zn3 Sb3 113.48(17) . 3 ?
Yb1 Zn3 Sb3 109.99(18) 3_556 3 ?
Yb1 Zn3 Sb3 109.99(18) 3 3 ?
Sb3 Zn3 Sb3 92.62(16) . 3 ?
Sb2 Zn3 Sb3 89.51(16) 5_665 3 ?
Zn1 Zn3 Sb3 149.68(5) 7_665 3 ?
Zn1 Zn3 Sb3 149.68(5) 7_664 3 ?
Zn3 Zn3 Sb3 90.0 1_556 3 ?
Zn3 Zn3 Sb3 90.0 1_554 3 ?
Zn2 Zn3 Sb3 31.00(5) 3_556 3 ?
Zn2 Zn3 Sb3 31.00(5) 3 3 ?
Sb2 Zn3 Sb3 117.94(8) 1_556 3 ?
Sb2 Zn3 Sb3 117.94(8) 1_554 3 ?

loop_
_geom_bond_atom_site_label_1
_geom_bond_atom_site_label_2
_geom_bond_distance
_geom_bond_site_symmetry_2
_geom_bond_publ_flag
Yb1 Sb4 3.2388(8) 7_565 ?
Yb1 Sb4 3.2388(8) 3_546 ?
Yb1 Sb2 3.2881(6) 7_566 ?
Yb1 Sb2 3.2881(6) 3_545 ?
Yb1 Sb2 3.2881(6) 7_565 ?
Yb1 Sb2 3.2881(6) 3_546 ?
Yb1 Zn3 3.467(7) 7_565 ?
Yb1 Zn3 3.467(7) 3_546 ?
Yb1 Zn3 3.467(7) 7_566 ?
Yb1 Zn3 3.467(7) 3_545 ?
Yb1 Zn1 3.5504(14) . ?
Yb1 Zn1 3.5504(14) 5_556 ?
Yb1 Yb2 4.1183(5) . ?
Yb1 Yb2 4.1184(5) 1_556 ?
Yb1 Yb2 4.1184(5) 5 ?
Yb1 Yb2 4.1183(5) 5_556 ?
Yb1 Yb5 4.2079(6) 7_565 ?
Yb1 Yb5 4.2079(6) 3_546 ?
Yb1 Yb1 4.5297(5) 1_554 ?
Yb1 Yb1 4.5297(5) 1_556 ?
Yb2 Zn3 3.086(10) 3_545 ?
Yb2 Sb4 3.1467(7) 3_545 ?
Yb2 Sb4 3.1467(7) 3_546 ?
Yb2 Zn2 3.1577(10) 1_554 ?
Yb2 Zn2 3.1577(10) . ?
Yb2 Sb2 3.1703(9) 7_565 ?
Yb2 Sb5 3.1852(7) . ?
Yb2 Sb5 3.1852(7) 1_554 ?
Yb2 Zn1 3.4879(11) 1_554 ?
Yb2 Zn1 3.4879(11) . ?
Yb2 Sb3 3.6388(9) . ?
Yb2 Yb3 3.8468(8) . ?
Yb2 Yb4 3.8520(8) 3_545 ?
Yb2 Yb4 4.0038(8) . ?
Yb2 Yb1 4.1183(5) 1_554 ?
Yb2 Yb2 4.5297(5) 1_554 ?
Yb2 Yb2 4.5297(5) 1_556 ?
Yb2 Sb2 4.9976(10) 3_545 ?
Yb2 Zn3 5.284(8) 7_565 ?
Yb3 Sb1 3.1065(4) 1_554 ?
Yb3 Sb1 3.1064(4) . ?
Yb3 Zn1 3.1484(10) 1_554 ?
Yb3 Zn1 3.1484(10) . ?
Yb3 Sb3 3.2001(9) 3 ?
Yb3 Sb5 3.2192(6) . ?
Yb3 Sb5 3.2193(6) 1_554 ?
Yb3 Sb2 3.6207(10) 7_565 ?
Yb3 Yb4 3.7873(8) . ?
Yb3 Yb5 4.0774(7) 3_556 ?
Yb3 Yb5 4.0774(7) 3 ?
Yb3 Yb3 4.2524(10) 5_565 ?
Yb3 Yb3 4.5297(5) 1_556 ?
Yb3 Yb3 4.5297(5) 1_554 ?
Yb3 Zn2 4.8732(13) 3_556 ?
Yb3 Zn2 4.8732(13) 3 ?
Yb3 Sb2 4.9619(10) 3 ?
Yb3 Yb5 5.0683(7) 7_564 ?
Yb3 Yb5 5.0683(7) 7_565 ?
Yb4 Zn3 2.909(9) . ?
Yb4 Sb5 3.1592(6) 1_554 ?
Yb4 Sb5 3.1592(6) . ?
Yb4 Sb4 3.1677(6) 1_554 ?
Yb4 Sb4 3.1677(6) . ?
Yb4 Sb3 3.2988(10) . ?
Yb4 Sb3 3.3553(10) 3 ?
Yb4 Zn2 3.7369(12) 3_556 ?
Yb4 Zn2 3.7369(12) 3 ?
Yb4 Yb2 3.8520(8) 3 ?
Yb4 Zn2 3.9480(13) . ?
Yb4 Zn2 3.9480(12) 1_554 ?
Yb4 Yb5 4.2631(6) 1_554 ?
Yb4 Yb5 4.2631(7) . ?
Yb4 Yb4 4.5297(5) 1_556 ?
Yb4 Yb4 4.5297(5) 1_554 ?
Yb4 Sb2 5.1597(10) . ?
Yb4 Zn1 5.3439(13) 1_554 ?
Yb5 Zn3 3.198(7) . ?
Yb5 Zn3 3.198(7) 1_556 ?
Yb5 Zn1 3.2125(14) 7_665 ?
Yb5 Sb3 3.2199(7) 1_556 ?
Yb5 Sb3 3.2199(7) . ?
Yb5 Sb4 3.2334(10) . ?
Yb5 Sb2 3.3290(7) 1_556 ?
Yb5 Sb2 3.3290(7) . ?
Yb5 Sb1 3.3921(6) 3_546 ?
Yb5 Zn2 3.6361(14) . ?
Yb5 Yb3 4.0774(7) 3_545 ?
Yb5 Yb3 4.0774(7) 3_546 ?
Yb5 Yb1 4.2079(6) 3_556 ?
Yb5 Yb4 4.2631(7) 1_556 ?
Yb5 Yb5 4.5297(5) 1_556 ?
Yb5 Yb5 4.5297(5) 1_554 ?
Yb5 Yb3 5.0684(7) 7_666 ?
Yb5 Yb3 5.0684(7) 7_665 ?
Yb5 Sb5 5.1464(10) 3_546 ?
Sb1 Zn1 2.9424(14) . ?
Sb1 Zn1 2.9424(14) 5_566 ?
Sb1 Yb3 3.1065(4) 5_565 ?
Sb1 Yb3 3.1065(4) 1_556 ?
Sb1 Yb3 3.1065(4) 5_566 ?
Sb1 Yb5 3.3921(6) 7_565 ?
Sb1 Yb5 3.3921(6) 3_556 ?
Sb1 Sb5 4.3419(8) . ?
Sb1 Sb5 4.3420(8) 5_566 ?
Sb1 Sb2 4.4129(8) 7_565 ?
Sb1 Sb2 4.4129(8) 3_556 ?
Sb1 Sb2 4.4129(8) 7_566 ?
Sb1 Sb2 4.4129(8) 3 ?
Sb1 Sb1 4.5297(5) 1_556 ?
Sb1 Sb1 4.5297(5) 1_554 ?
Sb1 Sb3 5.0050(7) 7_565 ?
Sb1 Sb3 5.0050(7) 3_556 ?
Sb1 Sb3 5.0050(7) 7_566 ?
Sb1 Sb3 5.0050(7) 3 ?
Sb2 Zn3 2.426(8) . ?
Sb2 Zn1 2.7115(9) 7_665 ?
Sb2 Zn1 2.7115(9) 7_664 ?
Sb2 Yb2 3.1703(9) 7_665 ?
Sb2 Yb1 3.2882(6) 3_556 ?
Sb2 Yb1 3.2882(6) 3 ?
Sb2 Yb5 3.3290(7) 1_554 ?
Sb2 Yb3 3.6206(10) 7_665 ?
Sb2 Sb4 4.2854(9) . ?
Sb2 Sb4 4.2854(9) 1_554 ?
Sb2 Zn3 4.389(10) 5_665 ?
Sb2 Sb1 4.4129(8) 3_545 ?
Sb2 Sb1 4.4129(8) 3_546 ?
Sb2 Sb2 4.5297(5) 1_556 ?
Sb2 Sb2 4.5297(5) 1_554 ?
Sb2 Sb5 4.5877(9) 7_665 ?
Sb2 Sb5 4.5877(9) 7_664 ?
Sb2 Sb3 4.7284(11) . ?
Sb2 Sb2 4.7676(17) 5_665 ?
Sb3 Zn2 2.6868(8) . ?
Sb3 Zn2 2.6869(8) 1_554 ?
Sb3 Yb3 3.2001(9) 3_545 ?
Sb3 Yb5 3.2199(7) 1_554 ?
Sb3 Yb4 3.3553(10) 3_545 ?
Sb3 Zn3 3.877(10) . ?
Sb3 Sb5 4.4191(9) 1_554 ?
Sb3 Sb5 4.4191(9) . ?
Sb3 Sb5 4.4955(10) 3_545 ?
Sb3 Sb5 4.4955(10) 3_546 ?
Sb3 Sb3 4.5297(5) 1_556 ?
Sb3 Sb3 4.5297(5) 1_554 ?
Sb3 Sb4 4.5818(9) 3_545 ?
Sb3 Sb4 4.5818(9) 3_546 ?
Sb3 Sb4 4.8536(10) . ?
Sb3 Sb4 4.8536(10) 1_554 ?
Sb4 Zn3 2.583(4) . ?
Sb4 Zn3 2.583(4) 1_556 ?
Sb4 Zn2 2.7989(15) 3_556 ?
Sb4 Yb2 3.1467(7) 3_556 ?
Sb4 Yb2 3.1467(7) 3 ?
Sb4 Yb4 3.1677(6) 1_556 ?
Sb4 Yb1 3.2388(8) 3_556 ?
Sb4 Sb2 4.2853(9) 1_556 ?
Sb4 Sb5 4.3469(12) 3_556 ?
Sb4 Sb5 4.4127(11) . ?
Sb4 Zn1 4.4872(16) 3_556 ?
Sb4 Sb4 4.5297(5) 1_556 ?
Sb4 Sb4 4.5297(5) 1_554 ?
Sb4 Sb3 4.5818(9) 3 ?
Sb4 Sb3 4.5818(9) 3_556 ?
Sb4 Sb3 4.8535(10) 1_556 ?
Sb5 Zn1 2.6706(15) . ?
Sb5 Zn2 2.8306(16) . ?
Sb5 Yb4 3.1592(6) 1_556 ?
Sb5 Yb2 3.1852(7) 1_556 ?
Sb5 Yb3 3.2192(6) 1_556 ?
Sb5 Zn2 4.2996(16) 3_556 ?
Sb5 Sb4 4.3469(12) 3_546 ?
Sb5 Sb3 4.4191(9) 1_556 ?
Sb5 Sb3 4.4955(10) 3_556 ?
Sb5 Sb3 4.4955(10) 3 ?
Sb5 Sb5 4.5297(5) 1_556 ?
Sb5 Sb5 4.5297(5) 1_554 ?
Sb5 Sb2 4.5877(9) 7_565 ?
Sb5 Sb2 4.5877(9) 7_566 ?
Zn1 Sb2 2.7115(9) 7_565 ?
Zn1 Sb2 2.7115(9) 7_566 ?
Zn1 Yb3 3.1484(10) 1_556 ?
Zn1 Yb5 3.2124(14) 7_565 ?
Zn1 Yb2 3.4879(11) 1_556 ?
Zn1 Zn3 4.487(7) 7_565 ?
Zn1 Zn3 4.487(7) 7_566 ?
Zn1 Sb4 4.4872(16) 3_546 ?
Zn1 Zn1 4.5297(5) 1_556 ?
Zn1 Zn1 4.5297(5) 1_554 ?
Zn1 Zn2 4.6271(19) . ?
Zn1 Sb4 5.1044(16) 7_565 ?
Zn1 Yb3 5.1675(13) 5_566 ?
Zn1 Yb3 5.1675(13) 5_565 ?
Zn1 Sb5 5.2583(9) 1_556 ?
Zn2 Sb3 2.6869(8) 1_556 ?
Zn2 Sb4 2.7989(15) 3_546 ?
Zn2 Yb2 3.1577(10) 1_556 ?
Zn2 Yb4 3.7370(12) 3_545 ?
Zn2 Yb4 3.7370(12) 3_546 ?
Zn2 Yb4 3.9480(12) 1_556 ?
Zn2 Sb5 4.2996(16) 3_546 ?
Zn2 Zn2 4.5297(5) 1_556 ?
Zn2 Zn2 4.5297(5) 1_554 ?
Zn2 Zn3 4.631(7) 3_545 ?
Zn2 Zn3 4.631(7) 3_546 ?
Zn2 Yb3 4.8731(13) 3_546 ?
Zn2 Yb3 4.8731(12) 3_545 ?
Zn3 Sb4 2.583(4) 1_554 ?
Zn3 Yb2 3.086(10) 3 ?
Zn3 Yb5 3.198(7) 1_554 ?
Zn3 Yb1 3.467(7) 3_556 ?
Zn3 Yb1 3.467(7) 3 ?
Zn3 Sb2 4.389(10) 5_665 ?
Zn3 Zn1 4.487(7) 7_665 ?
Zn3 Zn1 4.487(7) 7_664 ?
Zn3 Zn3 4.5297(5) 1_556 ?
Zn3 Zn3 4.5297(5) 1_554 ?
Zn3 Zn2 4.631(7) 3_556 ?
Zn3 Zn2 4.631(7) 3 ?
Zn3 Sb2 5.138(4) 1_556 ?
Zn3 Sb2 5.138(4) 1_554 ?
Zn3 Sb3 5.207(8) 3 ?
